data_4135039
loop_
_publ_author_name
'Ronson, Tanya K.'
'Wang, Yujia'
'Baldridge, Kim'
'Siegel, Jay S.'
'Nitschke, Jonathan R.'

_publ_section_title
;
 An <i>S</i><sub>10</sub>-symmetric 5-fold Interlocked [2]Catenane.
;
_journal_name_full 'Journal of the American Chemical Society'
_journal_paper_doi 10.1021/jacs.0c03349
_journal_year 2020
_chemical_formula_moiety
;        
'C230 H130 Co5 N30 S10, 0.6(C20 H10), 4(Re O4), 6(C2 F6 N O4 S2), 
3.5(C2 H3 N), 2.5(C4 H10 O), H2 O'
;
_chemical_formula_sum 'C271 H173.5 Co5 F36 N39.5 O43.5 Re4 S22'
_chemical_formula_weight 7107.75
_space_group_crystal_system triclinic
_space_group_IT_number 2
_space_group_name_Hall '-P 1'
_space_group_name_H-M_alt 'P -1'
_atom_sites_solution_hydrogens mixed
_audit_creation_method SHELXL-2018/3
_cell_angle_alpha 83.3500(10)
_cell_angle_beta 88.8670(10)
_cell_angle_gamma 85.8950(10)
_cell_formula_units_Z 2
_cell_length_a 14.98310(10)
_cell_length_b 24.4806(2)
_cell_length_c 40.1002(2)
_cell_measurement_reflns_used 48251
_cell_measurement_temperature 100(2)
_cell_measurement_theta_max 28.5553716766
_cell_measurement_theta_min 0.499467824674
_cell_volume 14571.15(17)
_computing_cell_refinement
;
DIALS 2theta refinement, DIALS 1.7.1-g93fc14f4-release
;
_computing_data_collection 'Diamond GDA'
_computing_data_reduction
;
aimless (Evans, P. R. and Murshudov, G. N., 2013)
ccp4 (Winn, M. D. et al., 2011)
DIALS 1.7.1-g93fc14f4-release
pointless (Evans, P., 2006)
XIA2 0.5.432-ga4ad5612-dials-1.7 (Winter, G., 2010)
;
_computing_structure_refinement 'SHELXL-2018/3 (Sheldrick, 2018)'
_computing_structure_solution 'SHELXT 2014/5 (Sheldrick, 2014)'
_diffrn_ambient_temperature 100(2)
_diffrn_detector 'Photon counting pixel array'
_diffrn_measured_fraction_theta_full 0.986
_diffrn_measured_fraction_theta_max 0.982
_diffrn_measurement_device 'Fixed \c 3-circle diffractometer'
_diffrn_measurement_device_type 'Fluid Film Devices'
_diffrn_measurement_method 'shutterless scans'
_diffrn_measurement_specimen_support 'MiTeGen MicroMount'
_diffrn_radiation_monochromator 'Silicon 111'
_diffrn_radiation_source 'Diamond Light Source Beamline I19-1'
_diffrn_radiation_type Synchrotron
_diffrn_radiation_wavelength 0.6889
_diffrn_reflns_av_R_equivalents 0.0619
_diffrn_reflns_av_unetI/netI 0.0820
_diffrn_reflns_Laue_measured_fraction_full 0.986
_diffrn_reflns_Laue_measured_fraction_max 0.982
_diffrn_reflns_limit_h_max 21
_diffrn_reflns_limit_h_min -21
_diffrn_reflns_limit_k_max 34
_diffrn_reflns_limit_k_min -34
_diffrn_reflns_limit_l_max 57
_diffrn_reflns_limit_l_min -57
_diffrn_reflns_number 247778
_diffrn_reflns_point_group_measured_fraction_full 0.986
_diffrn_reflns_point_group_measured_fraction_max 0.982
_diffrn_reflns_theta_full 24.415
_diffrn_reflns_theta_max 29.477
_diffrn_reflns_theta_min 0.814
_diffrn_standards_decay_% 0
_diffrn_standards_interval_count 0
_diffrn_standards_number 0
_exptl_absorpt_coefficient_mu 2.001
_exptl_absorpt_correction_T_max 1.0
_exptl_absorpt_correction_T_min 0.954206444679
_exptl_absorpt_correction_type empirical
_exptl_absorpt_process_details
;
CCP4 7.0.062: AIMLESS, version 0.7.2 : 27/05/18
Scaling & analysis of unmerged intensities, absorption correction using spherical harmonics
;
_exptl_crystal_colour orange
_exptl_crystal_density_diffrn 1.620
_exptl_crystal_description block
_exptl_crystal_F_000 7070
_exptl_crystal_size_max 0.030
_exptl_crystal_size_mid 0.020
_exptl_crystal_size_min 0.020
_refine_diff_density_max 2.084
_refine_diff_density_min -2.264
_refine_diff_density_rms 0.136
_refine_ls_extinction_method none
_refine_ls_goodness_of_fit_ref 0.984
_refine_ls_hydrogen_treatment constr
_refine_ls_matrix_type full
_refine_ls_number_parameters 4101
_refine_ls_number_reflns 87373
_refine_ls_number_restraints 7412
_refine_ls_restrained_S_all 1.004
_refine_ls_R_factor_all 0.1287
_refine_ls_R_factor_gt 0.0781
_refine_ls_shift/su_max 0.003
_refine_ls_shift/su_mean 0.000
_refine_ls_structure_factor_coef Fsqd
_refine_ls_weighting_details 'w=1/[\s^2^(Fo^2^)+(0.1689P)^2^] where P=(Fo^2^+2Fc^2^)/3'
_refine_ls_weighting_scheme calc
_refine_ls_wR_factor_gt 0.2366
_refine_ls_wR_factor_ref 0.2716
_reflns_Friedel_coverage 0.000
_reflns_number_gt 46258
_reflns_number_total 87373
_reflns_threshold_expression 'I > 2\s(I)'
_cod_data_source_file ja0c03349_si_007.cif
_cod_data_source_block tkr1313_sq
_cod_original_formula_sum 'C271 H173.50 Co5 F36 N39.50 O43.50 Re4 S22'
_cod_database_code 4135039
_shelx_shelxl_version_number 2018/3
_shelx_space_group_comment
;
The symmetry employed for this shelxl refinement is uniquely defined
by the following loop, which should always be used as a source of
symmetry information in preference to the above space-group names.
They are only intended as comments.
;
_shelx_estimated_absorpt_t_min 0.942
_shelx_estimated_absorpt_t_max 0.961

loop_
_space_group_symop_operation_xyz
'x, y, z'
'-x, -y, -z'

loop_
_atom_site_label
_atom_site_type_symbol
_atom_site_fract_x
_atom_site_fract_y
_atom_site_fract_z
_atom_site_U_iso_or_equiv
_atom_site_adp_type
_atom_site_occupancy
_atom_site_site_symmetry_order
_atom_site_calc_flag
_atom_site_refinement_flags_posn
_atom_site_refinement_flags_adp
_atom_site_refinement_flags_occupancy
_atom_site_disorder_assembly
_atom_site_disorder_group
Co1 Co 0.26689(5) 0.61234(3) 0.40453(2) 0.05529(16) Uani 1 1 d . . . . .
Co2 Co -0.19564(5) 0.16888(3) 0.44809(2) 0.05934(17) Uani 1 1 d . . . . .
Co3 Co -0.09737(5) -0.04380(3) 0.23616(2) 0.05045(15) Uani 1 1 d . . . . .
Co4 Co 0.28505(5) 0.15994(3) 0.02768(2) 0.05427(16) Uani 1 1 d . . . . .
Co5 Co 0.45776(5) 0.64891(3) 0.12203(2) 0.06140(18) Uani 1 1 d . . . . .
S1 S 0.09725(10) 0.56162(5) 0.23989(3) 0.0575(3) Uani 1 1 d D U . . .
S2 S -0.08591(11) 0.42862(5) 0.33968(3) 0.0606(3) Uani 1 1 d D U . . .
S3 S -0.18402(9) 0.23864(5) 0.28118(3) 0.0528(3) Uani 1 1 d D U . . .
S4 S -0.05506(9) 0.25457(6) 0.14706(3) 0.0560(3) Uani 1 1 d D U . . .
S5 S 0.11140(12) 0.45366(7) 0.12010(3) 0.0707(4) Uani 1 1 d D U . . .
N1 N 0.2780(3) 0.62365(18) 0.45885(10) 0.0627(11) Uani 1 1 d D U . . .
N2 N 0.3941(3) 0.58298(18) 0.41624(10) 0.0586(10) Uani 1 1 d D U . . .
N3 N 0.3222(3) 0.58213(17) 0.35889(10) 0.0558(9) Uani 1 1 d D U . . .
N4 N -0.2296(4) 0.0842(2) 0.46269(13) 0.0796(14) Uani 1 1 d D U . . .
N5 N -0.0956(3) 0.1382(2) 0.47987(11) 0.0684(12) Uani 1 1 d D U . . .
N6 N -0.0930(3) 0.23190(19) 0.44323(10) 0.0613(10) Uani 1 1 d D U . . .
N7 N -0.0624(3) -0.10845(17) 0.20333(10) 0.0543(9) Uani 1 1 d D U . . .
N8 N 0.0034(3) -0.09209(16) 0.26089(10) 0.0520(9) Uani 1 1 d D U . . .
N9 N -0.0560(3) 0.00275(15) 0.27548(10) 0.0535(9) Uani 1 1 d D U . . .
N10 N 0.3840(3) 0.15903(17) -0.01493(9) 0.0526(9) Uani 1 1 d D U . . .
N11 N 0.3858(3) 0.10509(16) 0.04657(9) 0.0505(8) Uani 1 1 d D U . . .
N12 N 0.2497(3) 0.13677(18) 0.08009(10) 0.0553(9) Uani 1 1 d D U . . .
N13 N 0.5284(3) 0.71474(19) 0.14278(12) 0.0656(11) Uani 1 1 d D U . . .
N14 N 0.5862(4) 0.6192(2) 0.12084(16) 0.0835(15) Uani 1 1 d D U . . .
N15 N 0.4543(4) 0.56272(19) 0.11136(15) 0.0756(14) Uani 1 1 d D U . . .
C1 C 0.2195(5) 0.6435(3) 0.48007(13) 0.0745(16) Uani 1 1 d D U . . .
H1 H 0.160591 0.654613 0.472441 0.089 Uiso 1 1 calc R U . . .
C2 C 0.2402(5) 0.6490(3) 0.51355(14) 0.0856(19) Uani 1 1 d D U . . .
H2 H 0.196680 0.664870 0.527766 0.103 Uiso 1 1 calc R U . . .
C3 C 0.3226(6) 0.6315(3) 0.52538(14) 0.0867(19) Uani 1 1 d D U . . .
H3 H 0.336431 0.633630 0.548184 0.104 Uiso 1 1 calc R U . . .
C4 C 0.3866(5) 0.6103(3) 0.50399(13) 0.0743(15) Uani 1 1 d D U . . .
C5 C 0.3619(4) 0.6068(2) 0.47087(12) 0.0624(12) Uani 1 1 d D U . . .
C6 C 0.4245(4) 0.5846(2) 0.44782(12) 0.0608(12) Uani 1 1 d D U . . .
C7 C 0.5097(5) 0.5658(3) 0.45790(14) 0.0759(16) Uani 1 1 d D U . . .
C8 C 0.5360(6) 0.5691(3) 0.49198(15) 0.092(2) Uani 1 1 d D U . . .
H8 H 0.594486 0.555922 0.499144 0.111 Uiso 1 1 calc R U . . .
C9 C 0.4781(5) 0.5905(3) 0.51343(14) 0.0849(19) Uani 1 1 d D U . . .
H9 H 0.496974 0.593105 0.535640 0.102 Uiso 1 1 calc R U . . .
C10 C 0.5683(5) 0.5431(3) 0.43318(16) 0.0810(17) Uani 1 1 d D U . . .
H10 H 0.627254 0.528581 0.438773 0.097 Uiso 1 1 calc R U . . .
C11 C 0.5356(4) 0.5431(3) 0.40089(15) 0.0786(17) Uani 1 1 d D U . . .
H11 H 0.573073 0.529288 0.383932 0.094 Uiso 1 1 calc R U . . .
C12 C 0.4482(4) 0.5634(2) 0.39343(13) 0.0615(12) Uani 1 1 d D U . . .
C13 C 0.4036(4) 0.5639(2) 0.36107(12) 0.0607(12) Uani 1 1 d D U . . .
H13 H 0.434750 0.550860 0.342352 0.073 Uiso 1 1 calc R U . . .
C14 C 0.2710(4) 0.5761(2) 0.33021(11) 0.0550(11) Uani 1 1 d D U . . .
C15 C 0.2848(4) 0.5289(2) 0.31318(12) 0.0544(11) Uani 1 1 d D U . . .
H15 H 0.330393 0.501212 0.320161 0.065 Uiso 1 1 calc R U . . .
C16 C 0.2313(4) 0.5233(2) 0.28614(12) 0.0598(12) Uani 1 1 d D U . . .
H16 H 0.240833 0.491747 0.274452 0.072 Uiso 1 1 calc R U . . .
C17 C 0.1643(4) 0.5632(2) 0.27600(11) 0.0559(11) Uani 1 1 d D U . . .
C18 C 0.1486(4) 0.6094(2) 0.29322(13) 0.0593(12) Uani 1 1 d D U . . .
H18 H 0.101760 0.636434 0.286577 0.071 Uiso 1 1 calc R U . . .
C19 C 0.2026(4) 0.6152(2) 0.32038(12) 0.0605(12) Uani 1 1 d D U . . .
H19 H 0.192276 0.646490 0.332256 0.073 Uiso 1 1 calc R U . . .
C21 C -0.2952(6) 0.0565(3) 0.4531(2) 0.105(2) Uani 1 1 d D U . . .
H21 H -0.332039 0.073145 0.435211 0.126 Uiso 1 1 calc R U . . .
C22 C -0.3134(9) 0.0026(4) 0.4685(3) 0.139(4) Uani 1 1 d D U . . .
H22 H -0.362153 -0.015729 0.461328 0.167 Uiso 1 1 calc R U . . .
C23 C -0.2583(8) -0.0220(4) 0.4938(2) 0.122(3) Uani 1 1 d D U . . .
H23 H -0.267690 -0.058324 0.503676 0.146 Uiso 1 1 calc R U . . .
C24 C -0.1883(6) 0.0060(3) 0.50526(19) 0.098(2) Uani 1 1 d D U . . .
C25 C -0.1764(5) 0.0592(2) 0.48840(14) 0.0761(15) Uani 1 1 d D U . . .
C26 C -0.1036(5) 0.0880(2) 0.49757(14) 0.0734(14) Uani 1 1 d D U . . .
C27 C -0.0437(5) 0.0673(3) 0.52280(16) 0.0862(17) Uani 1 1 d D U . . .
C28 C -0.0602(7) 0.0125(3) 0.54012(19) 0.106(2) Uani 1 1 d D U . . .
H28 H -0.022670 -0.003046 0.558090 0.127 Uiso 1 1 calc R U . . .
C29 C -0.1262(7) -0.0155(3) 0.5312(2) 0.109(2) Uani 1 1 d D U . . .
H29 H -0.132864 -0.051414 0.542372 0.131 Uiso 1 1 calc R U . . .
C30 C 0.0243(5) 0.0988(3) 0.52973(17) 0.097(2) Uani 1 1 d D U . . .
H30 H 0.064920 0.085553 0.547211 0.116 Uiso 1 1 calc R U . . .
C31 C 0.0346(5) 0.1497(3) 0.51153(17) 0.090(2) Uani 1 1 d D U . . .
H31 H 0.082598 0.171385 0.515550 0.108 Uiso 1 1 calc R U . . .
C32 C -0.0303(5) 0.1679(3) 0.48657(14) 0.0731(15) Uani 1 1 d D U . . .
C33 C -0.0288(5) 0.2195(3) 0.46396(14) 0.0736(15) Uani 1 1 d D U . . .
H33 H 0.018547 0.243109 0.464687 0.088 Uiso 1 1 calc R U . . .
C34 C -0.0885(4) 0.2787(2) 0.41853(11) 0.0583(11) Uani 1 1 d D U . . .
C35 C -0.0080(4) 0.2922(2) 0.40338(14) 0.0674(13) Uani 1 1 d D U . . .
H35 H 0.045607 0.270406 0.409343 0.081 Uiso 1 1 calc R U . . .
C36 C -0.0061(4) 0.3379(2) 0.37936(13) 0.0629(12) Uani 1 1 d D U . . .
H36 H 0.049560 0.348240 0.369758 0.075 Uiso 1 1 calc R U . . .
C37 C -0.0832(4) 0.3682(2) 0.36935(11) 0.0561(11) Uani 1 1 d D U . . .
C38 C -0.1649(4) 0.3530(2) 0.38395(12) 0.0596(12) Uani 1 1 d D U . . .
H38 H -0.218924 0.373497 0.377123 0.072 Uiso 1 1 calc R U . . .
C39 C -0.1669(4) 0.3087(2) 0.40795(11) 0.0562(11) Uani 1 1 d D U . . .
H39 H -0.222619 0.298390 0.417502 0.067 Uiso 1 1 calc R U . . .
C41 C -0.0936(4) -0.1150(2) 0.17328(13) 0.0624(13) Uani 1 1 d D U . . .
H41 H -0.132632 -0.086643 0.162153 0.075 Uiso 1 1 calc R U . . .
C42 C -0.0704(4) -0.1633(2) 0.15725(15) 0.0676(14) Uani 1 1 d D U . . .
H42 H -0.091661 -0.166192 0.135409 0.081 Uiso 1 1 calc R U . . .
C43 C -0.0178(4) -0.2047(3) 0.17339(14) 0.0683(14) Uani 1 1 d D U . . .
H43 H -0.005541 -0.237976 0.163556 0.082 Uiso 1 1 calc R U . . .
C44 C 0.0185(4) -0.1989(2) 0.20447(13) 0.0585(11) Uani 1 1 d D U . . .
C45 C -0.0072(3) -0.15011(19) 0.21845(12) 0.0515(10) Uani 1 1 d D U . . .
C46 C 0.0289(3) -0.14056(19) 0.24998(12) 0.0515(10) Uani 1 1 d D U . . .
C47 C 0.0909(4) -0.1789(2) 0.26727(13) 0.0609(12) Uani 1 1 d D U . . .
C48 C 0.1147(5) -0.2307(2) 0.25379(15) 0.0690(14) Uani 1 1 d D U . . .
H48 H 0.154673 -0.257871 0.265505 0.083 Uiso 1 1 calc R U . . .
C49 C 0.0784(4) -0.2399(2) 0.22383(14) 0.0661(13) Uani 1 1 d D U . . .
H49 H 0.092932 -0.274240 0.215433 0.079 Uiso 1 1 calc R U . . .
C50 C 0.1289(4) -0.1637(2) 0.29669(14) 0.0687(14) Uani 1 1 d D U . . .
H50 H 0.171239 -0.188285 0.309197 0.082 Uiso 1 1 calc R U . . .
C51 C 0.1032(5) -0.1120(2) 0.30707(14) 0.0699(15) Uani 1 1 d D U . . .
H51 H 0.129103 -0.100511 0.326308 0.084 Uiso 1 1 calc R U . . .
C52 C 0.0387(4) -0.0776(2) 0.28858(12) 0.0564(11) Uani 1 1 d D U . . .
C53 C 0.0049(4) -0.02140(19) 0.29507(12) 0.0578(12) Uani 1 1 d D U . . .
H53 H 0.027305 -0.004098 0.312889 0.069 Uiso 1 1 calc R U . . .
C54 C -0.0831(4) 0.05926(18) 0.27777(12) 0.0535(10) Uani 1 1 d D U . . .
C55 C -0.1737(4) 0.0766(2) 0.27365(13) 0.0577(11) Uani 1 1 d D U . . .
H55 H -0.215691 0.050515 0.270234 0.069 Uiso 1 1 calc R U . . .
C56 C -0.2023(4) 0.13122(19) 0.27453(12) 0.0558(11) Uani 1 1 d D U . . .
H56 H -0.264030 0.142738 0.272277 0.067 Uiso 1 1 calc R U . . .
C57 C -0.1389(3) 0.17002(18) 0.27882(11) 0.0505(10) Uani 1 1 d D U . . .
C58 C -0.0500(4) 0.1531(2) 0.28088(13) 0.0567(11) Uani 1 1 d D U . . .
H58 H -0.007332 0.179734 0.282127 0.068 Uiso 1 1 calc R U . . .
C59 C -0.0204(4) 0.09745(19) 0.28120(12) 0.0530(10) Uani 1 1 d D U . . .
H59 H 0.041309 0.086008 0.283709 0.064 Uiso 1 1 calc R U . . .
C61 C 0.3812(4) 0.1848(2) -0.04551(12) 0.0596(12) Uani 1 1 d D U . . .
H61 H 0.333275 0.211545 -0.051264 0.071 Uiso 1 1 calc R U . . .
C62 C 0.4467(4) 0.1743(2) -0.07017(13) 0.0643(13) Uani 1 1 d D U . . .
H62 H 0.443358 0.194782 -0.091795 0.077 Uiso 1 1 calc R U . . .
C63 C 0.5146(4) 0.1350(2) -0.06305(12) 0.0614(12) Uani 1 1 d D U . . .
H63 H 0.557792 0.127077 -0.079796 0.074 Uiso 1 1 calc R U . . .
C64 C 0.5201(4) 0.1064(2) -0.03068(12) 0.0577(11) Uani 1 1 d D U . . .
C65 C 0.4516(3) 0.11972(19) -0.00719(11) 0.0506(10) Uani 1 1 d D U . . .
C66 C 0.4538(3) 0.0909(2) 0.02637(11) 0.0536(10) Uani 1 1 d D U . . .
C67 C 0.5218(4) 0.0507(2) 0.03639(14) 0.0642(13) Uani 1 1 d D U . . .
C68 C 0.5900(4) 0.0379(3) 0.01224(15) 0.0751(16) Uani 1 1 d D U . . .
H68 H 0.635872 0.009951 0.018421 0.090 Uiso 1 1 calc R U . . .
C69 C 0.5898(4) 0.0648(3) -0.01907(15) 0.0710(14) Uani 1 1 d D U . . .
H69 H 0.637182 0.056174 -0.034087 0.085 Uiso 1 1 calc R U . . .
C70 C 0.5169(4) 0.0238(3) 0.06958(14) 0.0703(15) Uani 1 1 d D U . . .
H70 H 0.561467 -0.003854 0.077640 0.084 Uiso 1 1 calc R U . . .
C71 C 0.4459(4) 0.0388(2) 0.08999(13) 0.0615(12) Uani 1 1 d D U . . .
H71 H 0.440720 0.020663 0.112138 0.074 Uiso 1 1 calc R U . . .
C72 C 0.3817(3) 0.0805(2) 0.07812(12) 0.0545(10) Uani 1 1 d D U . . .
C73 C 0.3038(3) 0.1028(2) 0.09632(12) 0.0542(11) Uani 1 1 d D U . . .
H73 H 0.294772 0.091928 0.119586 0.065 Uiso 1 1 calc R U . . .
C74 C 0.1785(3) 0.1657(2) 0.09672(12) 0.0559(11) Uani 1 1 d D U . . .
C75 C 0.1954(3) 0.1915(2) 0.12522(11) 0.0547(11) Uani 1 1 d D U . . .
H75 H 0.254089 0.189049 0.134046 0.066 Uiso 1 1 calc R U . . .
C76 C 0.1271(3) 0.2202(2) 0.14027(11) 0.0535(11) Uani 1 1 d D U . . .
H76 H 0.139238 0.238690 0.159067 0.064 Uiso 1 1 calc R U . . .
C77 C 0.0402(3) 0.2226(2) 0.12837(12) 0.0538(11) Uani 1 1 d D U . . .
C78 C 0.0236(4) 0.1976(3) 0.09938(14) 0.0671(14) Uani 1 1 d D U . . .
H78 H -0.035220 0.199696 0.090675 0.081 Uiso 1 1 calc R U . . .
C79 C 0.0933(4) 0.1699(3) 0.08358(14) 0.0666(14) Uani 1 1 d D U . . .
H79 H 0.082550 0.153829 0.063713 0.080 Uiso 1 1 calc R U . . .
C81 C 0.5003(5) 0.7603(3) 0.15417(14) 0.0695(14) Uani 1 1 d D U . . .
H81 H 0.437462 0.767710 0.156444 0.083 Uiso 1 1 calc R U . . .
C82 C 0.5567(5) 0.7999(3) 0.16349(17) 0.0888(19) Uani 1 1 d D U . . .
H82 H 0.532349 0.833000 0.171370 0.107 Uiso 1 1 calc R U . . .
C83 C 0.6455(6) 0.7892(3) 0.1609(2) 0.109(3) Uani 1 1 d D U . . .
H83 H 0.684628 0.814598 0.167641 0.131 Uiso 1 1 calc R U . . .
C84 C 0.6819(5) 0.7406(3) 0.1481(3) 0.119(3) Uani 1 1 d D U . . .
C85 C 0.6194(4) 0.7041(3) 0.13867(19) 0.0843(18) Uani 1 1 d D U . . .
C86 C 0.6507(4) 0.6528(3) 0.1260(2) 0.092(2) Uani 1 1 d D U . . .
C87 C 0.7416(5) 0.6388(3) 0.1203(3) 0.138(4) Uani 1 1 d D U . . .
C88 C 0.8039(6) 0.6776(4) 0.1276(4) 0.167(5) Uani 1 1 d D U . . .
H88 H 0.866028 0.669932 0.123646 0.201 Uiso 1 1 calc R U . . .
C89 C 0.7749(6) 0.7256(4) 0.1404(4) 0.162(4) Uani 1 1 d D U . . .
H89 H 0.818329 0.750448 0.144309 0.195 Uiso 1 1 calc R U . . .
C90 C 0.7644(6) 0.5870(4) 0.1098(4) 0.163(5) Uani 1 1 d D U . . .
H90 H 0.825421 0.575711 0.106119 0.196 Uiso 1 1 calc R U . . .
C91 C 0.6998(6) 0.5527(4) 0.1049(4) 0.155(5) Uani 1 1 d D U . . .
H91 H 0.715125 0.517547 0.097674 0.186 Uiso 1 1 calc R U . . .
C92 C 0.6093(5) 0.5702(3) 0.1107(3) 0.104(3) Uani 1 1 d D U . . .
C93 C 0.5298(5) 0.5384(3) 0.1069(2) 0.100(3) Uani 1 1 d D U . . .
H93 H 0.535743 0.501579 0.101478 0.120 Uiso 1 1 calc R U . . .
C94 C 0.3771(4) 0.5336(2) 0.11224(16) 0.0710(14) Uani 1 1 d D U . . .
C95 C 0.3722(4) 0.4825(2) 0.13314(17) 0.0737(15) Uani 1 1 d D U . . .
H95 H 0.423397 0.465868 0.144940 0.088 Uiso 1 1 calc R U . . .
C96 C 0.2919(4) 0.4574(2) 0.13598(16) 0.0721(15) Uani 1 1 d D U . . .
H96 H 0.288248 0.423297 0.149689 0.087 Uiso 1 1 calc R U . . .
C97 C 0.2179(4) 0.4815(2) 0.11920(13) 0.0638(13) Uani 1 1 d D U . . .
C98 C 0.2240(5) 0.5311(3) 0.09831(16) 0.0777(16) Uani 1 1 d D U . . .
H98 H 0.173363 0.546879 0.085812 0.093 Uiso 1 1 calc R U . . .
C99 C 0.3021(5) 0.5572(3) 0.09573(17) 0.0771(15) Uani 1 1 d D U . . .
H99 H 0.304458 0.591834 0.082425 0.093 Uiso 1 1 calc R U . . .
S6 S 0.30923(11) 0.32026(6) 0.37936(3) 0.0644(3) Uani 1 1 d D U . . .
S7 S 0.48137(10) 0.43570(5) 0.26759(3) 0.0572(3) Uani 1 1 d D U . . .
S8 S 0.49301(10) 0.30011(6) 0.16160(3) 0.0611(3) Uani 1 1 d D U . . .
S9 S 0.31441(9) 0.10541(5) 0.20664(3) 0.0577(3) Uani 1 1 d D U . . .
S10 S 0.20181(11) 0.12097(5) 0.34228(4) 0.0631(3) Uani 1 1 d D U . . .
N16 N 0.2849(4) 0.69912(19) 0.38552(10) 0.0653(11) Uani 1 1 d D U . . .
N17 N 0.1393(4) 0.64886(19) 0.40459(12) 0.0686(12) Uani 1 1 d D U . . .
N18 N 0.1755(3) 0.54549(18) 0.40777(11) 0.0636(11) Uani 1 1 d D U . . .
N19 N 0.4627(3) 0.68365(18) 0.06836(12) 0.0642(11) Uani 1 1 d D U . . .
N20 N 0.3438(3) 0.69835(17) 0.11606(11) 0.0588(10) Uani 1 1 d D U . . .
N21 N 0.3813(3) 0.62966(16) 0.16787(12) 0.0588(10) Uani 1 1 d D U . . .
N22 N 0.1955(3) 0.1049(2) 0.00761(11) 0.0692(12) Uani 1 1 d D U . . .
N23 N 0.1979(3) 0.2120(2) -0.00150(10) 0.0673(12) Uani 1 1 d D U . . .
N24 N 0.2978(3) 0.24488(19) 0.04209(9) 0.0586(10) Uani 1 1 d D U . . .
N25 N -0.2069(3) -0.08806(19) 0.26217(11) 0.0623(10) Uani 1 1 d D U . . .
N26 N -0.2067(3) -0.01314(17) 0.20863(10) 0.0534(9) Uani 1 1 d D U . . .
N27 N -0.0513(3) 0.02444(16) 0.20068(10) 0.0505(8) Uani 1 1 d D U . . .
N28 N -0.2786(4) 0.2003(2) 0.48858(11) 0.0716(13) Uani 1 1 d D U . . .
N29 N -0.3095(3) 0.20081(18) 0.42436(9) 0.0555(9) Uani 1 1 d D U . . .
N30 N -0.1684(3) 0.16174(18) 0.39568(10) 0.0611(10) Uani 1 1 d D U . . .
C101 C 0.3565(5) 0.7233(3) 0.37362(17) 0.0827(18) Uani 1 1 d D U . . .
H101 H 0.410742 0.701520 0.371066 0.099 Uiso 1 1 calc R U . . .
C102 C 0.3547(6) 0.7802(3) 0.3647(2) 0.097(2) Uani 1 1 d D U . . .
H102 H 0.406437 0.796281 0.355030 0.116 Uiso 1 1 calc R U . . .
C103 C 0.2803(6) 0.8123(3) 0.36962(17) 0.0911(19) Uani 1 1 d D U . . .
H103 H 0.280076 0.851084 0.363781 0.109 Uiso 1 1 calc R U . . .
C104 C 0.2036(5) 0.7893(3) 0.38323(15) 0.0803(16) Uani 1 1 d D U . . .
C105 C 0.2088(4) 0.7312(2) 0.39018(13) 0.0678(13) Uani 1 1 d D U . . .
C106 C 0.1300(4) 0.7049(2) 0.40163(15) 0.0715(14) Uani 1 1 d D U . . .
C107 C 0.0499(5) 0.7337(3) 0.4079(2) 0.095(2) Uani 1 1 d D U . . .
C108 C 0.0468(6) 0.7930(3) 0.4027(2) 0.098(2) Uani 1 1 d D U . . .
H108 H -0.006861 0.813731 0.407631 0.118 Uiso 1 1 calc R U . . .
C109 C 0.1182(6) 0.8194(3) 0.39102(19) 0.0930(19) Uani 1 1 d D U . . .
H109 H 0.113857 0.858507 0.387645 0.112 Uiso 1 1 calc R U . . .
C110 C -0.0249(6) 0.7025(3) 0.4186(2) 0.110(3) Uani 1 1 d D U . . .
H110 H -0.080715 0.720681 0.423924 0.132 Uiso 1 1 calc R U . . .
C111 C -0.0144(6) 0.6440(3) 0.4211(3) 0.114(3) Uani 1 1 d D U . . .
H111 H -0.062681 0.622003 0.428144 0.137 Uiso 1 1 calc R U . . .
C112 C 0.0711(4) 0.6194(3) 0.41280(18) 0.0788(17) Uani 1 1 d D U . . .
C113 C 0.0923(4) 0.5604(3) 0.41198(18) 0.0769(17) Uani 1 1 d D U . . .
H113 H 0.047423 0.534618 0.414410 0.092 Uiso 1 1 calc R U . . .
C114 C 0.2021(4) 0.4910(2) 0.40072(13) 0.0604(12) Uani 1 1 d D U . . .
C115 C 0.2733(4) 0.4629(2) 0.41790(14) 0.0657(13) Uani 1 1 d D U . . .
H115 H 0.300671 0.479090 0.435138 0.079 Uiso 1 1 calc R U . . .
C116 C 0.3050(4) 0.4115(2) 0.41039(13) 0.0641(13) Uani 1 1 d D U . . .
H116 H 0.354041 0.392536 0.422448 0.077 Uiso 1 1 calc R U . . .
C117 C 0.2653(4) 0.38734(19) 0.38503(11) 0.0549(11) Uani 1 1 d D U . . .
C118 C 0.1946(4) 0.4156(2) 0.36723(13) 0.0577(11) Uani 1 1 d D U . . .
H118 H 0.168485 0.399828 0.349540 0.069 Uiso 1 1 calc R U . . .
C119 C 0.1615(4) 0.4678(2) 0.37534(13) 0.0595(12) Uani 1 1 d D U . . .
H119 H 0.112007 0.486880 0.363629 0.071 Uiso 1 1 calc R U . . .
C121 C 0.5204(5) 0.6741(3) 0.04429(17) 0.0782(16) Uani 1 1 d D U . . .
H121 H 0.567355 0.646048 0.048604 0.094 Uiso 1 1 calc R U . . .
C122 C 0.5143(5) 0.7048(3) 0.01166(18) 0.0857(18) Uani 1 1 d D U . . .
H122 H 0.556138 0.696793 -0.005506 0.103 Uiso 1 1 calc R U . . .
C123 C 0.4491(5) 0.7452(3) 0.00549(17) 0.0848(17) Uani 1 1 d D U . . .
H123 H 0.444326 0.764961 -0.016301 0.102 Uiso 1 1 calc R U . . .
C124 C 0.3876(4) 0.7586(2) 0.03084(15) 0.0712(14) Uani 1 1 d D U . . .
C125 C 0.3969(4) 0.7243(2) 0.06174(14) 0.0642(12) Uani 1 1 d D U . . .
C126 C 0.3335(4) 0.7339(2) 0.08798(13) 0.0588(11) Uani 1 1 d D U . . .
C127 C 0.2646(4) 0.7752(2) 0.08467(14) 0.0640(12) Uani 1 1 d D U . . .
C128 C 0.2593(5) 0.8095(3) 0.05202(15) 0.0750(15) Uani 1 1 d D U . . .
H128 H 0.214650 0.839103 0.048795 0.090 Uiso 1 1 calc R U . . .
C129 C 0.3152(5) 0.8000(3) 0.02700(16) 0.0779(16) Uani 1 1 d D U . . .
H129 H 0.306983 0.821448 0.005847 0.093 Uiso 1 1 calc R U . . .
C130 C 0.2050(4) 0.7805(2) 0.11163(15) 0.0672(13) Uani 1 1 d D U . . .
H130 H 0.158042 0.808893 0.110223 0.081 Uiso 1 1 calc R U . . .
C131 C 0.2161(4) 0.7430(2) 0.14081(15) 0.0655(13) Uani 1 1 d D U . . .
H131 H 0.176463 0.745644 0.159432 0.079 Uiso 1 1 calc R U . . .
C132 C 0.2863(4) 0.7017(2) 0.14214(14) 0.0604(12) Uani 1 1 d D U . . .
C133 C 0.3059(4) 0.6588(2) 0.16955(14) 0.0601(12) Uani 1 1 d D U . . .
H133 H 0.265435 0.652376 0.187894 0.072 Uiso 1 1 calc R U . . .
C134 C 0.4007(4) 0.5834(2) 0.19213(14) 0.0588(11) Uani 1 1 d D U . . .
C135 C 0.4854(4) 0.5761(2) 0.20649(18) 0.0804(19) Uani 1 1 d D U . . .
H135 H 0.528576 0.602317 0.200645 0.097 Uiso 1 1 calc R U . . .
C136 C 0.5059(5) 0.5303(3) 0.22934(18) 0.083(2) Uani 1 1 d D U . . .
H136 H 0.562714 0.525930 0.239810 0.100 Uiso 1 1 calc R U . . .
C137 C 0.4452(4) 0.49088(19) 0.23713(12) 0.0543(11) Uani 1 1 d D U . . .
C138 C 0.3635(3) 0.49752(19) 0.22242(12) 0.0531(10) Uani 1 1 d D U . . .
H138 H 0.322254 0.469870 0.227123 0.064 Uiso 1 1 calc R U . . .
C139 C 0.3399(3) 0.54445(19) 0.20053(13) 0.0548(11) Uani 1 1 d D U . . .
H139 H 0.281553 0.549592 0.191349 0.066 Uiso 1 1 calc R U . . .
C141 C 0.1937(5) 0.0506(3) 0.01372(16) 0.0827(18) Uani 1 1 d D U . . .
H141 H 0.231192 0.031663 0.030767 0.099 Uiso 1 1 calc R U . . .
C142 C 0.1377(6) 0.0192(4) -0.00431(19) 0.107(2) Uani 1 1 d D U . . .
H142 H 0.136610 -0.019622 0.000707 0.128 Uiso 1 1 calc R U . . .
C143 C 0.0849(6) 0.0485(4) -0.0295(2) 0.111(2) Uani 1 1 d D U . . .
H143 H 0.047185 0.029042 -0.041977 0.133 Uiso 1 1 calc R U . . .
C144 C 0.0860(5) 0.1060(4) -0.03693(17) 0.0950(19) Uani 1 1 d D U . . .
C145 C 0.1422(4) 0.1320(3) -0.01708(14) 0.0764(15) Uani 1 1 d D U . . .
C146 C 0.1447(4) 0.1908(3) -0.02273(15) 0.0763(15) Uani 1 1 d D U . . .
C147 C 0.0924(5) 0.2233(3) -0.04691(17) 0.0924(19) Uani 1 1 d D U . . .
C148 C 0.0361(6) 0.1963(4) -0.0671(2) 0.115(3) Uani 1 1 d D U . . .
H148 H 0.001452 0.217339 -0.084230 0.137 Uiso 1 1 calc R U . . .
C149 C 0.0316(5) 0.1408(4) -0.06198(19) 0.108(2) Uani 1 1 d D U . . .
H149 H -0.008331 0.124001 -0.075130 0.129 Uiso 1 1 calc R U . . .
C150 C 0.0987(6) 0.2807(4) -0.0489(2) 0.106(2) Uani 1 1 d D U . . .
H150 H 0.066479 0.304182 -0.065761 0.127 Uiso 1 1 calc R U . . .
C151 C 0.1510(5) 0.3033(3) -0.02688(17) 0.094(2) Uani 1 1 d D U . . .
H151 H 0.152887 0.342055 -0.027393 0.113 Uiso 1 1 calc R U . . .
C152 C 0.2012(5) 0.2669(3) -0.00371(14) 0.0767(16) Uani 1 1 d D U . . .
C153 C 0.2554(5) 0.2824(3) 0.02365(14) 0.0756(16) Uani 1 1 d D U . . .
H153 H 0.258054 0.319901 0.027199 0.091 Uiso 1 1 calc R U . . .
C154 C 0.3426(4) 0.2593(2) 0.07066(11) 0.0550(11) Uani 1 1 d D U . . .
C155 C 0.3061(4) 0.3002(2) 0.08947(13) 0.0691(15) Uani 1 1 d D U . . .
H155 H 0.250471 0.319395 0.083193 0.083 Uiso 1 1 calc R U . . .
C156 C 0.3503(4) 0.3129(2) 0.11711(13) 0.0663(13) Uani 1 1 d D U . . .
H156 H 0.327078 0.342297 0.129014 0.080 Uiso 1 1 calc R U . . .
C157 C 0.4285(4) 0.2830(2) 0.12747(11) 0.0545(11) Uani 1 1 d D U . . .
C158 C 0.4636(4) 0.2407(2) 0.11015(12) 0.0572(11) Uani 1 1 d D U . . .
H158 H 0.517096 0.220167 0.117620 0.069 Uiso 1 1 calc R U . . .
C159 C 0.4204(4) 0.2279(2) 0.08141(12) 0.0590(12) Uani 1 1 d D U . . .
H159 H 0.443718 0.198474 0.069592 0.071 Uiso 1 1 calc R U . . .
C161 C -0.2080(5) -0.1236(3) 0.28977(16) 0.0779(16) Uani 1 1 d D U . . .
H161 H -0.156079 -0.129663 0.303279 0.094 Uiso 1 1 calc R U . . .
C162 C -0.2841(5) -0.1529(3) 0.2997(2) 0.095(2) Uani 1 1 d D U . . .
H162 H -0.282727 -0.177939 0.319718 0.114 Uiso 1 1 calc R U . . .
C163 C -0.3582(5) -0.1455(3) 0.2810(2) 0.093(2) Uani 1 1 d D U . . .
H163 H -0.408463 -0.165944 0.287468 0.112 Uiso 1 1 calc R U . . .
C164 C -0.3615(4) -0.1072(3) 0.25181(17) 0.0759(15) Uani 1 1 d D U . . .
C165 C -0.2824(4) -0.0793(2) 0.24379(13) 0.0612(12) Uani 1 1 d D U . . .
C166 C -0.2831(3) -0.0384(2) 0.21501(13) 0.0586(11) Uani 1 1 d D U . . .
C167 C -0.3585(4) -0.0265(2) 0.19384(14) 0.0631(12) Uani 1 1 d D U . . .
C168 C -0.4370(4) -0.0568(3) 0.20277(18) 0.0774(15) Uani 1 1 d D U . . .
H168 H -0.489240 -0.049542 0.189477 0.093 Uiso 1 1 calc R U . . .
C169 C -0.4364(4) -0.0954(3) 0.22986(19) 0.0823(16) Uani 1 1 d D U . . .
H169 H -0.488013 -0.115539 0.234516 0.099 Uiso 1 1 calc R U . . .
C170 C -0.3497(4) 0.0137(3) 0.16669(15) 0.0711(14) Uani 1 1 d D U . . .
H170 H -0.398657 0.023558 0.152020 0.085 Uiso 1 1 calc R U . . .
C171 C -0.2707(4) 0.0395(2) 0.16065(15) 0.0653(13) Uani 1 1 d D U . . .
H171 H -0.264995 0.066859 0.142042 0.078 Uiso 1 1 calc R U . . .
C172 C -0.1994(4) 0.0242(2) 0.18272(13) 0.0574(11) Uani 1 1 d D U . . .
C173 C -0.1106(4) 0.0467(2) 0.17973(12) 0.0564(11) Uani 1 1 d D U . . .
H173 H -0.097854 0.076192 0.163153 0.068 Uiso 1 1 calc R U . . .
C174 C 0.0348(3) 0.04632(19) 0.20200(12) 0.0531(10) Uani 1 1 d D U . . .
C175 C 0.0427(4) 0.1027(2) 0.19887(12) 0.0543(11) Uani 1 1 d D U . . .
H175 H -0.008578 0.127695 0.195132 0.065 Uiso 1 1 calc R U . . .
C176 C 0.1271(3) 0.1221(2) 0.20131(13) 0.0565(11) Uani 1 1 d D U . . .
H176 H 0.133484 0.160671 0.199280 0.068 Uiso 1 1 calc R U . . .
C177 C 0.2029(3) 0.0851(2) 0.20675(12) 0.0536(10) Uani 1 1 d D U . . .
C178 C 0.1929(4) 0.0280(2) 0.21107(14) 0.0592(12) Uani 1 1 d D U . . .
H178 H 0.243440 0.002569 0.215476 0.071 Uiso 1 1 calc R U . . .
C179 C 0.1087(3) 0.0094(2) 0.20882(13) 0.0563(11) Uani 1 1 d D U . . .
H179 H 0.101183 -0.029040 0.211970 0.068 Uiso 1 1 calc R U . . .
C181 C -0.2647(5) 0.2012(4) 0.52083(16) 0.108(3) Uani 1 1 d D U . . .
H181 H -0.207786 0.187690 0.529530 0.129 Uiso 1 1 calc R U . . .
C182 C -0.3306(6) 0.2213(5) 0.54338(18) 0.120(3) Uani 1 1 d D U . . .
H182 H -0.317556 0.220045 0.566547 0.144 Uiso 1 1 calc R U . . .
C183 C -0.4103(5) 0.2417(4) 0.53203(17) 0.101(2) Uani 1 1 d D U . . .
H183 H -0.453853 0.255478 0.547034 0.121 Uiso 1 1 calc R U . . .
C184 C -0.4302(5) 0.2428(3) 0.49768(15) 0.0791(16) Uani 1 1 d D U . . .
C185 C -0.3605(4) 0.2205(2) 0.47732(12) 0.0621(12) Uani 1 1 d D U . . .
C186 C -0.3778(4) 0.2216(2) 0.44180(12) 0.0580(11) Uani 1 1 d D U . . .
C187 C -0.4586(4) 0.2433(3) 0.42759(15) 0.0754(15) Uani 1 1 d D U . . .
C188 C -0.5273(5) 0.2656(4) 0.44904(18) 0.093(2) Uani 1 1 d D U . . .
H188 H -0.582408 0.281420 0.439808 0.112 Uiso 1 1 calc R U . . .
C189 C -0.5126(5) 0.2639(3) 0.48229(17) 0.089(2) Uani 1 1 d D U . . .
H189 H -0.559495 0.277282 0.496114 0.106 Uiso 1 1 calc R U . . .
C190 C -0.4644(5) 0.2445(4) 0.39270(16) 0.090(2) Uani 1 1 d D U . . .
H190 H -0.517179 0.260013 0.381556 0.107 Uiso 1 1 calc R U . . .
C191 C -0.3941(4) 0.2232(3) 0.37442(14) 0.0792(17) Uani 1 1 d D U . . .
H191 H -0.398479 0.223171 0.350823 0.095 Uiso 1 1 calc R U . . .
C192 C -0.3165(4) 0.2018(2) 0.39123(12) 0.0601(12) Uani 1 1 d D U . . .
C193 C -0.2334(4) 0.1809(2) 0.37578(12) 0.0636(12) Uani 1 1 d D U . . .
H193 H -0.227301 0.181317 0.352125 0.076 Uiso 1 1 calc R U . . .
C194 C -0.0819(4) 0.1519(2) 0.38193(12) 0.0577(11) Uani 1 1 d D U . . .
C195 C -0.0290(5) 0.1049(3) 0.39291(17) 0.0788(18) Uani 1 1 d D U . . .
H195 H -0.050870 0.078567 0.409812 0.095 Uiso 1 1 calc R U . . .
C196 C 0.0551(5) 0.0961(2) 0.37948(16) 0.0777(17) Uani 1 1 d D U . . .
H196 H 0.088786 0.062121 0.385527 0.093 Uiso 1 1 calc R U . . .
C197 C 0.0914(4) 0.1365(2) 0.35711(13) 0.0624(13) Uani 1 1 d D U . . .
C198 C 0.0402(4) 0.1848(2) 0.34716(12) 0.0586(11) Uani 1 1 d D U . . .
H198 H 0.064497 0.212461 0.331771 0.070 Uiso 1 1 calc R U . . .
C199 C -0.0457(4) 0.1930(2) 0.35938(12) 0.0591(12) Uani 1 1 d D U . . .
H199 H -0.080357 0.226299 0.352583 0.071 Uiso 1 1 calc R U . . .
C201 C 0.1067(4) 0.4919(2) 0.23277(11) 0.0527(11) Uani 1 1 d . U . . .
C202 C 0.0810(3) 0.44885(19) 0.25908(11) 0.0494(10) Uani 1 1 d . U . . .
C203 C 0.0330(4) 0.45371(19) 0.29036(11) 0.0505(10) Uani 1 1 d . U . . .
H203 H 0.033302 0.487277 0.300089 0.061 Uiso 1 1 calc R U . . .
C204 C -0.0139(4) 0.4110(2) 0.30682(11) 0.0517(10) Uani 1 1 d . U . . .
C205 C -0.0157(3) 0.35800(18) 0.29315(11) 0.0483(9) Uani 1 1 d . U . . .
C206 C -0.0803(3) 0.31673(18) 0.29830(11) 0.0475(9) Uani 1 1 d . U . . .
H206 H -0.117336 0.315410 0.317828 0.057 Uiso 1 1 calc R U . . .
C207 C -0.0898(3) 0.27897(19) 0.27565(12) 0.0504(10) Uani 1 1 d . U . . .
C208 C -0.0360(3) 0.27884(19) 0.24517(11) 0.0498(10) Uani 1 1 d . U . . .
C209 C -0.0529(3) 0.25659(19) 0.21446(12) 0.0506(10) Uani 1 1 d . U . . .
H209 H -0.092667 0.227992 0.214706 0.061 Uiso 1 1 calc R U . . .
C210 C -0.0122(4) 0.2762(2) 0.18434(12) 0.0533(11) Uani 1 1 d . U . . .
C211 C 0.0490(3) 0.3195(2) 0.18235(12) 0.0506(10) Uani 1 1 d . U . . .
C212 C 0.0752(4) 0.3567(2) 0.15365(12) 0.0549(11) Uani 1 1 d . U . . .
H212 H 0.069916 0.346275 0.131733 0.066 Uiso 1 1 calc R U . . .
C213 C 0.1082(4) 0.4077(2) 0.15739(12) 0.0579(12) Uani 1 1 d . U . . .
C214 C 0.1209(3) 0.4251(2) 0.19041(12) 0.0506(10) Uani 1 1 d . U . . .
C215 C 0.1248(4) 0.4800(2) 0.20009(11) 0.0523(11) Uani 1 1 d . U . . .
H215 H 0.140183 0.508927 0.183574 0.063 Uiso 1 1 calc R U . . .
C216 C 0.0906(3) 0.39616(18) 0.25014(11) 0.0472(9) Uani 1 1 d . U . . .
C217 C 0.0443(3) 0.35163(19) 0.26674(11) 0.0478(9) Uani 1 1 d . U . . .
C218 C 0.0340(3) 0.31329(18) 0.24370(11) 0.0482(9) Uani 1 1 d . U . . .
C219 C 0.0750(3) 0.33305(19) 0.21284(11) 0.0484(9) Uani 1 1 d . U . . .
C220 C 0.1095(3) 0.38397(19) 0.21668(11) 0.0471(9) Uani 1 1 d . U . . .
C221 C 0.2703(4) 0.30445(19) 0.34044(12) 0.0544(11) Uani 1 1 d . U . . .
C222 C 0.2923(4) 0.33624(19) 0.30874(12) 0.0516(10) Uani 1 1 d . U . . .
C223 C 0.3550(4) 0.37886(19) 0.30202(12) 0.0533(11) Uani 1 1 d . U . . .
H223 H 0.370651 0.398499 0.319893 0.064 Uiso 1 1 calc R U . . .
C224 C 0.3929(3) 0.39204(19) 0.27046(11) 0.0496(10) Uani 1 1 d . U . . .
C225 C 0.3718(3) 0.36177(18) 0.24211(11) 0.0479(9) Uani 1 1 d . U . . .
C226 C 0.4219(3) 0.35521(19) 0.21158(11) 0.0504(10) Uani 1 1 d . U . . .
H226 H 0.463386 0.381534 0.203824 0.060 Uiso 1 1 calc R U . . .
C227 C 0.4110(3) 0.3112(2) 0.19308(11) 0.0495(10) Uani 1 1 d . U . . .
C228 C 0.3475(3) 0.27009(19) 0.20374(11) 0.0494(10) Uani 1 1 d . U . . .
C229 C 0.3450(3) 0.2145(2) 0.19569(12) 0.0514(10) Uani 1 1 d . U . . .
H229 H 0.374868 0.204478 0.175939 0.062 Uiso 1 1 calc R U . . .
C230 C 0.2999(3) 0.1746(2) 0.21605(12) 0.0536(11) Uani 1 1 d . U . . .
C231 C 0.2533(3) 0.18754(19) 0.24653(12) 0.0499(10) Uani 1 1 d . U . . .
C232 C 0.2299(4) 0.1514(2) 0.27583(13) 0.0547(11) Uani 1 1 d . U . . .
H232 H 0.226713 0.113205 0.274037 0.066 Uiso 1 1 calc R U . . .
C233 C 0.2120(4) 0.1706(2) 0.30638(13) 0.0562(11) Uani 1 1 d . U . . .
C234 C 0.2197(3) 0.22849(19) 0.31126(12) 0.0505(10) Uani 1 1 d . U . . .
C235 C 0.2345(4) 0.2535(2) 0.34143(13) 0.0566(11) Uani 1 1 d . U . . .
H235 H 0.219414 0.234465 0.362571 0.068 Uiso 1 1 calc R U . . .
C236 C 0.2639(3) 0.31572(18) 0.28044(11) 0.0482(9) Uani 1 1 d . U . . .
C237 C 0.3022(3) 0.32831(18) 0.24834(11) 0.0472(9) Uani 1 1 d . U . . .
C238 C 0.2914(3) 0.28337(18) 0.22905(11) 0.0492(9) Uani 1 1 d . U . . .
C239 C 0.2455(3) 0.24342(19) 0.25009(12) 0.0491(9) Uani 1 1 d . U . . .
C240 C 0.2282(3) 0.26272(19) 0.28150(12) 0.0496(10) Uani 1 1 d . U . . .
C241 C -0.1510(10) 0.5381(5) 0.2526(3) 0.093(3) Uani 0.6 1 d . U P A 1
H24A H -0.139574 0.573272 0.258660 0.112 Uiso 0.6 1 calc R U P A 1
C242 C -0.2047(11) 0.5038(5) 0.2730(4) 0.098(3) Uani 0.6 1 d . U P A 1
H242 H -0.236248 0.518558 0.291145 0.118 Uiso 0.6 1 calc R U P A 1
C243 C -0.2153(8) 0.4453(5) 0.2681(3) 0.079(2) Uani 0.6 1 d . U P A 1
C244 C -0.2807(8) 0.4112(5) 0.2787(3) 0.081(3) Uani 0.6 1 d . U P A 1
H244 H -0.312042 0.417782 0.298781 0.098 Uiso 0.6 1 calc R U P A 1
C245 C -0.3042(8) 0.3692(5) 0.2631(3) 0.087(3) Uani 0.6 1 d . U P A 1
H245 H -0.349680 0.347108 0.272778 0.104 Uiso 0.6 1 calc R U P A 1
C246 C -0.2614(9) 0.3562(5) 0.2311(3) 0.083(3) Uani 0.6 1 d . U P A 1
C247 C -0.2919(9) 0.3295(5) 0.2061(4) 0.091(3) Uani 0.6 1 d . U P A 1
H247 H -0.338505 0.305330 0.210940 0.110 Uiso 0.6 1 calc R U P A 1
C248 C -0.2571(9) 0.3364(4) 0.1743(3) 0.084(3) Uani 0.6 1 d . U P A 1
H248 H -0.281131 0.316917 0.157801 0.101 Uiso 0.6 1 calc R U P A 1
C249 C -0.1853(9) 0.3722(5) 0.1642(3) 0.081(2) Uani 0.6 1 d . U P A 1
C250 C -0.1639(9) 0.4016(6) 0.1324(3) 0.090(3) Uani 0.6 1 d . U P A 1
H250 H -0.181118 0.387663 0.112503 0.108 Uiso 0.6 1 calc R U P A 1
C251 C -0.1203(8) 0.4483(5) 0.1295(3) 0.082(3) Uani 0.6 1 d . U P A 1
H251 H -0.106339 0.465450 0.107752 0.099 Uiso 0.6 1 calc R U P A 1
C252 C -0.0935(8) 0.4735(5) 0.1591(3) 0.083(3) Uani 0.6 1 d . U P A 1
C253 C -0.0734(10) 0.5295(6) 0.1627(4) 0.099(3) Uani 0.6 1 d . U P A 1
H253 H -0.050646 0.550909 0.143601 0.118 Uiso 0.6 1 calc R U P A 1
C254 C -0.0848(10) 0.5538(5) 0.1917(4) 0.096(3) Uani 0.6 1 d . U P A 1
H254 H -0.074957 0.591607 0.192079 0.116 Uiso 0.6 1 calc R U P A 1
C255 C -0.1124(10) 0.5199(5) 0.2218(3) 0.090(3) Uani 0.6 1 d . U P A 1
C256 C -0.1113(8) 0.4644(4) 0.2186(3) 0.074(2) Uani 0.6 1 d . U P A 1
C257 C -0.1640(8) 0.4280(4) 0.2411(3) 0.074(2) Uani 0.6 1 d . U P A 1
C258 C -0.1825(8) 0.3851(4) 0.2245(3) 0.072(2) Uani 0.6 1 d . U P A 1
C259 C -0.1466(8) 0.3922(5) 0.1914(3) 0.075(2) Uani 0.6 1 d . U P A 1
C260 C -0.1039(6) 0.4430(4) 0.1885(3) 0.0648(19) Uani 0.6 1 d . U P A 1
Re1 Re 0.55189(9) 0.40183(6) 0.36554(2) 0.0615(3) Uani 0.683(14) 1 d . . P B 1
O1 O 0.5525(8) 0.3521(5) 0.3380(3) 0.071(2) Uani 0.683(14) 1 d . U P B 1
O2 O 0.5572(8) 0.3710(4) 0.40595(19) 0.092(2) Uani 0.683(14) 1 d . U P B 1
O3 O 0.4566(8) 0.4447(6) 0.3592(3) 0.0740(19) Uani 0.683(14) 1 d . U P B 1
O4 O 0.6451(6) 0.4418(4) 0.3576(3) 0.088(2) Uani 0.683(14) 1 d . U P B 1
Re1' Re 0.5592(3) 0.3966(2) 0.36858(13) 0.0930(10) Uani 0.317(14) 1 d D U P B 2
O1' O 0.570(2) 0.3500(12) 0.3407(7) 0.080(4) Uiso 0.317(14) 1 d D U P B 2
O2' O 0.5214(14) 0.3674(9) 0.4073(4) 0.081(3) Uiso 0.317(14) 1 d D U P B 2
O3' O 0.4676(19) 0.4429(13) 0.3567(9) 0.085(4) Uiso 0.317(14) 1 d D U P B 2
O4' O 0.6484(14) 0.4344(9) 0.3701(6) 0.091(4) Uiso 0.317(14) 1 d D U P B 2
Re2 Re 0.1632(2) 0.49392(13) 0.51861(6) 0.0844(7) Uani 0.3 1 d D . P C 1
O5 O 0.1522(15) 0.4286(6) 0.5293(5) 0.116(4) Uiso 0.3 1 d D U P C 1
O6 O 0.0934(9) 0.5296(5) 0.4886(3) 0.061(3) Uiso 0.3 1 d D U P C 1
O7 O 0.2697(8) 0.5006(6) 0.5048(4) 0.075(3) Uiso 0.3 1 d D U P C 1
O8 O 0.1571(13) 0.5323(7) 0.5539(4) 0.105(4) Uiso 0.3 1 d D U P C 1
Re2' Re 0.1604(12) 0.5010(8) 0.5167(4) 0.081(2) Uani 0.05 1 d D U P D 2
O7' O 0.110(4) 0.505(3) 0.5553(10) 0.078(5) Uiso 0.05 1 d D U P D 2
O5' O 0.270(2) 0.511(3) 0.5179(18) 0.070(5) Uiso 0.05 1 d D U P D 2
O6' O 0.103(4) 0.543(3) 0.4863(14) 0.069(5) Uiso 0.05 1 d D U P D 2
O8' O 0.152(5) 0.4329(15) 0.5087(19) 0.086(5) Uiso 0.05 1 d D U P D 2
Re3 Re 0.08323(4) 0.64677(3) 0.11501(2) 0.0588(2) Uani 0.4429(13) 1 d . U P E 1
O9 O 0.1638(6) 0.6649(4) 0.0852(2) 0.071(2) Uiso 0.4429(13) 1 d . U P E 1
O10 O 0.0255(9) 0.7092(5) 0.1187(3) 0.083(3) Uiso 0.4429(13) 1 d . U P E 1
O11 O 0.1308(9) 0.6190(6) 0.1518(3) 0.083(3) Uiso 0.4429(13) 1 d . U P E 1
O12 O -0.0007(12) 0.6046(8) 0.1014(5) 0.102(4) Uiso 0.4429(13) 1 d . U P E 1
Re3' Re 0.04474(5) 0.62537(5) 0.14080(3) 0.1026(4) Uani 0.4728(17) 1 d D U P F 2
O9' O -0.0233(10) 0.5811(6) 0.1627(4) 0.128(4) Uiso 0.4728(17) 1 d D U P F 2
O10' O 0.1515(6) 0.6025(4) 0.1504(3) 0.061(2) Uiso 0.4728(17) 1 d D U P F 2
O11' O 0.0182(8) 0.6946(5) 0.1320(3) 0.084(3) Uiso 0.4728(17) 1 d D U P F 2
O12' O 0.0241(10) 0.6053(7) 0.0976(4) 0.091(4) Uiso 0.4728(17) 1 d D U P F 2
Re3A Re 0.0589(4) 0.6563(2) 0.1351(2) 0.101(2) Uani 0.0843(17) 1 d D U P G 3
O9A O 0.028(3) 0.6767(19) 0.1734(8) 0.078(8) Uiso 0.0843(17) 1 d D U P G 3
O11A O 0.073(4) 0.7108(16) 0.1077(11) 0.084(6) Uiso 0.0843(17) 1 d D U P G 3
O10A O 0.163(2) 0.619(2) 0.1424(14) 0.079(7) Uiso 0.0843(17) 1 d D U P G 3
O12A O -0.008(3) 0.6000(18) 0.1346(16) 0.102(6) Uiso 0.0843(17) 1 d D U P G 3
Re4 Re 0.72646(2) 0.91093(2) 0.09646(2) 0.06094(7) Uani 1 1 d . . . . .
O13 O 0.8138(3) 0.9459(2) 0.10844(12) 0.0838(13) Uani 1 1 d . . . . .
O14 O 0.6358(3) 0.92186(17) 0.12274(10) 0.0712(10) Uani 1 1 d . . . . .
O15 O 0.7594(3) 0.84178(17) 0.09885(12) 0.0818(12) Uani 1 1 d . . . . .
O16 O 0.6953(3) 0.93419(16) 0.05593(9) 0.0636(9) Uani 1 1 d . . . . .
S2A S 0.2192(4) 0.1517(2) 0.59736(17) 0.138(2) Uani 0.669(4) 1 d D U P H 1
S1A S 0.1599(3) 0.04784(16) 0.62093(8) 0.0912(9) Uani 0.669(4) 1 d D U P H 1
N1A N 0.1923(8) 0.1068(4) 0.6271(3) 0.122(3) Uiso 0.669(4) 1 d D U P H 1
O1A O 0.0827(7) 0.0458(5) 0.6383(3) 0.140(4) Uiso 0.669(4) 1 d D U P H 1
O3A O 0.1685(11) 0.1619(8) 0.5683(3) 0.210(6) Uiso 0.669(4) 1 d D U P H 1
O2A O 0.1527(7) 0.0271(4) 0.5896(2) 0.125(3) Uiso 0.669(4) 1 d D U P H 1
O4A O 0.2117(11) 0.2017(5) 0.6143(4) 0.182(5) Uiso 0.669(4) 1 d D U P H 1
C1A C 0.2572(7) 0.0048(5) 0.6396(3) 0.112(3) Uiso 0.669(4) 1 d D U P H 1
F1A F 0.3267(7) 0.0027(4) 0.6210(2) 0.134(3) Uiso 0.669(4) 1 d D U P H 1
F2A F 0.2872(9) 0.0147(5) 0.6698(3) 0.173(4) Uiso 0.669(4) 1 d D U P H 1
F3A F 0.2342(8) -0.0486(5) 0.6431(3) 0.165(4) Uiso 0.669(4) 1 d D U P H 1
F4A F 0.3729(10) 0.1007(6) 0.5795(4) 0.195(5) Uiso 0.669(4) 1 d D U P H 1
F5A F 0.3785(9) 0.1387(6) 0.6206(3) 0.198(5) Uiso 0.669(4) 1 d D U P H 1
F6A F 0.3753(8) 0.1857(5) 0.5733(3) 0.166(4) Uiso 0.669(4) 1 d D U P H 1
C2A C 0.3406(7) 0.1457(7) 0.5918(5) 0.168(4) Uiso 0.669(4) 1 d D U P H 1
S1H S 0.1130(7) 0.0587(3) 0.62500(18) 0.1040(19) Uani 0.331(4) 1 d D U P H 2
S2H S 0.2235(9) 0.1519(5) 0.5966(3) 0.171(3) Uani 0.331(4) 1 d D U P H 2
O3H O 0.1875(13) 0.2008(7) 0.5765(5) 0.124(5) Uiso 0.331(4) 1 d D U P H 2
N1H N 0.1576(14) 0.1014(7) 0.5953(4) 0.121(3) Uiso 0.331(4) 1 d D U P H 2
O2H O 0.1070(14) 0.0897(8) 0.6528(4) 0.130(5) Uiso 0.331(4) 1 d D U P H 2
O1H O 0.0316(12) 0.0447(10) 0.6123(6) 0.148(6) Uiso 0.331(4) 1 d D U P H 2
C1H C 0.2003(12) 0.0055(7) 0.6388(5) 0.117(3) Uiso 0.331(4) 1 d D U P H 2
O4H O 0.2496(19) 0.1505(12) 0.6304(5) 0.179(7) Uiso 0.331(4) 1 d D U P H 2
F3H F 0.2376(17) 0.0089(10) 0.6696(5) 0.167(7) Uiso 0.331(4) 1 d D U P H 2
F2H F 0.1575(16) -0.0396(9) 0.6490(6) 0.174(7) Uiso 0.331(4) 1 d D U P H 2
F1H F 0.2571(16) -0.0114(10) 0.6146(6) 0.183(7) Uiso 0.331(4) 1 d D U P H 2
F4H F 0.341(2) 0.0825(11) 0.5774(8) 0.230(10) Uiso 0.331(4) 1 d D U P H 2
F5H F 0.3701(18) 0.1641(13) 0.5544(8) 0.222(8) Uiso 0.331(4) 1 d D U P H 2
F6H F 0.269(2) 0.1290(13) 0.5364(6) 0.229(10) Uiso 0.331(4) 1 d D U P H 2
C2H C 0.3087(15) 0.1321(11) 0.5656(6) 0.170(5) Uiso 0.331(4) 1 d D U P H 2
S1B S 0.19176(11) 0.94820(6) 0.10195(4) 0.0652(3) Uani 0.95 1 d . U P I 1
S2B S 0.31340(12) 0.91327(8) 0.15209(5) 0.0628(4) Uani 0.95 1 d . U P I 1
F1B F 0.0735(4) 1.0271(2) 0.08507(11) 0.1021(14) Uani 0.95 1 d . U P I 1
F2B F 0.0425(3) 0.97855(18) 0.13144(10) 0.0817(10) Uani 0.95 1 d . U P I 1
F3B F 0.1442(3) 1.03575(18) 0.13046(11) 0.0913(12) Uani 0.95 1 d . U P I 1
F4B F 0.2257(3) 0.89658(17) 0.20950(11) 0.0938(13) Uani 0.95 1 d . U P I 1
F5B F 0.3619(4) 0.8667(3) 0.21008(12) 0.1189(18) Uani 0.95 1 d . U P I 1
F6B F 0.2680(4) 0.82343(17) 0.18829(12) 0.1039(15) Uani 0.95 1 d . U P I 1
O1B O 0.2619(3) 0.9778(2) 0.08434(12) 0.0820(13) Uani 0.95 1 d . U P I 1
O2B O 0.1418(4) 0.9141(2) 0.08386(16) 0.0993(17) Uani 0.95 1 d . U P I 1
O3B O 0.3404(4) 0.9649(2) 0.16008(14) 0.0914(16) Uani 0.95 1 d . U P I 1
O4B O 0.3774(4) 0.8794(2) 0.13603(13) 0.0941(16) Uani 0.95 1 d . U P I 1
N1B N 0.2192(5) 0.9143(3) 0.13614(19) 0.100(2) Uani 0.95 1 d . U P I 1
C1B C 0.1088(5) 1.0005(3) 0.11295(15) 0.0690(14) Uani 0.95 1 d . U P I 1
C2B C 0.2884(5) 0.8731(3) 0.19167(17) 0.0750(15) Uani 0.95 1 d . U P I 1
Re9 Re 0.3150(7) 0.9354(4) 0.1372(2) 0.107(3) Uani 0.05 1 d D . P J 2
O33 O 0.211(2) 0.965(2) 0.1405(14) 0.057(13) Uiso 0.05 1 d D U P J 2
O34 O 0.374(4) 0.979(2) 0.1096(15) 0.10(3) Uiso 0.05 1 d D U P J 2
O35 O 0.368(4) 0.929(3) 0.1753(9) 0.059(14) Uiso 0.05 1 d D U P J 2
O36 O 0.322(5) 0.8728(15) 0.1229(16) 0.077(18) Uiso 0.05 1 d D U P J 2
S1C S 0.3999(2) 0.73352(12) 0.28304(8) 0.0705(7) Uani 0.5 1 d D U P K 1
S2C S 0.5534(3) 0.68385(17) 0.31707(9) 0.0834(9) Uani 0.5 1 d D U P K 1
F1C F 0.3463(5) 0.6552(3) 0.25243(19) 0.0779(18) Uiso 0.5 1 d D U P K 1
F2C F 0.3279(6) 0.7345(4) 0.2260(2) 0.096(3) Uiso 0.5 1 d D U P K 1
F3C F 0.4589(6) 0.6956(4) 0.2279(2) 0.094(2) Uiso 0.5 1 d D U P K 1
F4C F 0.6070(9) 0.6281(5) 0.2699(3) 0.136(4) Uiso 0.5 1 d D U P K 1
F5C F 0.6123(10) 0.7139(6) 0.2563(4) 0.165(5) Uiso 0.5 1 d D U P K 1
F6C F 0.7077(9) 0.6644(7) 0.2938(4) 0.164(5) Uiso 0.5 1 d D U P K 1
O1C O 0.3093(6) 0.7407(4) 0.2950(2) 0.082(3) Uiso 0.5 1 d D U P K 1
O2C O 0.4478(6) 0.7820(3) 0.2741(2) 0.074(2) Uiso 0.5 1 d D U P K 1
O3C O 0.5720(10) 0.7366(5) 0.3253(4) 0.130(4) Uiso 0.5 1 d D U P K 1
O4C O 0.5596(9) 0.6355(4) 0.3400(3) 0.102(4) Uiso 0.5 1 d D U P K 1
N1C N 0.4511(6) 0.6821(4) 0.3051(3) 0.078(3) Uiso 0.5 1 d D U P K 1
C1C C 0.3848(9) 0.7025(5) 0.2440(2) 0.081(4) Uiso 0.5 1 d D U P K 1
C2C C 0.6213(9) 0.6718(6) 0.2794(3) 0.103(5) Uiso 0.5 1 d D U P K 1
S1G S 0.4813(5) 0.7354(2) 0.26737(16) 0.0740(15) Uani 0.25 1 d D U P L 2
S2G S 0.5649(9) 0.6451(6) 0.3089(3) 0.143(3) Uani 0.25 1 d D U P L 2
N1G N 0.5108(17) 0.7065(8) 0.3041(4) 0.115(4) Uiso 0.25 1 d D U P L 2
O1G O 0.4599(17) 0.7903(6) 0.2535(7) 0.124(7) Uiso 0.25 1 d D U P L 2
C1G C 0.3732(8) 0.7048(7) 0.2676(4) 0.062(4) Uiso 0.25 1 d D U P L 2
F1G F 0.3434(14) 0.7084(9) 0.2367(4) 0.105(6) Uiso 0.25 1 d D U P L 2
F2G F 0.3163(14) 0.7133(10) 0.2910(5) 0.120(7) Uiso 0.25 1 d D U P L 2
F3G F 0.3937(17) 0.6480(7) 0.2713(6) 0.141(7) Uiso 0.25 1 d D U P L 2
O2G O 0.5261(15) 0.7046(9) 0.2424(5) 0.112(6) Uiso 0.25 1 d D U P L 2
O4G O 0.588(3) 0.6439(15) 0.3436(5) 0.169(10) Uiso 0.25 1 d D U P L 2
F4G F 0.6372(11) 0.6642(7) 0.2520(4) 0.090(4) Uiso 0.25 1 d D U P L 2
O3G O 0.548(2) 0.5933(10) 0.2990(9) 0.181(9) Uiso 0.25 1 d D U P L 2
F6G F 0.687(2) 0.7083(12) 0.2908(8) 0.184(10) Uiso 0.25 1 d D U P L 2
F5G F 0.7293(19) 0.6224(15) 0.2946(9) 0.217(13) Uiso 0.25 1 d D U P L 2
C2G C 0.6653(13) 0.6584(12) 0.2831(5) 0.159(6) Uiso 0.25 1 d D U P L 2
S1E S 0.70638(15) 0.01309(8) 0.68039(6) 0.0587(5) Uani 0.65 1 d . U P M 1
S2E S 0.7244(3) 0.03765(12) 0.60825(9) 0.0710(7) Uani 0.65 1 d . U P M 1
F1E F 0.6180(5) 0.0406(3) 0.73206(16) 0.0914(16) Uani 0.65 1 d . U P M 1
F2E F 0.6866(5) 0.1065(3) 0.70688(18) 0.0906(18) Uani 0.65 1 d . U P M 1
F3E F 0.5641(5) 0.0821(3) 0.6837(2) 0.099(2) Uani 0.65 1 d . U P M 1
F4E F 0.5464(6) 0.0289(3) 0.6167(2) 0.116(2) Uani 0.65 1 d . U P M 1
F5E F 0.5777(6) 0.1092(3) 0.6034(3) 0.111(2) Uani 0.65 1 d . U P M 1
F6E F 0.5971(7) 0.0524(4) 0.5639(2) 0.134(3) Uani 0.65 1 d . U P M 1
O1E O 0.6472(4) -0.0289(2) 0.67606(17) 0.0698(15) Uani 0.65 1 d . U P M 1
O2E O 0.7808(5) 0.0008(3) 0.69995(18) 0.0717(17) Uani 0.65 1 d . U P M 1
O3E O 0.7371(7) -0.0190(3) 0.60249(19) 0.087(2) Uani 0.65 1 d . U P M 1
O4E O 0.7697(6) 0.0774(3) 0.58745(18) 0.0799(17) Uani 0.65 1 d . U P M 1
N1E N 0.7324(5) 0.0509(3) 0.64653(18) 0.0639(14) Uani 0.65 1 d . U P M 1
C1E C 0.6405(7) 0.0625(4) 0.7012(3) 0.0737(17) Uani 0.65 1 d . U P M 1
C2E C 0.6024(10) 0.0582(5) 0.5994(4) 0.097(2) Uani 0.65 1 d . U P M 1
S1K S 0.6989(5) 0.0162(3) 0.7036(2) 0.0501(14) Uiso 0.15 1 d D U P N 2
S2K S 0.7163(11) 0.0249(6) 0.6212(3) 0.092(3) Uiso 0.15 1 d D U P N 2
N1K N 0.6855(19) 0.0176(13) 0.6619(3) 0.075(3) Uiso 0.15 1 d D U P N 2
O4K O 0.7935(16) 0.0556(12) 0.6229(7) 0.086(5) Uiso 0.15 1 d D U P N 2
F2K F 0.5559(17) 0.0757(14) 0.7001(8) 0.102(6) Uiso 0.15 1 d D U P N 2
C2K C 0.6452(16) 0.0651(11) 0.5896(6) 0.093(3) Uiso 0.15 1 d D U P N 2
F5K F 0.612(2) 0.1126(12) 0.5982(9) 0.098(7) Uiso 0.15 1 d D U P N 2
F3K F 0.666(2) 0.1184(11) 0.6917(8) 0.105(6) Uiso 0.15 1 d D U P N 2
F1K F 0.657(2) 0.0737(13) 0.7442(6) 0.111(5) Uiso 0.15 1 d D U P N 2
C1K C 0.6361(17) 0.0787(7) 0.7129(6) 0.085(4) Uiso 0.15 1 d D U P N 2
O3K O 0.711(3) -0.0278(10) 0.6096(9) 0.094(7) Uiso 0.15 1 d D U P N 2
O2K O 0.7928(10) 0.0099(15) 0.7087(9) 0.076(6) Uiso 0.15 1 d D U P N 2
O1K O 0.6505(19) -0.0305(9) 0.7172(8) 0.097(5) Uiso 0.15 1 d D U P N 2
F4K F 0.575(2) 0.0407(16) 0.5801(10) 0.124(6) Uiso 0.15 1 d D U P N 2
F6K F 0.700(2) 0.0772(13) 0.5638(7) 0.112(5) Uiso 0.15 1 d D U P N 2
Re10 Re 0.7557(6) 0.0382(4) 0.5962(2) 0.092(3) Uani 0.05 1 d D . P O 3
O38 O 0.765(4) 0.0899(17) 0.5650(11) 0.047(13) Uiso 0.05 1 d D U P O 3
O39 O 0.835(3) 0.035(2) 0.6269(11) 0.048(12) Uiso 0.05 1 d D U P O 3
O40 O 0.651(3) 0.041(3) 0.6156(16) 0.066(13) Uiso 0.05 1 d D U P O 3
O37 O 0.764(5) -0.0245(18) 0.5799(17) 0.08(2) Uiso 0.05 1 d D U P O 3
S1F S 0.8290(3) 0.0996(2) 0.06611(11) 0.1049(13) Uani 0.5 1 d D U P P 1
S2F S 0.6724(4) 0.1632(2) 0.07623(15) 0.0606(9) Uani 0.5 1 d D U P P 1
O3F O 0.5979(7) 0.1549(6) 0.0546(3) 0.110(3) Uiso 0.5 1 d D U P P 1
O4F O 0.6609(6) 0.1460(3) 0.11048(18) 0.0678(19) Uiso 0.5 1 d D U P P 1
F1F F 0.9166(8) 0.1766(4) 0.0295(3) 0.120(3) Uiso 0.5 1 d D U P P 1
F2F F 0.9799(7) 0.0973(5) 0.0350(3) 0.128(3) Uiso 0.5 1 d D U P P 1
F3F F 0.8720(7) 0.1157(4) 0.0014(3) 0.117(3) Uiso 0.5 1 d D U P P 1
O1F O 0.8599(8) 0.1153(5) 0.0962(2) 0.100(3) Uiso 0.5 1 d D U P P 1
O2F O 0.8147(9) 0.0444(4) 0.0611(3) 0.114(3) Uiso 0.5 1 d D U P P 1
N1F N 0.7344(6) 0.1241(5) 0.0600(3) 0.095(3) Uiso 0.5 1 d D U P P 1
C1F C 0.9023(8) 0.1248(5) 0.0318(3) 0.088(4) Uiso 0.5 1 d D U P P 1
C2F C 0.7109(9) 0.2329(4) 0.0758(3) 0.084(2) Uiso 0.5 1 d D U P P 1
F6F F 0.7887(6) 0.2310(4) 0.0893(2) 0.099(2) Uiso 0.5 1 d D U P P 1
F4F F 0.7189(8) 0.2586(5) 0.0447(2) 0.136(3) Uiso 0.5 1 d D U P P 1
F5F F 0.6597(7) 0.2685(5) 0.0933(3) 0.133(3) Uiso 0.5 1 d D U P P 1
S1I S 0.7337(4) 0.2596(3) 0.08253(15) 0.0410(12) Uani 0.15 1 d D U P Q 2
S2I S 0.6652(10) 0.1531(6) 0.0787(4) 0.072(2) Uani 0.15 1 d D U P Q 2
O3I O 0.5956(12) 0.1820(8) 0.0583(5) 0.045(4) Uiso 0.15 1 d D U P Q 2
O4I O 0.6226(17) 0.1306(10) 0.1092(5) 0.068(5) Uiso 0.15 1 d D U P Q 2
O1I O 0.6972(16) 0.2606(9) 0.1162(4) 0.051(5) Uiso 0.15 1 d D U P Q 2
O2I O 0.8248(8) 0.2716(7) 0.0763(4) 0.038(3) Uiso 0.15 1 d D U P Q 2
N1I N 0.7367(16) 0.1941(5) 0.0880(8) 0.064(3) Uiso 0.15 1 d D U P Q 2
F1I F 0.5809(9) 0.3159(7) 0.0643(4) 0.048(4) Uiso 0.15 1 d D U P Q 2
F4I F 0.7330(12) 0.0573(6) 0.0735(4) 0.054(4) Uiso 0.15 1 d D U P Q 2
F2I F 0.6874(13) 0.3668(7) 0.0744(5) 0.063(5) Uiso 0.15 1 d D U P Q 2
F3I F 0.6884(13) 0.3311(8) 0.0288(4) 0.063(4) Uiso 0.15 1 d D U P Q 2
F5I F 0.7893(13) 0.1170(8) 0.0356(4) 0.061(4) Uiso 0.15 1 d D U P Q 2
C2I C 0.7555(13) 0.1055(7) 0.0670(5) 0.068(3) Uiso 0.15 1 d D U P Q 2
C1I C 0.6690(11) 0.3195(6) 0.0620(4) 0.048(4) Uiso 0.15 1 d D U P Q 2
F6I F 0.8218(13) 0.1151(9) 0.0875(5) 0.064(5) Uiso 0.15 1 d D U P Q 2
Re5 Re 0.73253(14) 0.20747(10) 0.09349(4) 0.0790(5) Uani 0.15 1 d D U P R 3
O20 O 0.784(2) 0.2537(11) 0.0649(7) 0.089(5) Uiso 0.15 1 d D U P R 3
O17 O 0.676(3) 0.1607(16) 0.0757(12) 0.058(5) Uiso 0.15 1 d D U P R 3
O18 O 0.8038(16) 0.1597(9) 0.1156(6) 0.071(5) Uiso 0.15 1 d D U P R 3
O19 O 0.6783(16) 0.2505(9) 0.1188(6) 0.054(5) Uiso 0.15 1 d D U P R 3
N1S N 0.666(3) 0.3892(15) 0.1750(10) 0.168(10) Uiso 0.303(12) 1 d D U P S 2
C1S C 0.654(3) 0.4369(16) 0.1653(12) 0.154(8) Uiso 0.303(12) 1 d D U P S 2
C2S C 0.706(3) 0.4879(16) 0.1547(12) 0.163(10) Uiso 0.303(12) 1 d D U P S 2
N1S' N 0.5816(10) 0.4433(6) 0.1642(4) 0.141(5) Uiso 0.697(12) 1 d D U P S 1
C1S' C 0.6238(11) 0.4733(7) 0.1756(4) 0.121(4) Uiso 0.697(12) 1 d D U P S 1
C2S' C 0.6900(10) 0.5050(6) 0.1875(4) 0.127(5) Uiso 0.697(12) 1 d D U P S 1
N2S N 0.9351(11) 0.5746(7) 0.3534(6) 0.136(6) Uiso 0.62(2) 1 d D U P T 1
C3S C 0.8672(12) 0.5601(8) 0.3656(6) 0.124(6) Uiso 0.62(2) 1 d D U P T 1
C4S C 0.7897(15) 0.5351(12) 0.3785(7) 0.171(10) Uiso 0.62(2) 1 d D U P T 1
H4S1 H 0.782720 0.501691 0.367773 0.257 Uiso 0.62(2) 1 calc R U P T 1
H4S2 H 0.737160 0.560866 0.373960 0.257 Uiso 0.62(2) 1 calc R U P T 1
H4S3 H 0.795518 0.525282 0.402830 0.257 Uiso 0.62(2) 1 calc R U P T 1
N2S' N 0.924(2) 0.5842(14) 0.3304(10) 0.164(12) Uiso 0.38(2) 1 d D U P T 2
C3S' C 0.857(2) 0.5758(14) 0.3442(11) 0.133(11) Uiso 0.38(2) 1 d D U P T 2
C4S' C 0.777(2) 0.5517(19) 0.3543(13) 0.178(16) Uiso 0.38(2) 1 d D U P T 2
H4S4 H 0.770216 0.519591 0.342255 0.267 Uiso 0.38(2) 1 calc R U P T 2
H4S5 H 0.725748 0.578695 0.349146 0.267 Uiso 0.38(2) 1 calc R U P T 2
H4S6 H 0.777766 0.540067 0.378510 0.267 Uiso 0.38(2) 1 calc R U P T 2
O1S O 0.5165(4) 0.1757(3) 0.31349(14) 0.1038(16) Uani 1 1 d . U . . .
C50S C 0.5494(6) 0.2480(4) 0.27326(19) 0.105(2) Uani 1 1 d . U . . .
H50A H 0.592700 0.256624 0.289565 0.158 Uiso 1 1 calc R U . . .
H50B H 0.523022 0.282385 0.261280 0.158 Uiso 1 1 calc R U . . .
H50C H 0.579848 0.225630 0.257155 0.158 Uiso 1 1 calc R U . . .
C51S C 0.4799(6) 0.2179(4) 0.2906(2) 0.102(2) Uani 1 1 d . U . . .
H51A H 0.439712 0.243244 0.302490 0.122 Uiso 1 1 calc R U . . .
H51B H 0.443843 0.202150 0.274067 0.122 Uiso 1 1 calc R U . . .
C52S C 0.4496(8) 0.1442(5) 0.3345(3) 0.136(3) Uani 1 1 d . U . . .
H52A H 0.410329 0.169895 0.346503 0.163 Uiso 1 1 calc R U . . .
H52B H 0.411826 0.125680 0.319911 0.163 Uiso 1 1 calc R U . . .
C53S C 0.4965(12) 0.1027(5) 0.3590(3) 0.180(6) Uani 1 1 d . U . . .
H53A H 0.560727 0.107970 0.358174 0.270 Uiso 1 1 calc R U . . .
H53B H 0.486635 0.065614 0.353489 0.270 Uiso 1 1 calc R U . . .
H53C H 0.473086 0.106862 0.381643 0.270 Uiso 1 1 calc R U . . .
O2S O 0.6318(3) 0.1177(2) 0.22533(14) 0.0913(13) Uani 1 1 d . U . . .
C54S C 0.7162(7) 0.1817(3) 0.1900(2) 0.104(3) Uani 1 1 d . U . . .
H54A H 0.723269 0.208931 0.205683 0.156 Uiso 1 1 calc R U . . .
H54B H 0.720678 0.199390 0.166912 0.156 Uiso 1 1 calc R U . . .
H54C H 0.763354 0.151838 0.193859 0.156 Uiso 1 1 calc R U . . .
C55S C 0.6279(6) 0.1589(3) 0.19549(19) 0.097(2) Uani 1 1 d . U . . .
H55A H 0.611681 0.141434 0.175586 0.116 Uiso 1 1 calc R U . . .
H55B H 0.581788 0.188837 0.198829 0.116 Uiso 1 1 calc R U . . .
C56S C 0.5499(6) 0.0956(4) 0.2355(3) 0.107(2) Uani 1 1 d . U . . .
H56A H 0.527460 0.076231 0.217391 0.129 Uiso 1 1 calc R U . . .
H56B H 0.505095 0.125971 0.239559 0.129 Uiso 1 1 calc R U . . .
C57S C 0.5601(6) 0.0573(4) 0.2661(3) 0.115(3) Uani 1 1 d . U . . .
H57A H 0.608238 0.029037 0.262809 0.172 Uiso 1 1 calc R U . . .
H57B H 0.503988 0.039596 0.271189 0.172 Uiso 1 1 calc R U . . .
H57C H 0.574967 0.077339 0.284763 0.172 Uiso 1 1 calc R U . . .
Re8 Re 0.9312(2) 0.71300(15) 0.31248(10) 0.0795(7) Uani 0.1 1 d D . P U 1
O30 O 1.033(3) 0.720(3) 0.3282(18) 0.101(17) Uiso 0.1 1 d D U P U 1
O29 O 0.908(3) 0.7577(14) 0.2774(7) 0.060(10) Uiso 0.1 1 d D U P U 1
O32 O 0.919(5) 0.6468(11) 0.3070(16) 0.17(3) Uiso 0.1 1 d D U P U 1
O31 O 0.855(4) 0.734(3) 0.3420(12) 0.13(2) Uiso 0.1 1 d D U P U 1
N3S N 0.7972(15) 0.7881(9) 0.2282(6) 0.152(7) Uiso 0.5 1 d D U P V 1
C5S C 0.822(2) 0.7431(11) 0.2367(8) 0.168(8) Uiso 0.5 1 d D U P V 1
C6S C 0.850(2) 0.6847(10) 0.2374(9) 0.212(12) Uiso 0.5 1 d D U P V 1
H6S1 H 0.809421 0.666976 0.223663 0.317 Uiso 0.5 1 d R U P V 1
H6S2 H 0.847122 0.667547 0.260674 0.317 Uiso 0.5 1 d R U P V 1
H6S3 H 0.910987 0.680305 0.228676 0.317 Uiso 0.5 1 d R U P V 1
O1W O 0.9540(10) 0.7226(6) 0.3258(4) 0.099(4) Uiso 0.5 1 d . U P W 2
O2W O 1.0442(10) 0.7182(8) 0.3291(4) 0.098(4) Uiso 0.5 1 d . U P W 2
N3A N 0.885(3) 0.7522(17) 0.2709(8) 0.129(11) Uiso 0.25 1 d D U P X 3
C5A C 0.899(3) 0.7289(15) 0.2985(8) 0.099(8) Uiso 0.25 1 d D U P X 3
C6A C 0.882(3) 0.7281(18) 0.3348(8) 0.106(9) Uiso 0.25 1 d D U P X 3
H6A1 H 0.842435 0.760232 0.339031 0.160 Uiso 0.25 1 calc R U P X 3
H6A2 H 0.938877 0.729113 0.346305 0.160 Uiso 0.25 1 calc R U P X 3
H6A3 H 0.853565 0.694298 0.343279 0.160 Uiso 0.25 1 calc R U P X 3
S1J S 0.2020(6) 0.3293(4) 0.4876(2) 0.106(2) Uani 0.25 1 d D U P Y 4
O3J O 0.007(3) 0.3236(8) 0.4960(10) 0.159(10) Uiso 0.25 1 d D U P Y 4
S2J S 0.0265(8) 0.3795(5) 0.4955(3) 0.133(3) Uani 0.25 1 d D U P Y 4
O1J O 0.2884(10) 0.3495(9) 0.4823(6) 0.108(6) Uiso 0.25 1 d D U P Y 4
C1J C 0.2224(16) 0.2779(8) 0.5239(4) 0.123(5) Uiso 0.25 1 d D U P Y 4
N1J N 0.1358(10) 0.3785(8) 0.4998(7) 0.124(4) Uiso 0.25 1 d D U P Y 4
F3J F 0.2722(14) 0.2350(8) 0.5152(5) 0.122(6) Uiso 0.25 1 d D U P Y 4
O2J O 0.1648(17) 0.2965(9) 0.4643(5) 0.124(7) Uiso 0.25 1 d D U P Y 4
F1J F 0.256(2) 0.3035(12) 0.5480(6) 0.175(10) Uiso 0.25 1 d D U P Y 4
F2J F 0.1425(16) 0.2570(11) 0.5306(7) 0.167(9) Uiso 0.25 1 d D U P Y 4
O4J O -0.0114(17) 0.4131(10) 0.5200(6) 0.134(7) Uiso 0.25 1 d D U P Y 4
F6J F 0.0469(19) 0.4014(12) 0.4328(6) 0.175(10) Uiso 0.25 1 d D U P Y 4
F5J F -0.0842(13) 0.4302(9) 0.4477(5) 0.124(6) Uiso 0.25 1 d D U P Y 4
C2J C -0.0010(16) 0.4232(9) 0.4565(5) 0.141(6) Uiso 0.25 1 d D U P Y 4
F4J F 0.0333(17) 0.4719(9) 0.4592(6) 0.146(8) Uiso 0.25 1 d D U P Y 4
N4S N -0.0204(9) 0.3255(5) 0.4934(3) 0.111(4) Uiso 0.75 1 d D U P Z 1
C7S C 0.0063(11) 0.3615(6) 0.4764(4) 0.126(4) Uiso 0.75 1 d D U P Z 1
C8S C 0.0387(16) 0.4118(8) 0.4589(6) 0.199(9) Uiso 0.75 1 d D U P Z 1
H8S1 H 0.020714 0.442819 0.471533 0.298 Uiso 0.75 1 d R U P Z 1
H8S2 H 0.013243 0.418604 0.436374 0.298 Uiso 0.75 1 d R U P Z 1
H8S3 H 0.104151 0.407855 0.457145 0.298 Uiso 0.75 1 d R U P Z 1
Re7 Re 0.25040(18) 0.15713(11) 0.43291(6) 0.0879(6) Uani 0.15 1 d D . P A 1
O25 O 0.3256(18) 0.1826(13) 0.4041(7) 0.089(9) Uiso 0.15 1 d D U P A 1
O26 O 0.290(3) 0.1606(19) 0.4728(6) 0.149(14) Uiso 0.15 1 d D U P A 1
O27 O 0.247(2) 0.0882(8) 0.4285(9) 0.115(12) Uiso 0.15 1 d D U P A 1
O28 O 0.1447(13) 0.1801(14) 0.4306(9) 0.098(10) Uiso 0.15 1 d D U P A 1
Re7' Re 0.23920(18) 0.19438(12) 0.44527(7) 0.0968(6) Uani 0.15 1 d D . P B 2
O26' O 0.231(3) 0.1346(10) 0.4714(8) 0.114(11) Uiso 0.15 1 d D U P B 2
O25' O 0.250(3) 0.2463(14) 0.4698(10) 0.156(18) Uiso 0.15 1 d D U P B 2
O27' O 0.3349(18) 0.1903(16) 0.4203(9) 0.110(11) Uiso 0.15 1 d D U P B 2
O28' O 0.1553(18) 0.2064(16) 0.4181(8) 0.106(10) Uiso 0.15 1 d D U P B 2
C65S C 0.4950(12) 0.1000(8) 0.4904(5) 0.110(5) Uiso 0.5 1 d D U P C 3
H65A H 0.550882 0.118637 0.487550 0.165 Uiso 0.5 1 calc R U P C 3
H65B H 0.508305 0.061161 0.498831 0.165 Uiso 0.5 1 calc R U P C 3
H65C H 0.456024 0.117701 0.506588 0.165 Uiso 0.5 1 calc R U P C 3
C62S C 0.3190(16) 0.1446(10) 0.4292(5) 0.130(7) Uiso 0.5 1 d D U P C 3
H62A H 0.306226 0.108020 0.422905 0.156 Uiso 0.5 1 calc R U P C 3
H62B H 0.357357 0.162107 0.411252 0.156 Uiso 0.5 1 calc R U P C 3
O4S O 0.3685(12) 0.1364(8) 0.4597(5) 0.166(6) Uiso 0.5 1 d D U P C 3
C64S C 0.4502(17) 0.1040(13) 0.4584(6) 0.186(11) Uiso 0.5 1 d D U P C 3
H64A H 0.489101 0.120862 0.440413 0.223 Uiso 0.5 1 calc R U P C 3
H64B H 0.438491 0.066605 0.453148 0.223 Uiso 0.5 1 calc R U P C 3
C63S C 0.231(3) 0.179(2) 0.4301(14) 0.32(3) Uiso 0.5 1 d D U P C 3
H63A H 0.205479 0.162217 0.451034 0.477 Uiso 0.5 1 d R U P C 3
H63B H 0.194943 0.172629 0.411123 0.477 Uiso 0.5 1 d R U P C 3
H63C H 0.231981 0.219242 0.430958 0.477 Uiso 0.5 1 d R U P C 3

loop_
_atom_site_aniso_label
_atom_site_aniso_U_11
_atom_site_aniso_U_22
_atom_site_aniso_U_33
_atom_site_aniso_U_23
_atom_site_aniso_U_13
_atom_site_aniso_U_12
Co1 0.0716(4) 0.0536(3) 0.0439(3) -0.0183(3) 0.0008(3) -0.0066(3)
Co2 0.0683(5) 0.0678(4) 0.0404(3) -0.0012(3) 0.0019(3) -0.0029(3)
Co3 0.0562(4) 0.0473(3) 0.0504(3) -0.0116(3) -0.0031(3) -0.0107(3)
Co4 0.0552(4) 0.0697(4) 0.0412(3) -0.0215(3) 0.0002(3) -0.0023(3)
Co5 0.0568(4) 0.0490(3) 0.0778(5) -0.0009(3) 0.0053(3) -0.0111(3)
S1 0.0796(9) 0.0484(6) 0.0467(6) -0.0087(5) -0.0103(6) -0.0109(6)
S2 0.0840(9) 0.0500(6) 0.0486(6) -0.0129(5) 0.0086(6) -0.0012(6)
S3 0.0613(7) 0.0482(6) 0.0503(6) -0.0102(5) 0.0071(5) -0.0080(5)
S4 0.0540(7) 0.0650(7) 0.0544(6) -0.0274(5) 0.0074(5) -0.0105(6)
S5 0.0957(11) 0.0775(9) 0.0439(6) -0.0099(6) 0.0025(6) -0.0362(8)
N1 0.091(3) 0.057(2) 0.0424(19) -0.0151(17) 0.0022(19) -0.007(2)
N2 0.076(3) 0.060(2) 0.0440(19) -0.0167(17) -0.0027(18) -0.012(2)
N3 0.068(2) 0.058(2) 0.0458(19) -0.0171(17) 0.0016(17) -0.0133(19)
N4 0.096(4) 0.075(3) 0.066(3) -0.001(2) 0.009(3) -0.009(3)
N5 0.076(3) 0.082(3) 0.044(2) 0.006(2) 0.006(2) -0.003(2)
N6 0.073(3) 0.072(3) 0.0389(19) -0.0060(17) -0.0045(18) -0.003(2)
N7 0.057(2) 0.058(2) 0.051(2) -0.0128(17) 0.0001(17) -0.0134(18)
N8 0.057(2) 0.0491(19) 0.052(2) -0.0112(16) -0.0024(17) -0.0105(17)
N9 0.071(3) 0.0422(18) 0.049(2) -0.0085(15) -0.0034(18) -0.0093(17)
N10 0.057(2) 0.061(2) 0.0436(18) -0.0185(16) 0.0007(16) -0.0090(18)
N11 0.055(2) 0.055(2) 0.0447(18) -0.0140(16) 0.0023(16) -0.0074(17)
N12 0.060(2) 0.065(2) 0.0447(19) -0.0228(17) 0.0053(17) -0.0091(18)
N13 0.067(3) 0.064(2) 0.065(3) 0.011(2) -0.006(2) -0.022(2)
N14 0.071(3) 0.059(3) 0.115(4) 0.015(3) 0.003(3) -0.011(2)
N15 0.076(3) 0.049(2) 0.102(4) -0.010(2) 0.019(3) -0.009(2)
C1 0.100(4) 0.082(4) 0.042(2) -0.018(2) 0.005(3) 0.006(3)
C2 0.120(5) 0.095(5) 0.045(3) -0.024(3) 0.006(3) -0.002(4)
C3 0.135(5) 0.086(4) 0.039(2) -0.016(3) -0.006(3) 0.005(4)
C4 0.111(4) 0.067(3) 0.045(2) -0.011(2) -0.011(3) 0.002(3)
C5 0.094(4) 0.054(3) 0.040(2) -0.0093(19) -0.004(2) -0.003(3)
C6 0.081(3) 0.057(3) 0.048(2) -0.014(2) -0.004(2) -0.008(2)
C7 0.091(4) 0.082(4) 0.058(3) -0.026(3) -0.019(3) 0.001(3)
C8 0.121(6) 0.097(5) 0.058(3) -0.019(3) -0.030(3) 0.025(4)
C9 0.123(5) 0.084(4) 0.050(3) -0.024(3) -0.027(3) 0.011(4)
C10 0.077(4) 0.099(5) 0.070(3) -0.028(3) -0.016(3) 0.008(3)
C11 0.078(4) 0.098(5) 0.065(3) -0.031(3) -0.004(3) -0.001(3)
C12 0.068(3) 0.069(3) 0.052(2) -0.023(2) 0.000(2) -0.010(2)
C13 0.065(3) 0.073(3) 0.047(2) -0.021(2) 0.000(2) -0.003(2)
C14 0.067(3) 0.059(3) 0.042(2) -0.0153(19) 0.0033(19) -0.010(2)
C15 0.062(3) 0.057(3) 0.048(2) -0.019(2) 0.005(2) -0.007(2)
C16 0.075(3) 0.057(3) 0.051(2) -0.022(2) -0.002(2) -0.004(2)
C17 0.076(3) 0.052(2) 0.043(2) -0.0148(18) 0.000(2) -0.013(2)
C18 0.076(3) 0.049(2) 0.054(3) -0.016(2) -0.007(2) 0.003(2)
C19 0.077(3) 0.056(3) 0.052(2) -0.021(2) -0.005(2) -0.005(2)
C21 0.119(6) 0.094(5) 0.102(6) 0.007(4) 0.003(4) -0.032(5)
C22 0.196(10) 0.107(6) 0.118(7) 0.011(5) -0.017(6) -0.063(7)
C23 0.178(9) 0.076(5) 0.108(6) 0.008(4) 0.008(5) -0.024(5)
C24 0.141(6) 0.072(4) 0.077(4) 0.008(3) 0.017(4) -0.013(4)
C25 0.105(4) 0.065(3) 0.055(3) 0.001(2) 0.010(3) 0.005(3)
C26 0.094(4) 0.072(3) 0.051(3) -0.001(2) 0.010(3) 0.008(3)
C27 0.102(5) 0.089(4) 0.059(3) 0.013(3) 0.005(3) 0.022(3)
C28 0.145(7) 0.091(5) 0.068(4) 0.027(4) 0.003(4) 0.023(4)
C29 0.166(8) 0.071(4) 0.080(5) 0.013(4) 0.010(4) 0.019(4)
C30 0.095(5) 0.123(5) 0.062(4) 0.021(4) -0.009(3) 0.010(4)
C31 0.093(5) 0.108(5) 0.064(4) 0.004(3) -0.017(3) -0.001(4)
C32 0.082(4) 0.084(4) 0.049(3) 0.005(3) -0.008(3) -0.004(3)
C33 0.082(4) 0.084(4) 0.055(3) 0.001(3) -0.013(3) -0.012(3)
C34 0.067(3) 0.069(3) 0.041(2) -0.0113(19) -0.002(2) -0.011(2)
C35 0.067(3) 0.073(3) 0.062(3) -0.002(2) -0.006(2) -0.005(3)
C36 0.065(3) 0.075(3) 0.050(3) -0.005(2) 0.002(2) -0.016(2)
C37 0.073(3) 0.056(3) 0.042(2) -0.0147(19) 0.006(2) -0.006(2)
C38 0.075(3) 0.061(3) 0.046(2) -0.018(2) -0.001(2) -0.002(2)
C39 0.071(3) 0.061(3) 0.040(2) -0.0160(18) 0.002(2) -0.006(2)
C41 0.070(3) 0.065(3) 0.056(3) -0.018(2) -0.005(2) -0.013(2)
C42 0.076(4) 0.072(3) 0.061(3) -0.028(2) -0.001(2) -0.013(3)
C43 0.074(4) 0.071(3) 0.066(3) -0.029(3) 0.001(2) -0.009(3)
C44 0.063(3) 0.055(2) 0.059(3) -0.013(2) 0.008(2) -0.010(2)
C45 0.056(3) 0.051(2) 0.050(2) -0.0094(18) 0.0022(19) -0.0136(19)
C46 0.056(3) 0.048(2) 0.052(2) -0.0049(18) 0.0038(19) -0.0125(19)
C47 0.080(4) 0.050(2) 0.053(3) -0.008(2) -0.002(2) -0.005(2)
C48 0.089(4) 0.053(3) 0.066(3) -0.011(2) -0.001(3) -0.001(3)
C49 0.080(4) 0.050(3) 0.070(3) -0.014(2) 0.002(3) -0.004(2)
C50 0.090(4) 0.055(3) 0.061(3) -0.007(2) -0.018(3) 0.003(3)
C51 0.100(4) 0.057(3) 0.054(3) -0.008(2) -0.024(3) -0.003(3)
C52 0.070(3) 0.050(2) 0.050(2) -0.0049(19) -0.007(2) -0.007(2)
C53 0.080(3) 0.046(2) 0.050(2) -0.0129(19) -0.013(2) -0.006(2)
C54 0.068(3) 0.046(2) 0.049(2) -0.0129(18) -0.001(2) -0.0079(19)
C55 0.060(3) 0.053(2) 0.063(3) -0.016(2) -0.007(2) -0.012(2)
C56 0.066(3) 0.049(2) 0.053(2) -0.007(2) -0.002(2) -0.006(2)
C57 0.067(3) 0.048(2) 0.039(2) -0.0101(17) 0.0044(19) -0.007(2)
C58 0.066(3) 0.052(2) 0.054(3) -0.013(2) 0.000(2) -0.009(2)
C59 0.063(3) 0.049(2) 0.049(2) -0.0094(19) 0.001(2) -0.008(2)
C61 0.070(3) 0.063(3) 0.048(2) -0.015(2) -0.003(2) -0.005(2)
C62 0.084(4) 0.065(3) 0.046(2) -0.011(2) 0.005(2) -0.017(3)
C63 0.069(3) 0.069(3) 0.050(2) -0.020(2) 0.014(2) -0.016(2)
C64 0.064(3) 0.057(3) 0.055(2) -0.017(2) 0.012(2) -0.008(2)
C65 0.057(3) 0.053(2) 0.045(2) -0.0169(17) 0.0063(18) -0.0116(19)
C66 0.060(3) 0.059(3) 0.045(2) -0.0154(18) 0.0069(19) -0.008(2)
C67 0.068(3) 0.062(3) 0.061(3) -0.007(2) 0.012(2) -0.004(2)
C68 0.076(4) 0.075(4) 0.072(3) -0.009(3) 0.017(3) 0.014(3)
C69 0.069(3) 0.078(4) 0.067(3) -0.021(3) 0.018(3) 0.002(3)
C70 0.078(4) 0.073(3) 0.056(3) 0.000(2) 0.009(3) 0.003(3)
C71 0.069(3) 0.062(3) 0.054(3) -0.009(2) 0.012(2) -0.007(2)
C72 0.058(3) 0.061(3) 0.047(2) -0.0142(19) 0.0037(19) -0.012(2)
C73 0.064(3) 0.060(3) 0.043(2) -0.0198(19) 0.0082(19) -0.013(2)
C74 0.060(3) 0.068(3) 0.043(2) -0.020(2) 0.0056(19) -0.009(2)
C75 0.057(3) 0.066(3) 0.045(2) -0.019(2) 0.0031(19) -0.011(2)
C76 0.064(3) 0.063(3) 0.039(2) -0.0211(19) 0.0051(19) -0.014(2)
C77 0.060(3) 0.055(3) 0.050(2) -0.020(2) 0.010(2) -0.010(2)
C78 0.057(3) 0.089(4) 0.062(3) -0.035(3) 0.003(2) -0.013(3)
C79 0.059(3) 0.090(4) 0.057(3) -0.037(3) 0.004(2) -0.008(3)
C81 0.085(4) 0.076(3) 0.051(3) -0.002(2) -0.004(3) -0.031(3)
C82 0.115(5) 0.085(4) 0.068(4) 0.008(3) -0.019(4) -0.046(4)
C83 0.110(5) 0.088(4) 0.128(6) 0.033(4) -0.057(5) -0.050(4)
C84 0.087(4) 0.078(4) 0.184(8) 0.047(4) -0.053(5) -0.035(3)
C85 0.068(3) 0.069(3) 0.111(5) 0.028(3) -0.020(3) -0.022(3)
C86 0.063(3) 0.074(3) 0.132(6) 0.030(3) -0.009(4) -0.014(3)
C87 0.056(4) 0.085(4) 0.259(12) 0.039(5) -0.012(5) -0.004(3)
C88 0.070(5) 0.102(5) 0.315(15) 0.055(7) -0.026(7) -0.029(4)
C89 0.075(5) 0.097(5) 0.301(14) 0.057(6) -0.055(6) -0.033(4)
C90 0.070(5) 0.090(5) 0.313(15) 0.035(7) 0.044(7) -0.002(4)
C91 0.086(5) 0.084(5) 0.287(14) -0.001(7) 0.056(7) 0.000(4)
C92 0.082(4) 0.067(4) 0.156(7) 0.001(4) 0.032(5) -0.004(3)
C93 0.091(4) 0.056(3) 0.151(7) -0.010(4) 0.049(5) -0.009(3)
C94 0.080(3) 0.048(3) 0.086(4) -0.015(2) 0.023(3) -0.010(2)
C95 0.079(4) 0.051(3) 0.092(4) -0.014(3) 0.017(3) -0.011(3)
C96 0.088(4) 0.046(3) 0.082(4) -0.005(2) 0.024(3) -0.016(2)
C97 0.083(3) 0.058(3) 0.056(3) -0.025(2) 0.012(2) -0.021(2)
C98 0.090(4) 0.075(3) 0.072(4) -0.013(3) 0.012(3) -0.029(3)
C99 0.090(4) 0.063(3) 0.078(4) -0.005(3) 0.016(3) -0.020(3)
S6 0.0939(10) 0.0544(7) 0.0449(6) -0.0116(5) -0.0069(6) 0.0046(7)
S7 0.0699(8) 0.0526(6) 0.0515(6) -0.0064(5) -0.0161(6) -0.0146(6)
S8 0.0687(8) 0.0739(8) 0.0463(6) -0.0175(6) 0.0031(5) -0.0275(7)
S9 0.0602(7) 0.0516(6) 0.0660(7) -0.0228(5) 0.0099(6) -0.0137(5)
S10 0.0798(9) 0.0465(6) 0.0608(7) -0.0017(5) 0.0140(6) -0.0005(6)
N16 0.096(3) 0.060(2) 0.041(2) -0.0105(18) 0.003(2) -0.009(2)
N17 0.080(3) 0.063(2) 0.066(3) -0.027(2) -0.002(2) 0.004(2)
N18 0.077(3) 0.056(2) 0.062(2) -0.0215(19) 0.012(2) -0.011(2)
N19 0.068(3) 0.055(2) 0.073(3) -0.012(2) 0.005(2) -0.014(2)
N20 0.060(3) 0.052(2) 0.065(2) -0.0064(18) 0.0014(19) -0.0148(19)
N21 0.062(2) 0.0444(19) 0.070(3) 0.0002(18) -0.002(2) -0.0148(17)
N22 0.067(3) 0.100(3) 0.046(2) -0.025(2) 0.0113(19) -0.022(3)
N23 0.068(3) 0.092(3) 0.046(2) -0.031(2) -0.0083(19) 0.009(2)
N24 0.072(3) 0.067(2) 0.0376(18) -0.0132(17) -0.0037(17) 0.002(2)
N25 0.067(3) 0.065(3) 0.058(2) -0.0118(19) 0.0039(19) -0.018(2)
N26 0.054(2) 0.057(2) 0.052(2) -0.0190(16) -0.0004(17) -0.0045(17)
N27 0.055(2) 0.0463(19) 0.052(2) -0.0122(16) -0.0021(17) -0.0076(16)
N28 0.073(3) 0.099(4) 0.044(2) -0.014(2) -0.001(2) -0.008(3)
N29 0.067(3) 0.061(2) 0.0403(18) -0.0078(16) 0.0018(17) -0.0107(19)
N30 0.080(3) 0.061(2) 0.0405(19) -0.0018(17) 0.0123(18) -0.006(2)
C101 0.109(5) 0.061(3) 0.079(4) -0.013(3) 0.029(4) -0.010(3)
C102 0.128(6) 0.070(4) 0.090(5) 0.000(3) 0.029(5) -0.015(4)
C103 0.142(6) 0.065(3) 0.065(4) 0.000(3) -0.001(4) -0.007(3)
C104 0.115(4) 0.069(3) 0.058(3) -0.010(3) -0.018(3) -0.004(3)
C105 0.098(4) 0.059(3) 0.049(3) -0.016(2) -0.015(3) 0.000(2)
C106 0.086(4) 0.066(3) 0.066(3) -0.026(3) -0.011(3) 0.004(3)
C107 0.096(4) 0.078(4) 0.116(6) -0.041(4) -0.018(4) 0.014(3)
C108 0.097(5) 0.078(4) 0.124(6) -0.041(4) -0.029(4) 0.021(3)
C109 0.126(5) 0.063(3) 0.091(5) -0.020(3) -0.027(4) 0.014(3)
C110 0.093(5) 0.099(5) 0.148(8) -0.063(5) 0.000(5) 0.012(4)
C111 0.089(5) 0.094(5) 0.166(8) -0.057(5) 0.013(5) 0.007(4)
C112 0.078(4) 0.068(3) 0.096(4) -0.033(3) 0.004(3) -0.004(3)
C113 0.071(3) 0.070(3) 0.097(4) -0.039(3) 0.018(3) -0.014(3)
C114 0.070(3) 0.057(3) 0.060(3) -0.026(2) 0.010(2) -0.014(2)
C115 0.076(3) 0.067(3) 0.060(3) -0.027(2) 0.002(2) -0.012(2)
C116 0.077(4) 0.067(3) 0.050(3) -0.018(2) -0.003(2) -0.001(3)
C117 0.074(3) 0.050(2) 0.043(2) -0.0103(18) 0.006(2) -0.007(2)
C118 0.070(3) 0.054(2) 0.053(3) -0.015(2) 0.001(2) -0.013(2)
C119 0.066(3) 0.052(2) 0.063(3) -0.017(2) 0.005(2) -0.008(2)
C121 0.076(4) 0.073(4) 0.089(4) -0.017(3) 0.011(3) -0.020(3)
C122 0.089(5) 0.092(4) 0.078(4) -0.011(3) 0.022(3) -0.024(3)
C123 0.108(5) 0.082(4) 0.066(3) -0.006(3) 0.007(3) -0.024(3)
C124 0.087(4) 0.067(3) 0.063(3) -0.007(2) -0.001(3) -0.030(3)
C125 0.067(3) 0.060(3) 0.069(3) -0.010(2) 0.002(2) -0.021(2)
C126 0.063(3) 0.051(2) 0.064(3) -0.007(2) -0.004(2) -0.014(2)
C127 0.073(3) 0.055(3) 0.065(3) -0.001(2) -0.005(2) -0.013(2)
C128 0.086(4) 0.069(3) 0.068(3) 0.006(3) -0.011(3) -0.011(3)
C129 0.106(5) 0.064(3) 0.064(3) 0.002(3) -0.002(3) -0.019(3)
C130 0.073(4) 0.054(3) 0.074(3) -0.002(2) -0.002(3) -0.005(2)
C131 0.070(3) 0.057(3) 0.069(3) -0.005(2) 0.006(3) -0.002(2)
C132 0.062(3) 0.052(3) 0.067(3) -0.003(2) 0.005(2) -0.010(2)
C133 0.056(3) 0.054(3) 0.071(3) -0.004(2) 0.003(2) -0.011(2)
C134 0.061(3) 0.048(2) 0.068(3) -0.006(2) -0.003(2) -0.009(2)
C135 0.071(4) 0.065(3) 0.104(5) 0.018(3) -0.028(3) -0.030(3)
C136 0.081(4) 0.069(3) 0.099(5) 0.016(3) -0.039(4) -0.031(3)
C137 0.065(3) 0.046(2) 0.053(2) -0.0086(19) -0.006(2) -0.009(2)
C138 0.057(3) 0.047(2) 0.056(3) -0.0026(19) 0.000(2) -0.010(2)
C139 0.053(3) 0.050(2) 0.060(3) 0.000(2) -0.001(2) -0.008(2)
C141 0.089(4) 0.106(4) 0.062(3) -0.028(3) 0.014(3) -0.037(4)
C142 0.124(6) 0.131(6) 0.078(4) -0.037(4) 0.030(4) -0.062(5)
C143 0.100(6) 0.164(6) 0.082(5) -0.047(4) 0.010(4) -0.064(5)
C144 0.076(4) 0.153(5) 0.066(4) -0.045(4) 0.003(3) -0.029(4)
C145 0.057(3) 0.125(4) 0.056(3) -0.039(3) 0.003(2) -0.015(3)
C146 0.059(3) 0.111(4) 0.062(3) -0.034(3) -0.005(2) 0.008(3)
C147 0.077(4) 0.137(5) 0.067(3) -0.034(4) -0.025(3) 0.013(4)
C148 0.089(5) 0.177(7) 0.085(5) -0.055(5) -0.030(4) 0.012(5)
C149 0.064(4) 0.191(7) 0.080(4) -0.063(5) -0.013(3) -0.010(5)
C150 0.111(6) 0.128(5) 0.079(4) -0.029(4) -0.034(4) 0.030(5)
C151 0.107(5) 0.103(5) 0.070(4) -0.023(3) -0.028(4) 0.035(4)
C152 0.086(4) 0.094(4) 0.052(3) -0.027(3) -0.015(3) 0.021(3)
C153 0.091(4) 0.080(4) 0.058(3) -0.028(3) -0.015(3) 0.015(3)
C154 0.070(3) 0.056(2) 0.042(2) -0.0135(19) -0.0001(19) -0.008(2)
C155 0.089(4) 0.066(3) 0.053(3) -0.017(2) -0.013(3) 0.010(3)
C156 0.090(4) 0.062(3) 0.050(3) -0.021(2) -0.005(2) -0.001(3)
C157 0.065(3) 0.061(3) 0.041(2) -0.0096(19) 0.0029(19) -0.018(2)
C158 0.064(3) 0.060(3) 0.050(2) -0.011(2) -0.002(2) -0.015(2)
C159 0.071(3) 0.063(3) 0.047(2) -0.018(2) 0.001(2) -0.007(2)
C161 0.091(4) 0.077(4) 0.066(3) -0.001(3) 0.004(3) -0.022(3)
C162 0.097(5) 0.096(5) 0.094(5) 0.000(4) 0.014(4) -0.035(4)
C163 0.087(4) 0.091(5) 0.103(5) -0.010(4) 0.022(3) -0.028(4)
C164 0.067(3) 0.073(3) 0.093(4) -0.026(3) 0.013(3) -0.021(3)
C165 0.058(3) 0.067(3) 0.064(3) -0.025(2) 0.006(2) -0.017(2)
C166 0.056(3) 0.059(3) 0.067(3) -0.028(2) -0.001(2) -0.008(2)
C167 0.056(3) 0.067(3) 0.071(3) -0.031(2) -0.007(2) -0.002(2)
C168 0.055(3) 0.086(4) 0.098(4) -0.039(3) -0.007(3) -0.003(3)
C169 0.063(3) 0.082(4) 0.108(5) -0.033(3) 0.010(3) -0.020(3)
C170 0.061(3) 0.079(4) 0.077(3) -0.028(3) -0.017(3) 0.001(3)
C171 0.070(3) 0.063(3) 0.065(3) -0.015(2) -0.016(2) 0.000(2)
C172 0.063(3) 0.055(3) 0.056(3) -0.016(2) -0.007(2) -0.005(2)
C173 0.068(3) 0.052(2) 0.051(2) -0.006(2) -0.006(2) -0.009(2)
C174 0.063(3) 0.048(2) 0.050(2) -0.0093(19) 0.006(2) -0.0125(19)
C175 0.059(3) 0.053(2) 0.053(2) -0.009(2) 0.002(2) -0.010(2)
C176 0.063(3) 0.046(2) 0.062(3) -0.011(2) 0.001(2) -0.015(2)
C177 0.058(3) 0.053(2) 0.054(2) -0.018(2) 0.004(2) -0.014(2)
C178 0.061(3) 0.054(2) 0.065(3) -0.018(2) 0.001(2) -0.010(2)
C179 0.060(3) 0.048(2) 0.065(3) -0.016(2) 0.000(2) -0.013(2)
C181 0.082(4) 0.193(9) 0.056(3) -0.044(4) -0.012(3) -0.008(5)
C182 0.100(5) 0.214(10) 0.056(3) -0.055(5) -0.006(3) -0.005(6)
C183 0.087(4) 0.159(7) 0.066(3) -0.051(4) 0.010(3) -0.011(5)
C184 0.085(4) 0.093(4) 0.062(3) -0.025(3) 0.010(3) -0.006(3)
C185 0.071(3) 0.070(3) 0.048(2) -0.015(2) 0.005(2) -0.010(2)
C186 0.065(3) 0.060(3) 0.050(2) -0.008(2) 0.001(2) -0.007(2)
C187 0.078(4) 0.086(4) 0.060(3) -0.007(3) -0.005(3) 0.003(3)
C188 0.087(5) 0.113(6) 0.076(4) -0.013(4) 0.002(3) 0.019(4)
C189 0.087(4) 0.104(5) 0.074(3) -0.020(4) 0.011(3) 0.020(4)
C190 0.073(4) 0.133(6) 0.059(3) -0.006(4) -0.008(3) 0.007(4)
C191 0.080(4) 0.117(5) 0.041(2) -0.009(3) -0.006(2) -0.009(3)
C192 0.069(3) 0.067(3) 0.046(2) -0.011(2) 0.000(2) -0.012(2)
C193 0.082(3) 0.070(3) 0.041(2) -0.008(2) 0.006(2) -0.016(3)
C194 0.064(3) 0.062(3) 0.046(2) -0.006(2) 0.009(2) 0.000(2)
C195 0.089(4) 0.065(3) 0.074(4) 0.014(3) 0.028(3) 0.008(3)
C196 0.085(4) 0.062(3) 0.077(4) 0.014(3) 0.020(3) 0.007(3)
C197 0.078(4) 0.052(3) 0.055(3) -0.003(2) 0.012(2) -0.001(2)
C198 0.074(3) 0.054(2) 0.047(2) 0.001(2) 0.004(2) -0.007(2)
C199 0.072(3) 0.061(3) 0.043(2) -0.003(2) 0.003(2) -0.001(2)
C201 0.065(3) 0.051(2) 0.045(2) -0.0094(18) -0.007(2) -0.012(2)
C202 0.056(3) 0.048(2) 0.046(2) -0.0112(17) -0.0061(18) -0.0061(19)
C203 0.068(3) 0.044(2) 0.040(2) -0.0093(16) -0.0095(19) -0.003(2)
C204 0.066(3) 0.052(2) 0.039(2) -0.0139(17) -0.0047(19) 0.000(2)
C205 0.060(3) 0.043(2) 0.042(2) -0.0069(17) -0.0015(18) 0.0005(18)
C206 0.060(3) 0.042(2) 0.041(2) -0.0055(16) 0.0007(18) -0.0024(18)
C207 0.058(3) 0.046(2) 0.047(2) -0.0069(18) 0.0026(19) -0.0004(19)
C208 0.060(3) 0.045(2) 0.045(2) -0.0104(17) 0.0043(19) -0.0006(19)
C209 0.056(3) 0.047(2) 0.052(2) -0.0194(18) 0.0046(19) -0.0086(19)
C210 0.063(3) 0.054(2) 0.047(2) -0.0197(19) 0.005(2) -0.010(2)
C211 0.053(3) 0.053(2) 0.049(2) -0.0167(18) 0.0048(19) -0.0072(19)
C212 0.062(3) 0.060(3) 0.047(2) -0.0165(19) 0.004(2) -0.015(2)
C213 0.067(3) 0.067(3) 0.043(2) -0.014(2) 0.005(2) -0.021(2)
C214 0.049(3) 0.059(2) 0.047(2) -0.0153(18) 0.0025(18) -0.013(2)
C215 0.065(3) 0.051(2) 0.042(2) -0.0068(18) -0.004(2) -0.014(2)
C216 0.051(2) 0.045(2) 0.046(2) -0.0094(17) -0.0042(18) -0.0024(18)
C217 0.054(3) 0.046(2) 0.043(2) -0.0070(17) -0.0038(17) -0.0031(18)
C218 0.053(2) 0.044(2) 0.048(2) -0.0064(17) 0.0006(18) 0.0016(18)
C219 0.050(2) 0.050(2) 0.047(2) -0.0124(17) 0.0022(18) 0.0008(18)
C220 0.045(2) 0.051(2) 0.047(2) -0.0140(17) -0.0003(17) -0.0045(18)
C221 0.073(3) 0.046(2) 0.046(2) -0.0122(17) -0.005(2) 0.003(2)
C222 0.064(3) 0.043(2) 0.049(2) -0.0106(17) -0.0029(19) 0.0020(19)
C223 0.068(3) 0.045(2) 0.048(2) -0.0120(18) -0.012(2) -0.005(2)
C224 0.058(3) 0.045(2) 0.047(2) -0.0081(17) -0.0119(19) -0.0047(19)
C225 0.057(3) 0.044(2) 0.043(2) -0.0057(17) -0.0117(18) -0.0068(18)
C226 0.062(3) 0.049(2) 0.043(2) -0.0064(17) -0.0058(19) -0.015(2)
C227 0.056(3) 0.054(2) 0.040(2) -0.0079(17) -0.0033(18) -0.011(2)
C228 0.058(3) 0.050(2) 0.042(2) -0.0073(17) -0.0086(18) -0.0085(19)
C229 0.056(3) 0.054(2) 0.048(2) -0.0145(19) -0.0018(19) -0.013(2)
C230 0.059(3) 0.053(2) 0.053(2) -0.0188(19) 0.000(2) -0.016(2)
C231 0.056(3) 0.045(2) 0.052(2) -0.0134(17) -0.0001(19) -0.0124(19)
C232 0.061(3) 0.048(2) 0.058(2) -0.0132(19) 0.010(2) -0.013(2)
C233 0.066(3) 0.044(2) 0.058(3) -0.0073(19) 0.007(2) -0.003(2)
C234 0.056(3) 0.044(2) 0.052(2) -0.0073(17) 0.009(2) -0.0057(19)
C235 0.072(3) 0.047(2) 0.050(2) -0.0079(19) 0.009(2) -0.002(2)
C236 0.056(3) 0.044(2) 0.045(2) -0.0070(17) -0.0040(18) -0.0018(18)
C237 0.057(3) 0.041(2) 0.044(2) -0.0069(16) -0.0110(18) -0.0003(18)
C238 0.058(3) 0.043(2) 0.048(2) -0.0049(17) -0.0105(18) -0.0071(19)
C239 0.050(3) 0.048(2) 0.051(2) -0.0095(17) -0.0018(18) -0.0073(18)
C240 0.056(3) 0.044(2) 0.050(2) -0.0092(17) -0.0004(19) -0.0035(19)
C241 0.108(9) 0.070(6) 0.102(7) -0.013(5) -0.021(6) -0.002(6)
C242 0.124(10) 0.081(6) 0.089(7) -0.015(5) 0.001(6) 0.007(6)
C243 0.086(6) 0.086(5) 0.061(5) -0.005(4) -0.003(4) 0.009(5)
C244 0.074(6) 0.088(6) 0.076(6) 0.004(5) 0.002(5) 0.015(5)
C245 0.074(7) 0.078(6) 0.102(7) 0.005(5) 0.002(5) 0.012(5)
C246 0.090(7) 0.065(5) 0.092(6) -0.002(5) -0.008(5) -0.008(5)
C247 0.088(8) 0.078(7) 0.108(6) -0.008(5) -0.023(5) -0.010(6)
C248 0.095(7) 0.062(5) 0.099(6) -0.022(5) -0.026(5) -0.006(5)
C249 0.091(7) 0.073(6) 0.079(5) -0.018(4) -0.003(5) 0.005(5)
C250 0.093(8) 0.097(7) 0.079(6) -0.017(5) -0.006(5) 0.013(5)
C251 0.083(7) 0.097(6) 0.062(5) 0.000(5) -0.003(5) 0.018(5)
C252 0.084(7) 0.084(6) 0.076(5) 0.002(4) -0.012(5) 0.004(5)
C253 0.101(9) 0.092(6) 0.099(7) 0.015(5) -0.011(7) -0.026(7)
C254 0.104(9) 0.075(6) 0.108(7) 0.008(5) -0.045(6) -0.008(6)
C255 0.106(8) 0.069(5) 0.096(6) -0.010(4) -0.026(5) -0.009(5)
C256 0.072(6) 0.068(4) 0.083(5) -0.003(4) -0.002(4) -0.011(4)
C257 0.072(6) 0.072(5) 0.075(5) -0.004(4) 0.000(4) 0.003(4)
C258 0.074(6) 0.066(5) 0.072(5) 0.006(4) -0.007(4) -0.002(4)
C259 0.076(6) 0.076(5) 0.073(5) -0.003(4) -0.007(4) -0.006(4)
C260 0.052(5) 0.070(5) 0.071(4) 0.001(3) -0.008(4) -0.002(4)
Re1 0.0697(4) 0.0778(4) 0.0394(6) -0.0199(2) -0.0079(2) 0.0026(3)
O1 0.087(5) 0.076(3) 0.052(3) -0.019(3) -0.006(3) 0.008(4)
O2 0.116(6) 0.109(4) 0.054(3) -0.016(3) -0.025(4) -0.004(5)
O3 0.066(4) 0.091(4) 0.070(4) -0.035(3) -0.001(3) 0.002(3)
O4 0.075(4) 0.093(4) 0.098(5) -0.022(4) -0.001(4) 0.000(3)
Re1' 0.0785(12) 0.0890(12) 0.113(2) -0.0100(11) -0.0176(11) -0.0115(9)
Re2 0.0933(10) 0.1083(17) 0.0489(7) 0.0002(9) -0.0033(6) -0.0014(10)
Re2' 0.092(4) 0.077(3) 0.059(3) 0.028(2) 0.027(3) 0.033(3)
Re3 0.0559(3) 0.0628(3) 0.0611(3) -0.0205(3) -0.0055(2) -0.0050(2)
Re3' 0.0828(5) 0.0677(6) 0.1527(8) 0.0071(5) -0.0099(5) -0.0030(4)
Re3A 0.105(3) 0.059(3) 0.148(4) -0.060(3) -0.044(3) 0.014(2)
Re4 0.06978(15) 0.06134(13) 0.05334(12) -0.01228(9) -0.00661(9) -0.00494(10)
O13 0.086(3) 0.090(3) 0.079(3) -0.014(2) -0.018(2) -0.019(2)
O14 0.090(3) 0.070(2) 0.056(2) -0.0120(18) 0.006(2) -0.015(2)
O15 0.095(3) 0.059(2) 0.091(3) -0.011(2) -0.030(2) 0.013(2)
O16 0.071(2) 0.073(2) 0.0493(18) -0.0152(17) 0.0007(16) -0.0066(19)
S2A 0.130(4) 0.106(3) 0.183(5) -0.015(3) -0.078(4) -0.021(3)
S1A 0.098(2) 0.109(2) 0.0645(14) -0.0027(14) 0.0101(15) -0.0099(18)
S1H 0.114(4) 0.115(3) 0.072(3) 0.009(3) 0.014(3) 0.035(3)
S2H 0.161(4) 0.156(5) 0.164(4) 0.062(4) 0.064(4) 0.070(4)
S1B 0.0690(9) 0.0660(8) 0.0631(8) -0.0138(6) -0.0035(7) -0.0110(7)
S2B 0.0601(9) 0.0720(10) 0.0579(9) -0.0087(7) 0.0040(8) -0.0146(8)
F1B 0.118(4) 0.103(3) 0.077(2) 0.006(2) 0.012(2) 0.023(3)
F2B 0.077(2) 0.097(3) 0.074(2) -0.015(2) 0.0141(18) -0.018(2)
F3B 0.112(3) 0.086(3) 0.084(3) -0.036(2) 0.025(2) -0.031(2)
F4B 0.114(3) 0.072(2) 0.092(3) -0.005(2) 0.035(2) 0.003(2)
F5B 0.109(4) 0.161(5) 0.083(3) 0.017(3) -0.016(3) -0.035(3)
F6B 0.159(5) 0.065(2) 0.090(3) -0.013(2) 0.014(3) -0.029(3)
O1B 0.086(3) 0.089(3) 0.073(3) -0.011(2) 0.020(2) -0.019(3)
O2B 0.083(3) 0.094(3) 0.133(5) -0.057(3) -0.015(3) -0.011(3)
O3B 0.102(4) 0.096(3) 0.085(3) -0.025(3) 0.014(3) -0.047(3)
O4B 0.109(4) 0.102(4) 0.069(3) -0.012(3) 0.026(3) 0.006(3)
N1B 0.079(4) 0.103(5) 0.113(5) 0.025(4) -0.022(3) -0.031(3)
C1B 0.082(4) 0.072(3) 0.054(3) -0.009(2) 0.013(3) -0.014(3)
C2B 0.086(4) 0.073(3) 0.067(3) -0.012(3) 0.011(3) -0.010(3)
Re9 0.118(6) 0.110(6) 0.094(5) -0.017(4) 0.046(5) -0.026(5)
S1C 0.088(2) 0.0607(15) 0.0644(16) -0.0096(12) 0.0098(15) -0.0173(14)
S2C 0.096(3) 0.086(2) 0.0686(19) 0.0019(17) -0.0041(17) -0.025(2)
S1G 0.084(4) 0.064(3) 0.073(3) -0.006(2) 0.021(3) -0.005(3)
S2G 0.148(6) 0.145(6) 0.139(6) -0.024(5) 0.002(5) -0.014(5)
S1E 0.0673(12) 0.0453(9) 0.0635(11) -0.0093(8) 0.0063(9) -0.0016(8)
S2E 0.105(2) 0.0513(12) 0.0563(15) -0.0058(12) -0.0014(15) -0.0041(14)
F1E 0.106(4) 0.080(3) 0.088(3) -0.021(3) 0.036(3) 0.001(3)
F2E 0.115(5) 0.065(3) 0.097(4) -0.030(3) 0.021(4) -0.012(3)
F3E 0.103(4) 0.092(4) 0.102(4) -0.024(4) 0.009(3) 0.017(3)
F4E 0.115(5) 0.098(4) 0.134(5) 0.005(4) -0.030(4) -0.016(4)
F5E 0.105(6) 0.079(4) 0.145(6) -0.003(4) -0.003(5) 0.004(4)
F6E 0.161(6) 0.131(6) 0.103(4) 0.003(4) -0.039(5) 0.018(5)
O1E 0.075(4) 0.057(3) 0.081(4) -0.014(3) 0.001(3) -0.017(3)
O2E 0.098(4) 0.054(3) 0.069(4) -0.021(3) 0.000(3) -0.023(3)
O3E 0.136(7) 0.057(3) 0.068(4) -0.003(3) 0.007(4) -0.013(4)
O4E 0.109(5) 0.058(3) 0.071(4) 0.002(3) 0.008(3) -0.005(3)
N1E 0.079(3) 0.050(3) 0.064(3) -0.010(2) 0.006(3) -0.008(3)
C1E 0.079(4) 0.066(3) 0.079(3) -0.022(3) 0.018(3) -0.006(3)
C2E 0.112(5) 0.079(4) 0.100(4) -0.005(4) -0.016(4) -0.009(4)
Re10 0.122(6) 0.076(4) 0.082(5) -0.022(4) 0.037(4) -0.018(4)
S1F 0.123(4) 0.107(3) 0.087(3) -0.024(2) -0.009(2) 0.002(3)
S2F 0.0728(18) 0.0624(18) 0.0478(15) -0.0095(14) 0.0123(13) -0.0113(14)
S1I 0.028(2) 0.063(3) 0.036(2) -0.018(2) 0.006(2) -0.020(2)
S2I 0.077(4) 0.072(4) 0.057(4) 0.019(3) 0.009(3) 0.013(4)
Re5 0.0694(10) 0.1124(14) 0.0522(8) -0.0201(9) -0.0003(7) 0.0315(10)
O1S 0.127(5) 0.110(4) 0.080(3) -0.023(3) -0.007(3) -0.021(3)
C50S 0.120(6) 0.121(6) 0.068(4) 0.006(4) -0.025(4) 0.016(5)
C51S 0.090(5) 0.138(7) 0.079(4) -0.032(4) -0.007(4) 0.013(4)
C52S 0.147(9) 0.116(7) 0.153(9) -0.033(5) 0.019(7) -0.038(6)
C53S 0.279(18) 0.129(9) 0.129(9) 0.023(7) -0.001(10) -0.055(10)
O2S 0.079(3) 0.103(3) 0.097(3) -0.030(3) -0.007(2) -0.009(3)
C54S 0.156(7) 0.085(5) 0.077(4) -0.024(4) 0.009(5) -0.026(5)
C55S 0.115(5) 0.098(5) 0.077(4) -0.028(3) -0.024(4) 0.025(4)
C56S 0.079(5) 0.107(6) 0.149(7) -0.067(4) -0.002(5) -0.012(4)
C57S 0.100(6) 0.100(6) 0.154(8) -0.049(5) 0.043(6) -0.031(5)
Re8 0.0542(14) 0.101(2) 0.0848(19) -0.0186(17) -0.0011(14) -0.0041(14)
S1J 0.098(4) 0.104(4) 0.117(5) -0.017(4) 0.004(4) -0.019(4)
S2J 0.136(5) 0.135(5) 0.122(5) 0.000(5) 0.031(5) -0.008(5)
Re7 0.1032(17) 0.0873(14) 0.0684(11) 0.0118(10) 0.0011(10) -0.0079(12)
Re7' 0.1086(17) 0.0908(15) 0.0848(13) 0.0098(12) 0.0000(12) 0.0037(12)

loop_
_atom_type_symbol
_atom_type_description
_atom_type_scat_dispersion_real
_atom_type_scat_dispersion_imag
_atom_type_scat_source
C C 0.0032 0.0016 'International Tables Vol C Tables 4.2.6.8 and 6.1.1.4'
H H 0.0000 0.0000 'International Tables Vol C Tables 4.2.6.8 and 6.1.1.4'
N N 0.0061 0.0032 'International Tables Vol C Tables 4.2.6.8 and 6.1.1.4'
O O 0.0106 0.0058 'International Tables Vol C Tables 4.2.6.8 and 6.1.1.4'
S S 0.1203 0.1179 'International Tables Vol C Tables 4.2.6.8 and 6.1.1.4'
Co Co 0.3483 0.9277 'International Tables Vol C Tables 4.2.6.8 and 6.1.1.4'
Re Re -0.8234 6.9493 'International Tables Vol C Tables 4.2.6.8 and 6.1.1.4'
F F 0.0168 0.0099 'International Tables Vol C Tables 4.2.6.8 and 6.1.1.4'

loop_
_geom_angle_atom_site_label_1
_geom_angle_atom_site_label_2
_geom_angle_atom_site_label_3
_geom_angle
_geom_angle_site_symmetry_1
_geom_angle_site_symmetry_3
_geom_angle_publ_flag
N2 Co1 N17 165.33(17) . . ?
N2 Co1 N3 74.81(16) . . ?
N17 Co1 N3 119.72(18) . . ?
N2 Co1 N18 111.45(18) . . ?
N17 Co1 N18 73.25(19) . . ?
N3 Co1 N18 87.62(16) . . ?
N2 Co1 N16 102.11(19) . . ?
N17 Co1 N16 76.5(2) . . ?
N3 Co1 N16 92.95(16) . . ?
N18 Co1 N16 145.3(2) . . ?
N2 Co1 N1 76.16(17) . . ?
N17 Co1 N1 89.38(19) . . ?
N3 Co1 N1 150.87(18) . . ?
N18 Co1 N1 100.68(17) . . ?
N16 Co1 N1 95.53(16) . . ?
N5 Co2 N29 169.16(17) . . ?
N5 Co2 N30 115.27(19) . . ?
N29 Co2 N30 75.44(17) . . ?
N5 Co2 N4 77.0(2) . . ?
N29 Co2 N4 100.6(2) . . ?
N30 Co2 N4 97.48(19) . . ?
N5 Co2 N28 92.96(19) . . ?
N29 Co2 N28 76.50(17) . . ?
N30 Co2 N28 151.46(19) . . ?
N4 Co2 N28 92.7(2) . . ?
N5 Co2 N6 73.98(18) . . ?
N29 Co2 N6 109.79(17) . . ?
N30 Co2 N6 85.77(16) . . ?
N4 Co2 N6 149.2(2) . . ?
N28 Co2 N6 98.91(18) . . ?
N26 Co3 N8 166.38(15) . . ?
N26 Co3 N9 117.87(16) . . ?
N8 Co3 N9 74.39(15) . . ?
N26 Co3 N7 93.30(16) . . ?
N8 Co3 N7 75.75(16) . . ?
N9 Co3 N7 147.68(16) . . ?
N26 Co3 N27 74.14(16) . . ?
N8 Co3 N27 114.38(16) . . ?
N9 Co3 N27 85.94(14) . . ?
N7 Co3 N27 95.33(15) . . ?
N26 Co3 N25 77.28(17) . . ?
N8 Co3 N25 95.20(17) . . ?
N9 Co3 N25 100.67(16) . . ?
N7 Co3 N25 94.06(16) . . ?
N27 Co3 N25 150.33(17) . . ?
N11 Co4 N23 166.90(16) . . ?
N11 Co4 N12 74.04(16) . . ?
N23 Co4 N12 118.76(18) . . ?
N11 Co4 N22 101.29(19) . . ?
N23 Co4 N22 75.9(2) . . ?
N12 Co4 N22 95.21(16) . . ?
N11 Co4 N10 76.57(15) . . ?
N23 Co4 N10 90.86(17) . . ?
N12 Co4 N10 150.22(17) . . ?
N22 Co4 N10 95.08(15) . . ?
N11 Co4 N24 112.40(16) . . ?
N23 Co4 N24 73.13(17) . . ?
N12 Co4 N24 86.28(15) . . ?
N22 Co4 N24 145.23(19) . . ?
N10 Co4 N24 100.68(15) . . ?
N14 Co5 N20 163.28(18) . . ?
N14 Co5 N21 117.8(2) . . ?
N20 Co5 N21 75.25(17) . . ?
N14 Co5 N15 74.3(2) . . ?
N20 Co5 N15 118.02(19) . . ?
N21 Co5 N15 89.71(18) . . ?
N14 Co5 N19 92.1(2) . . ?
N20 Co5 N19 76.26(18) . . ?
N21 Co5 N19 149.74(18) . . ?
N15 Co5 N19 94.75(19) . . ?
N14 Co5 N13 77.9(2) . . ?
N20 Co5 N13 91.55(18) . . ?
N21 Co5 N13 93.46(17) . . ?
N15 Co5 N13 150.0(2) . . ?
N19 Co5 N13 97.30(16) . . ?
C201 S1 C17 103.8(2) . . ?
C204 S2 C37 104.9(2) . . ?
C207 S3 C57 104.3(2) . . ?
C77 S4 C210 103.6(2) . . ?
C213 S5 C97 105.8(3) . . ?
C1 N1 C5 117.1(5) . . ?
C1 N1 Co1 131.3(4) . . ?
C5 N1 Co1 111.6(3) . . ?
C12 N2 C6 119.5(5) . . ?
C12 N2 Co1 120.9(3) . . ?
C6 N2 Co1 119.6(4) . . ?
C13 N3 C14 121.0(4) . . ?
C13 N3 Co1 114.2(3) . . ?
C14 N3 Co1 124.3(3) . . ?
C21 N4 C25 117.5(6) . . ?
C21 N4 Co2 131.0(5) . . ?
C25 N4 Co2 111.2(4) . . ?
C32 N5 C26 119.5(5) . . ?
C32 N5 Co2 121.9(4) . . ?
C26 N5 Co2 118.1(4) . . ?
C33 N6 C34 119.5(5) . . ?
C33 N6 Co2 112.5(4) . . ?
C34 N6 Co2 127.7(3) . . ?
C41 N7 C45 117.1(4) . . ?
C41 N7 Co3 130.0(4) . . ?
C45 N7 Co3 112.5(3) . . ?
C52 N8 C46 120.5(5) . . ?
C52 N8 Co3 121.0(3) . . ?
C46 N8 Co3 118.4(3) . . ?
C53 N9 C54 119.3(4) . . ?
C53 N9 Co3 115.8(3) . . ?
C54 N9 Co3 124.4(3) . . ?
C61 N10 C65 118.3(4) . . ?
C61 N10 Co4 131.0(4) . . ?
C65 N10 Co4 110.2(3) . . ?
C72 N11 C66 119.6(4) . . ?
C72 N11 Co4 120.9(3) . . ?
C66 N11 Co4 119.3(3) . . ?
C73 N12 C74 121.1(4) . . ?
C73 N12 Co4 115.9(3) . . ?
C74 N12 Co4 122.1(3) . . ?
C81 N13 C85 118.2(5) . . ?
C81 N13 Co5 132.7(4) . . ?
C85 N13 Co5 108.7(4) . . ?
C92 N14 C86 119.2(6) . . ?
C92 N14 Co5 121.5(5) . . ?
C86 N14 Co5 118.7(5) . . ?
C93 N15 C94 120.1(5) . . ?
C93 N15 Co5 114.8(4) . . ?
C94 N15 Co5 124.8(4) . . ?
N1 C1 C2 122.9(6) . . ?
N1 C1 H1 118.5 . . ?
C2 C1 H1 118.5 . . ?
C3 C2 C1 119.6(6) . . ?
C3 C2 H2 120.2 . . ?
C1 C2 H2 120.2 . . ?
C2 C3 C4 119.5(5) . . ?
C2 C3 H3 120.2 . . ?
C4 C3 H3 120.2 . . ?
C3 C4 C5 117.9(6) . . ?
C3 C4 C9 125.1(5) . . ?
C5 C4 C9 117.0(5) . . ?
N1 C5 C4 122.9(5) . . ?
N1 C5 C6 116.7(4) . . ?
C4 C5 C6 120.4(6) . . ?
N2 C6 C7 123.5(5) . . ?
N2 C6 C5 115.9(5) . . ?
C7 C6 C5 120.6(5) . . ?
C6 C7 C10 117.0(5) . . ?
C6 C7 C8 119.6(6) . . ?
C10 C7 C8 123.4(6) . . ?
C9 C8 C7 120.0(7) . . ?
C9 C8 H8 120.0 . . ?
C7 C8 H8 120.0 . . ?
C8 C9 C4 122.4(5) . . ?
C8 C9 H9 118.8 . . ?
C4 C9 H9 118.8 . . ?
C11 C10 C7 118.0(6) . . ?
C11 C10 H10 121.0 . . ?
C7 C10 H10 121.0 . . ?
C12 C11 C10 120.1(6) . . ?
C12 C11 H11 120.0 . . ?
C10 C11 H11 120.0 . . ?
N2 C12 C11 121.9(5) . . ?
N2 C12 C13 112.0(5) . . ?
C11 C12 C13 126.1(5) . . ?
N3 C13 C12 118.0(4) . . ?
N3 C13 H13 121.0 . . ?
C12 C13 H13 121.0 . . ?
C19 C14 C15 119.6(4) . . ?
C19 C14 N3 119.4(4) . . ?
C15 C14 N3 120.9(5) . . ?
C16 C15 C14 119.4(5) . . ?
C16 C15 H15 120.3 . . ?
C14 C15 H15 120.3 . . ?
C17 C16 C15 120.6(4) . . ?
C17 C16 H16 119.7 . . ?
C15 C16 H16 119.7 . . ?
C16 C17 C18 120.4(5) . . ?
C16 C17 S1 123.6(3) . . ?
C18 C17 S1 115.9(4) . . ?
C17 C18 C19 119.1(5) . . ?
C17 C18 H18 120.5 . . ?
C19 C18 H18 120.5 . . ?
C14 C19 C18 120.9(4) . . ?
C14 C19 H19 119.6 . . ?
C18 C19 H19 119.6 . . ?
N4 C21 C22 123.1(9) . . ?
N4 C21 H21 118.4 . . ?
C22 C21 H21 118.4 . . ?
C23 C22 C21 118.3(9) . . ?
C23 C22 H22 120.9 . . ?
C21 C22 H22 120.9 . . ?
C22 C23 C24 120.8(8) . . ?
C22 C23 H23 119.6 . . ?
C24 C23 H23 119.6 . . ?
C23 C24 C25 116.1(7) . . ?
C23 C24 C29 125.8(7) . . ?
C25 C24 C29 118.0(7) . . ?
N4 C25 C24 124.1(7) . . ?
N4 C25 C26 117.3(5) . . ?
C24 C25 C26 118.6(6) . . ?
N5 C26 C27 121.4(6) . . ?
N5 C26 C25 115.1(5) . . ?
C27 C26 C25 123.4(6) . . ?
C30 C27 C26 118.6(6) . . ?
C30 C27 C28 125.5(7) . . ?
C26 C27 C28 115.8(7) . . ?
C29 C28 C27 121.4(7) . . ?
C29 C28 H28 119.3 . . ?
C27 C28 H28 119.3 . . ?
C28 C29 C24 122.7(7) . . ?
C28 C29 H29 118.6 . . ?
C24 C29 H29 118.6 . . ?
C27 C30 C31 120.9(6) . . ?
C27 C30 H30 119.6 . . ?
C31 C30 H30 119.6 . . ?
C30 C31 C32 116.6(7) . . ?
C30 C31 H31 121.7 . . ?
C32 C31 H31 121.7 . . ?
N5 C32 C31 122.9(6) . . ?
N5 C32 C33 112.3(5) . . ?
C31 C32 C33 124.6(6) . . ?
N6 C33 C32 118.4(6) . . ?
N6 C33 H33 120.8 . . ?
C32 C33 H33 120.8 . . ?
C35 C34 C39 119.5(5) . . ?
C35 C34 N6 121.0(5) . . ?
C39 C34 N6 119.4(5) . . ?
C34 C35 C36 119.5(5) . . ?
C34 C35 H35 120.3 . . ?
C36 C35 H35 120.3 . . ?
C37 C36 C35 121.0(5) . . ?
C37 C36 H36 119.5 . . ?
C35 C36 H36 119.5 . . ?
C36 C37 C38 119.1(5) . . ?
C36 C37 S2 123.6(4) . . ?
C38 C37 S2 117.3(4) . . ?
C39 C38 C37 120.2(5) . . ?
C39 C38 H38 119.9 . . ?
C37 C38 H38 119.9 . . ?
C38 C39 C34 120.7(5) . . ?
C38 C39 H39 119.7 . . ?
C34 C39 H39 119.7 . . ?
N7 C41 C42 122.1(6) . . ?
N7 C41 H41 118.9 . . ?
C42 C41 H41 118.9 . . ?
C43 C42 C41 119.4(5) . . ?
C43 C42 H42 120.3 . . ?
C41 C42 H42 120.3 . . ?
C42 C43 C44 120.3(5) . . ?
C42 C43 H43 119.8 . . ?
C44 C43 H43 119.8 . . ?
C43 C44 C45 116.6(5) . . ?
C43 C44 C49 125.5(5) . . ?
C45 C44 C49 117.9(5) . . ?
N7 C45 C44 124.3(4) . . ?
N7 C45 C46 115.6(4) . . ?
C44 C45 C46 120.0(5) . . ?
N8 C46 C47 122.4(4) . . ?
N8 C46 C45 116.1(4) . . ?
C47 C46 C45 121.4(4) . . ?
C46 C47 C50 117.4(5) . . ?
C46 C47 C48 119.0(5) . . ?
C50 C47 C48 123.5(5) . . ?
C49 C48 C47 119.0(6) . . ?
C49 C48 H48 120.5 . . ?
C47 C48 H48 120.5 . . ?
C48 C49 C44 122.5(5) . . ?
C48 C49 H49 118.7 . . ?
C44 C49 H49 118.7 . . ?
C51 C50 C47 119.1(5) . . ?
C51 C50 H50 120.5 . . ?
C47 C50 H50 120.5 . . ?
C52 C51 C50 118.9(5) . . ?
C52 C51 H51 120.6 . . ?
C50 C51 H51 120.6 . . ?
N8 C52 C51 121.6(5) . . ?
N8 C52 C53 111.6(4) . . ?
C51 C52 C53 126.7(4) . . ?
N9 C53 C52 116.8(4) . . ?
N9 C53 H53 121.6 . . ?
C52 C53 H53 121.6 . . ?
C59 C54 C55 120.3(4) . . ?
C59 C54 N9 121.0(5) . . ?
C55 C54 N9 118.4(4) . . ?
C56 C55 C54 120.4(4) . . ?
C56 C55 H55 119.8 . . ?
C54 C55 H55 119.8 . . ?
C55 C56 C57 119.4(5) . . ?
C55 C56 H56 120.3 . . ?
C57 C56 H56 120.3 . . ?
C58 C57 C56 119.6(4) . . ?
C58 C57 S3 125.0(4) . . ?
C56 C57 S3 115.4(4) . . ?
C57 C58 C59 121.4(5) . . ?
C57 C58 H58 119.3 . . ?
C59 C58 H58 119.3 . . ?
C54 C59 C58 118.7(5) . . ?
C54 C59 H59 120.6 . . ?
C58 C59 H59 120.6 . . ?
N10 C61 C62 122.6(5) . . ?
N10 C61 H61 118.7 . . ?
C62 C61 H61 118.7 . . ?
C63 C62 C61 120.1(5) . . ?
C63 C62 H62 119.9 . . ?
C61 C62 H62 119.9 . . ?
C62 C63 C64 119.2(5) . . ?
C62 C63 H63 120.4 . . ?
C64 C63 H63 120.4 . . ?
C63 C64 C65 117.1(5) . . ?
C63 C64 C69 125.6(5) . . ?
C65 C64 C69 117.4(5) . . ?
N10 C65 C64 122.7(4) . . ?
N10 C65 C66 118.2(4) . . ?
C64 C65 C66 119.1(5) . . ?
N11 C66 C67 123.2(4) . . ?
N11 C66 C65 115.2(4) . . ?
C67 C66 C65 121.6(4) . . ?
C66 C67 C70 117.3(5) . . ?
C66 C67 C68 118.3(5) . . ?
C70 C67 C68 124.4(5) . . ?
C69 C68 C67 121.1(6) . . ?
C69 C68 H68 119.4 . . ?
C67 C68 H68 119.4 . . ?
C68 C69 C64 122.5(5) . . ?
C68 C69 H69 118.7 . . ?
C64 C69 H69 118.7 . . ?
C71 C70 C67 118.6(6) . . ?
C71 C70 H70 120.7 . . ?
C67 C70 H70 120.7 . . ?
C70 C71 C72 120.2(5) . . ?
C70 C71 H71 119.9 . . ?
C72 C71 H71 119.9 . . ?
N11 C72 C71 120.9(4) . . ?
N11 C72 C73 111.2(4) . . ?
C71 C72 C73 127.9(4) . . ?
N12 C73 C72 117.7(4) . . ?
N12 C73 H73 121.2 . . ?
C72 C73 H73 121.2 . . ?
C79 C74 C75 120.0(4) . . ?
C79 C74 N12 119.3(4) . . ?
C75 C74 N12 120.6(4) . . ?
C76 C75 C74 119.9(5) . . ?
C76 C75 H75 120.1 . . ?
C74 C75 H75 120.1 . . ?
C75 C76 C77 120.8(4) . . ?
C75 C76 H76 119.6 . . ?
C77 C76 H76 119.6 . . ?
C76 C77 C78 119.2(4) . . ?
C76 C77 S4 125.3(3) . . ?
C78 C77 S4 115.5(4) . . ?
C79 C78 C77 119.8(5) . . ?
C79 C78 H78 120.1 . . ?
C77 C78 H78 120.1 . . ?
C74 C79 C78 120.1(5) . . ?
C74 C79 H79 120.0 . . ?
C78 C79 H79 120.0 . . ?
N13 C81 C82 124.5(7) . . ?
N13 C81 H81 117.8 . . ?
C82 C81 H81 117.8 . . ?
C83 C82 C81 118.0(8) . . ?
C83 C82 H82 121.0 . . ?
C81 C82 H82 121.0 . . ?
C82 C83 C84 121.1(7) . . ?
C82 C83 H83 119.4 . . ?
C84 C83 H83 119.4 . . ?
C83 C84 C85 116.4(7) . . ?
C83 C84 C89 128.1(7) . . ?
C85 C84 C89 115.1(8) . . ?
N13 C85 C84 121.7(7) . . ?
N13 C85 C86 118.0(5) . . ?
C84 C85 C86 120.3(7) . . ?
N14 C86 C87 122.4(7) . . ?
N14 C86 C85 115.2(6) . . ?
C87 C86 C85 122.4(7) . . ?
C90 C87 C86 117.4(7) . . ?
C90 C87 C88 125.5(8) . . ?
C86 C87 C88 117.0(9) . . ?
C89 C88 C87 120.8(9) . . ?
C89 C88 H88 119.6 . . ?
C87 C88 H88 119.6 . . ?
C88 C89 C84 124.0(8) . . ?
C88 C89 H89 118.0 . . ?
C84 C89 H89 118.0 . . ?
C91 C90 C87 120.4(8) . . ?
C91 C90 H90 119.8 . . ?
C87 C90 H90 119.8 . . ?
C90 C91 C92 118.8(9) . . ?
C90 C91 H91 120.6 . . ?
C92 C91 H91 120.6 . . ?
N14 C92 C91 121.7(7) . . ?
N14 C92 C93 111.7(6) . . ?
C91 C92 C93 126.6(7) . . ?
N15 C93 C92 116.8(6) . . ?
N15 C93 H93 121.6 . . ?
C92 C93 H93 121.6 . . ?
C99 C94 N15 119.5(5) . . ?
C99 C94 C95 119.5(6) . . ?
N15 C94 C95 120.7(6) . . ?
C96 C95 C94 119.2(6) . . ?
C96 C95 H95 120.4 . . ?
C94 C95 H95 120.4 . . ?
C97 C96 C95 120.5(5) . . ?
C97 C96 H96 119.7 . . ?
C95 C96 H96 119.7 . . ?
C96 C97 C98 119.7(5) . . ?
C96 C97 S5 125.3(4) . . ?
C98 C97 S5 114.9(5) . . ?
C99 C98 C97 120.7(7) . . ?
C99 C98 H98 119.7 . . ?
C97 C98 H98 119.7 . . ?
C98 C99 C94 120.4(6) . . ?
C98 C99 H99 119.8 . . ?
C94 C99 H99 119.8 . . ?
C117 S6 C221 107.6(2) . . ?
C224 S7 C137 104.0(2) . . ?
C227 S8 C157 103.2(2) . . ?
C230 S9 C177 102.9(2) . . ?
C197 S10 C233 103.1(3) . . ?
C101 N16 C105 118.4(5) . . ?
C101 N16 Co1 130.8(4) . . ?
C105 N16 Co1 110.6(4) . . ?
C112 N17 C106 121.0(5) . . ?
C112 N17 Co1 120.6(4) . . ?
C106 N17 Co1 117.5(4) . . ?
C113 N18 C114 120.6(5) . . ?
C113 N18 Co1 115.3(4) . . ?
C114 N18 Co1 123.4(4) . . ?
C121 N19 C125 118.2(5) . . ?
C121 N19 Co5 131.1(5) . . ?
C125 N19 Co5 110.5(4) . . ?
C126 N20 C132 120.4(5) . . ?
C126 N20 Co5 119.1(4) . . ?
C132 N20 Co5 119.6(4) . . ?
C133 N21 C134 119.7(5) . . ?
C133 N21 Co5 114.5(4) . . ?
C134 N21 Co5 124.9(4) . . ?
C141 N22 C145 118.4(5) . . ?
C141 N22 Co4 129.2(5) . . ?
C145 N22 Co4 112.0(4) . . ?
C152 N23 C146 118.7(5) . . ?
C152 N23 Co4 121.6(4) . . ?
C146 N23 Co4 119.0(4) . . ?
C153 N24 C154 118.5(5) . . ?
C153 N24 Co4 114.1(4) . . ?
C154 N24 Co4 127.2(3) . . ?
C161 N25 C165 117.8(5) . . ?
C161 N25 Co3 131.6(4) . . ?
C165 N25 Co3 110.3(3) . . ?
C172 N26 C166 121.1(5) . . ?
C172 N26 Co3 121.0(3) . . ?
C166 N26 Co3 117.2(4) . . ?
C173 N27 C174 121.1(4) . . ?
C173 N27 Co3 114.6(3) . . ?
C174 N27 Co3 124.1(3) . . ?
C181 N28 C185 116.0(5) . . ?
C181 N28 Co2 132.6(5) . . ?
C185 N28 Co2 111.3(3) . . ?
C186 N29 C192 119.3(5) . . ?
C186 N29 Co2 120.2(3) . . ?
C192 N29 Co2 120.5(4) . . ?
C193 N30 C194 119.1(4) . . ?
C193 N30 Co2 114.5(4) . . ?
C194 N30 Co2 124.3(4) . . ?
N16 C101 C102 121.6(7) . . ?
N16 C101 H101 119.2 . . ?
C102 C101 H101 119.2 . . ?
C103 C102 C101 120.5(7) . . ?
C103 C102 H102 119.8 . . ?
C101 C102 H102 119.8 . . ?
C102 C103 C104 120.5(7) . . ?
C102 C103 H103 119.8 . . ?
C104 C103 H103 119.8 . . ?
C103 C104 C105 116.1(6) . . ?
C103 C104 C109 126.6(6) . . ?
C105 C104 C109 117.3(6) . . ?
N16 C105 C104 122.9(6) . . ?
N16 C105 C106 118.5(5) . . ?
C104 C105 C106 118.5(6) . . ?
N17 C106 C107 122.5(6) . . ?
N17 C106 C105 114.3(5) . . ?
C107 C106 C105 123.2(6) . . ?
C106 C107 C110 117.9(6) . . ?
C106 C107 C108 117.7(7) . . ?
C110 C107 C108 124.4(7) . . ?
C109 C108 C107 121.2(7) . . ?
C109 C108 H108 119.4 . . ?
C107 C108 H108 119.4 . . ?
C108 C109 C104 121.8(6) . . ?
C108 C109 H109 119.1 . . ?
C104 C109 H109 119.1 . . ?
C111 C110 C107 118.9(7) . . ?
C111 C110 H110 120.5 . . ?
C107 C110 H110 120.5 . . ?
C110 C111 C112 117.6(8) . . ?
C110 C111 H111 121.2 . . ?
C112 C111 H111 121.2 . . ?
N17 C112 C111 122.0(6) . . ?
N17 C112 C113 113.0(5) . . ?
C111 C112 C113 125.0(6) . . ?
N18 C113 C112 115.8(5) . . ?
N18 C113 H113 122.1 . . ?
C112 C113 H113 122.1 . . ?
C115 C114 C119 120.2(5) . . ?
C115 C114 N18 118.8(5) . . ?
C119 C114 N18 120.9(5) . . ?
C116 C115 C114 120.8(5) . . ?
C116 C115 H115 119.6 . . ?
C114 C115 H115 119.6 . . ?
C115 C116 C117 120.1(5) . . ?
C115 C116 H116 120.0 . . ?
C117 C116 H116 120.0 . . ?
C118 C117 C116 119.6(5) . . ?
C118 C117 S6 125.0(4) . . ?
C116 C117 S6 115.3(4) . . ?
C117 C118 C119 120.1(5) . . ?
C117 C118 H118 120.0 . . ?
C119 C118 H118 120.0 . . ?
C114 C119 C118 119.2(5) . . ?
C114 C119 H119 120.4 . . ?
C118 C119 H119 120.4 . . ?
N19 C121 C122 121.5(7) . . ?
N19 C121 H121 119.2 . . ?
C122 C121 H121 119.2 . . ?
C123 C122 C121 119.7(6) . . ?
C123 C122 H122 120.2 . . ?
C121 C122 H122 120.2 . . ?
C122 C123 C124 121.0(6) . . ?
C122 C123 H123 119.5 . . ?
C124 C123 H123 119.5 . . ?
C123 C124 C125 114.9(6) . . ?
C123 C124 C129 125.8(6) . . ?
C125 C124 C129 119.1(6) . . ?
N19 C125 C124 124.5(5) . . ?
N19 C125 C126 117.8(5) . . ?
C124 C125 C126 117.7(5) . . ?
N20 C126 C127 122.0(5) . . ?
N20 C126 C125 114.6(5) . . ?
C127 C126 C125 123.3(5) . . ?
C126 C127 C130 118.9(5) . . ?
C126 C127 C128 116.1(5) . . ?
C130 C127 C128 125.0(6) . . ?
C129 C128 C127 121.6(6) . . ?
C129 C128 H128 119.2 . . ?
C127 C128 H128 119.2 . . ?
C128 C129 C124 122.1(6) . . ?
C128 C129 H129 119.0 . . ?
C124 C129 H129 119.0 . . ?
C127 C130 C131 118.6(5) . . ?
C127 C130 H130 120.7 . . ?
C131 C130 H130 120.7 . . ?
C132 C131 C130 119.3(5) . . ?
C132 C131 H131 120.3 . . ?
C130 C131 H131 120.3 . . ?
N20 C132 C131 120.7(5) . . ?
N20 C132 C133 112.5(5) . . ?
C131 C132 C133 126.8(5) . . ?
N21 C133 C132 116.8(5) . . ?
N21 C133 H133 121.6 . . ?
C132 C133 H133 121.6 . . ?
C139 C134 C135 119.3(5) . . ?
C139 C134 N21 121.8(5) . . ?
C135 C134 N21 118.8(4) . . ?
C136 C135 C134 119.3(5) . . ?
C136 C135 H135 120.4 . . ?
C134 C135 H135 120.4 . . ?
C137 C136 C135 121.0(5) . . ?
C137 C136 H136 119.5 . . ?
C135 C136 H136 119.5 . . ?
C138 C137 C136 119.4(5) . . ?
C138 C137 S7 125.5(4) . . ?
C136 C137 S7 115.1(4) . . ?
C137 C138 C139 120.6(4) . . ?
C137 C138 H138 119.7 . . ?
C139 C138 H138 119.7 . . ?
C134 C139 C138 120.3(5) . . ?
C134 C139 H139 119.9 . . ?
C138 C139 H139 119.9 . . ?
N22 C141 C142 122.9(7) . . ?
N22 C141 H141 118.6 . . ?
C142 C141 H141 118.6 . . ?
C143 C142 C141 116.7(8) . . ?
C143 C142 H142 121.6 . . ?
C141 C142 H142 121.6 . . ?
C142 C143 C144 121.8(7) . . ?
C142 C143 H143 119.1 . . ?
C144 C143 H143 119.1 . . ?
C145 C144 C143 115.8(7) . . ?
C145 C144 C149 117.8(7) . . ?
C143 C144 C149 126.3(7) . . ?
N22 C145 C144 124.2(7) . . ?
N22 C145 C146 117.0(5) . . ?
C144 C145 C146 118.7(6) . . ?
N23 C146 C147 123.1(6) . . ?
N23 C146 C145 114.2(5) . . ?
C147 C146 C145 122.6(6) . . ?
C146 C147 C150 116.8(6) . . ?
C146 C147 C148 118.0(8) . . ?
C150 C147 C148 125.2(7) . . ?
C149 C148 C147 120.6(8) . . ?
C149 C148 H148 119.7 . . ?
C147 C148 H148 119.7 . . ?
C148 C149 C144 122.2(7) . . ?
C148 C149 H149 118.9 . . ?
C144 C149 H149 118.9 . . ?
C151 C150 C147 121.0(7) . . ?
C151 C150 H150 119.5 . . ?
C147 C150 H150 119.5 . . ?
C150 C151 C152 117.6(7) . . ?
C150 C151 H151 121.2 . . ?
C152 C151 H151 121.2 . . ?
N23 C152 C151 122.8(6) . . ?
N23 C152 C153 110.6(5) . . ?
C151 C152 C153 126.2(6) . . ?
N24 C153 C152 118.6(6) . . ?
N24 C153 H153 120.7 . . ?
C152 C153 H153 120.7 . . ?
C159 C154 C155 120.0(4) . . ?
C159 C154 N24 118.2(4) . . ?
C155 C154 N24 121.6(5) . . ?
C156 C155 C154 120.3(6) . . ?
C156 C155 H155 119.8 . . ?
C154 C155 H155 119.8 . . ?
C155 C156 C157 119.9(5) . . ?
C155 C156 H156 120.0 . . ?
C157 C156 H156 120.0 . . ?
C156 C157 C158 120.6(4) . . ?
C156 C157 S8 122.1(4) . . ?
C158 C157 S8 117.1(4) . . ?
C157 C158 C159 120.3(5) . . ?
C157 C158 H158 119.9 . . ?
C159 C158 H158 119.9 . . ?
C154 C159 C158 118.7(5) . . ?
C154 C159 H159 120.7 . . ?
C158 C159 H159 120.7 . . ?
N25 C161 C162 122.1(7) . . ?
N25 C161 H161 118.9 . . ?
C162 C161 H161 118.9 . . ?
C163 C162 C161 120.2(7) . . ?
C163 C162 H162 119.9 . . ?
C161 C162 H162 119.9 . . ?
C162 C163 C164 120.1(6) . . ?
C162 C163 H163 119.9 . . ?
C164 C163 H163 119.9 . . ?
C163 C164 C165 115.9(6) . . ?
C163 C164 C169 125.5(6) . . ?
C165 C164 C169 118.6(6) . . ?
N25 C165 C164 123.8(5) . . ?
N25 C165 C166 117.8(4) . . ?
C164 C165 C166 118.4(5) . . ?
N26 C166 C167 121.7(5) . . ?
N26 C166 C165 115.9(5) . . ?
C167 C166 C165 122.3(5) . . ?
C170 C167 C166 116.2(5) . . ?
C170 C167 C168 126.7(5) . . ?
C166 C167 C168 117.1(5) . . ?
C169 C168 C167 120.6(6) . . ?
C169 C168 H168 119.7 . . ?
C167 C168 H168 119.7 . . ?
C168 C169 C164 122.9(6) . . ?
C168 C169 H169 118.5 . . ?
C164 C169 H169 118.5 . . ?
C171 C170 C167 121.2(5) . . ?
C171 C170 H170 119.4 . . ?
C167 C170 H170 119.4 . . ?
C170 C171 C172 118.3(5) . . ?
C170 C171 H171 120.9 . . ?
C172 C171 H171 120.9 . . ?
N26 C172 C171 121.5(5) . . ?
N26 C172 C173 113.1(4) . . ?
C171 C172 C173 125.4(5) . . ?
N27 C173 C172 116.5(4) . . ?
N27 C173 H173 121.7 . . ?
C172 C173 H173 121.7 . . ?
C175 C174 C179 121.1(5) . . ?
C175 C174 N27 120.6(5) . . ?
C179 C174 N27 118.1(4) . . ?
C174 C175 C176 118.7(5) . . ?
C174 C175 H175 120.6 . . ?
C176 C175 H175 120.6 . . ?
C175 C176 C177 120.6(4) . . ?
C175 C176 H176 119.7 . . ?
C177 C176 H176 119.7 . . ?
C176 C177 C178 119.7(4) . . ?
C176 C177 S9 124.2(4) . . ?
C178 C177 S9 116.1(4) . . ?
C179 C178 C177 119.0(5) . . ?
C179 C178 H178 120.5 . . ?
C177 C178 H178 120.5 . . ?
C178 C179 C174 120.8(5) . . ?
C178 C179 H179 119.6 . . ?
C174 C179 H179 119.6 . . ?
N28 C181 C182 123.4(7) . . ?
N28 C181 H181 118.3 . . ?
C182 C181 H181 118.3 . . ?
C183 C182 C181 120.1(6) . . ?
C183 C182 H182 120.0 . . ?
C181 C182 H182 120.0 . . ?
C182 C183 C184 120.0(6) . . ?
C182 C183 H183 120.0 . . ?
C184 C183 H183 120.0 . . ?
C183 C184 C189 125.6(6) . . ?
C183 C184 C185 115.6(6) . . ?
C189 C184 C185 118.8(5) . . ?
N28 C185 C184 124.8(5) . . ?
N28 C185 C186 117.8(5) . . ?
C184 C185 C186 117.3(5) . . ?
N29 C186 C187 123.8(5) . . ?
N29 C186 C185 114.0(5) . . ?
C187 C186 C185 122.2(5) . . ?
C186 C187 C190 116.1(6) . . ?
C186 C187 C188 118.7(6) . . ?
C190 C187 C188 125.1(6) . . ?
C189 C188 C187 119.6(7) . . ?
C189 C188 H188 120.2 . . ?
C187 C188 H188 120.2 . . ?
C188 C189 C184 123.2(6) . . ?
C188 C189 H189 118.4 . . ?
C184 C189 H189 118.4 . . ?
C191 C190 C187 120.6(6) . . ?
C191 C190 H190 119.7 . . ?
C187 C190 H190 119.7 . . ?
C190 C191 C192 118.7(5) . . ?
C190 C191 H191 120.7 . . ?
C192 C191 H191 120.7 . . ?
N29 C192 C191 121.6(5) . . ?
N29 C192 C193 112.0(5) . . ?
C191 C192 C193 126.3(5) . . ?
N30 C193 C192 117.4(4) . . ?
N30 C193 H193 121.3 . . ?
C192 C193 H193 121.3 . . ?
C195 C194 C199 119.3(5) . . ?
C195 C194 N30 121.0(5) . . ?
C199 C194 N30 119.4(5) . . ?
C196 C195 C194 120.3(5) . . ?
C196 C195 H195 119.9 . . ?
C194 C195 H195 119.9 . . ?
C195 C196 C197 120.5(5) . . ?
C195 C196 H196 119.8 . . ?
C197 C196 H196 119.8 . . ?
C198 C197 C196 119.4(5) . . ?
C198 C197 S10 124.3(4) . . ?
C196 C197 S10 116.3(4) . . ?
C199 C198 C197 120.5(5) . . ?
C199 C198 H198 119.7 . . ?
C197 C198 H198 119.7 . . ?
C198 C199 C194 119.8(5) . . ?
C198 C199 H199 120.1 . . ?
C194 C199 H199 120.1 . . ?
C215 C201 C202 121.0(4) . . ?
C215 C201 S1 117.7(4) . . ?
C202 C201 S1 120.5(3) . . ?
C216 C202 C203 114.4(4) . . ?
C216 C202 C201 114.6(4) . . ?
C203 C202 C201 130.0(4) . . ?
C204 C203 C202 122.6(4) . . ?
C204 C203 H203 118.7 . . ?
C202 C203 H203 118.7 . . ?
C203 C204 C205 121.0(4) . . ?
C203 C204 S2 116.0(3) . . ?
C205 C204 S2 122.0(4) . . ?
C217 C205 C206 114.7(4) . . ?
C217 C205 C204 114.1(4) . . ?
C206 C205 C204 129.9(4) . . ?
C207 C206 C205 122.0(4) . . ?
C207 C206 H206 119.0 . . ?
C205 C206 H206 119.0 . . ?
C206 C207 C208 122.0(4) . . ?
C206 C207 S3 117.1(4) . . ?
C208 C207 S3 119.9(3) . . ?
C218 C208 C209 115.3(4) . . ?
C218 C208 C207 114.0(4) . . ?
C209 C208 C207 129.8(5) . . ?
C210 C209 C208 121.2(4) . . ?
C210 C209 H209 119.4 . . ?
C208 C209 H209 119.4 . . ?
C209 C210 C211 122.0(4) . . ?
C209 C210 S4 116.3(4) . . ?
C211 C210 S4 120.7(4) . . ?
C219 C211 C210 114.8(4) . . ?
C219 C211 C212 114.6(4) . . ?
C210 C211 C212 129.7(4) . . ?
C213 C212 C211 121.8(4) . . ?
C213 C212 H212 119.1 . . ?
C211 C212 H212 119.1 . . ?
C212 C213 C214 121.5(5) . . ?
C212 C213 S5 114.8(4) . . ?
C214 C213 S5 122.5(4) . . ?
C220 C214 C215 115.2(4) . . ?
C220 C214 C213 113.8(4) . . ?
C215 C214 C213 129.6(5) . . ?
C201 C215 C214 122.3(4) . . ?
C201 C215 H215 118.9 . . ?
C214 C215 H215 118.9 . . ?
C202 C216 C217 123.1(4) . . ?
C202 C216 C220 123.5(4) . . ?
C217 C216 C220 107.2(4) . . ?
C205 C217 C218 122.3(4) . . ?
C205 C217 C216 122.7(4) . . ?
C218 C217 C216 108.2(4) . . ?
C208 C218 C217 123.6(4) . . ?
C208 C218 C219 122.1(4) . . ?
C217 C218 C219 108.2(4) . . ?
C211 C219 C220 122.7(4) . . ?
C211 C219 C218 122.9(4) . . ?
C220 C219 C218 108.1(4) . . ?
C214 C220 C219 123.9(4) . . ?
C214 C220 C216 122.0(4) . . ?
C219 C220 C216 108.3(4) . . ?
C235 C221 C222 121.5(4) . . ?
C235 C221 S6 115.0(4) . . ?
C222 C221 S6 122.1(4) . . ?
C236 C222 C223 114.3(4) . . ?
C236 C222 C221 115.1(4) . . ?
C223 C222 C221 129.2(4) . . ?
C224 C223 C222 122.6(4) . . ?
C224 C223 H223 118.7 . . ?
C222 C223 H223 118.7 . . ?
C223 C224 C225 120.5(4) . . ?
C223 C224 S7 117.4(3) . . ?
C225 C224 S7 121.0(4) . . ?
C237 C225 C226 115.4(4) . . ?
C237 C225 C224 114.3(4) . . ?
C226 C225 C224 129.5(4) . . ?
C227 C226 C225 121.8(4) . . ?
C227 C226 H226 119.1 . . ?
C225 C226 H226 119.1 . . ?
C226 C227 C228 121.2(4) . . ?
C226 C227 S8 116.4(4) . . ?
C228 C227 S8 121.2(3) . . ?
C238 C228 C229 115.0(4) . . ?
C238 C228 C227 114.4(4) . . ?
C229 C228 C227 129.7(4) . . ?
C230 C229 C228 122.1(4) . . ?
C230 C229 H229 119.0 . . ?
C228 C229 H229 119.0 . . ?
C229 C230 C231 121.3(4) . . ?
C229 C230 S9 117.7(4) . . ?
C231 C230 S9 120.4(4) . . ?
C239 C231 C232 115.5(4) . . ?
C239 C231 C230 113.8(4) . . ?
C232 C231 C230 129.5(4) . . ?
C233 C232 C231 121.8(4) . . ?
C233 C232 H232 119.1 . . ?
C231 C232 H232 119.1 . . ?
C232 C233 C234 121.9(5) . . ?
C232 C233 S10 117.8(4) . . ?
C234 C233 S10 119.1(4) . . ?
C240 C234 C235 115.2(4) . . ?
C240 C234 C233 113.5(4) . . ?
C235 C234 C233 130.4(5) . . ?
C221 C235 C234 121.9(4) . . ?
C221 C235 H235 119.0 . . ?
C234 C235 H235 119.0 . . ?
C222 C236 C237 123.2(4) . . ?
C222 C236 C240 122.7(4) . . ?
C237 C236 C240 107.8(4) . . ?
C225 C237 C236 123.6(4) . . ?
C225 C237 C238 121.3(4) . . ?
C236 C237 C238 108.6(4) . . ?
C228 C238 C239 122.8(4) . . ?
C228 C238 C237 124.1(4) . . ?
C239 C238 C237 106.7(4) . . ?
C231 C239 C240 121.8(4) . . ?
C231 C239 C238 123.3(4) . . ?
C240 C239 C238 109.1(4) . . ?
C234 C240 C239 123.8(4) . . ?
C234 C240 C236 122.1(4) . . ?
C239 C240 C236 107.7(4) . . ?
C242 C241 C255 119.9(12) . . ?
C242 C241 H24A 120.1 . . ?
C255 C241 H24A 120.1 . . ?
C241 C242 C243 123.4(12) . . ?
C241 C242 H242 118.3 . . ?
C243 C242 H242 118.3 . . ?
C244 C243 C257 113.6(11) . . ?
C244 C243 C242 130.9(12) . . ?
C257 C243 C242 113.0(11) . . ?
C245 C244 C243 125.3(12) . . ?
C245 C244 H244 117.4 . . ?
C243 C244 H244 117.4 . . ?
C244 C245 C246 121.8(12) . . ?
C244 C245 H245 119.1 . . ?
C246 C245 H245 119.1 . . ?
C247 C246 C258 117.5(12) . . ?
C247 C246 C245 130.8(13) . . ?
C258 C246 C245 110.8(11) . . ?
C246 C247 C248 121.8(12) . . ?
C246 C247 H247 119.1 . . ?
C248 C247 H247 119.1 . . ?
C247 C248 C249 123.6(11) . . ?
C247 C248 H248 118.2 . . ?
C249 C248 H248 118.2 . . ?
C259 C249 C250 113.6(11) . . ?
C259 C249 C248 112.8(11) . . ?
C250 C249 C248 131.1(12) . . ?
C251 C250 C249 122.7(12) . . ?
C251 C250 H250 118.7 . . ?
C249 C250 H250 118.7 . . ?
C250 C251 C252 122.1(11) . . ?
C250 C251 H251 119.0 . . ?
C252 C251 H251 119.0 . . ?
C260 C252 C253 112.8(11) . . ?
C260 C252 C251 115.1(11) . . ?
C253 C252 C251 131.0(11) . . ?
C254 C253 C252 124.8(13) . . ?
C254 C253 H253 117.6 . . ?
C252 C253 H253 117.6 . . ?
C253 C254 C255 117.9(12) . . ?
C253 C254 H254 121.0 . . ?
C255 C254 H254 121.0 . . ?
C256 C255 C241 117.2(12) . . ?
C256 C255 C254 114.3(12) . . ?
C241 C255 C254 128.0(12) . . ?
C260 C256 C255 124.0(11) . . ?
C260 C256 C257 107.5(9) . . ?
C255 C256 C257 120.8(11) . . ?
C258 C257 C243 124.0(11) . . ?
C258 C257 C256 107.5(10) . . ?
C243 C257 C256 123.8(11) . . ?
C257 C258 C259 110.1(9) . . ?
C257 C258 C246 122.3(11) . . ?
C259 C258 C246 119.8(11) . . ?
C249 C259 C258 123.1(11) . . ?
C249 C259 C260 122.9(10) . . ?
C258 C259 C260 106.1(10) . . ?
C252 C260 C256 123.6(11) . . ?
C252 C260 C259 122.4(10) . . ?
C256 C260 C259 108.8(9) . . ?
O2 Re1 O3 111.3(6) . . ?
O2 Re1 O1 109.9(5) . . ?
O3 Re1 O1 108.7(5) . . ?
O2 Re1 O4 108.5(4) . . ?
O3 Re1 O4 108.2(6) . . ?
O1 Re1 O4 110.3(5) . . ?
O4' Re1' O1' 114.2(13) . . ?
O4' Re1' O2' 114.8(10) . . ?
O1' Re1' O2' 111.5(13) . . ?
O4' Re1' O3' 106.7(14) . . ?
O1' Re1' O3' 108.1(14) . . ?
O2' Re1' O3' 100.3(13) . . ?
O5 Re2 O7 107.3(9) . . ?
O5 Re2 O6 119.2(9) . . ?
O7 Re2 O6 107.5(7) . . ?
O5 Re2 O8 112.4(10) . . ?
O7 Re2 O8 102.6(8) . . ?
O6 Re2 O8 106.5(8) . . ?
O5' Re2' O6' 114(2) . . ?
O5' Re2' O7' 111(2) . . ?
O6' Re2' O7' 111(2) . . ?
O5' Re2' O8' 107(2) . . ?
O6' Re2' O8' 108(2) . . ?
O7' Re2' O8' 105(2) . . ?
O11 Re3 O10 111.9(6) . . ?
O11 Re3 O9 111.1(6) . . ?
O10 Re3 O9 102.0(6) . . ?
O11 Re3 O12 112.4(8) . . ?
O10 Re3 O12 103.9(7) . . ?
O9 Re3 O12 114.8(7) . . ?
O10' Re3' O9' 107.3(6) . . ?
O10' Re3' O11' 119.5(5) . . ?
O9' Re3' O11' 123.8(7) . . ?
O10' Re3' O12' 106.2(6) . . ?
O9' Re3' O12' 97.5(7) . . ?
O11' Re3' O12' 97.6(6) . . ?
O11A Re3A O9A 110(2) . . ?
O11A Re3A O12A 132(3) . . ?
O9A Re3A O12A 100(2) . . ?
O11A Re3A O10A 109(2) . . ?
O9A Re3A O10A 105(2) . . ?
O12A Re3A O10A 98(2) . . ?
O16 Re4 O13 110.9(2) . . ?
O16 Re4 O15 109.0(2) . . ?
O13 Re4 O15 109.0(2) . . ?
O16 Re4 O14 108.4(2) . . ?
O13 Re4 O14 109.0(2) . . ?
O15 Re4 O14 110.6(2) . . ?
O3A S2A O4A 107.7(11) . . ?
O3A S2A N1A 120.6(9) . . ?
O4A S2A N1A 101.0(8) . . ?
O3A S2A C2A 116.8(10) . . ?
O4A S2A C2A 98.5(8) . . ?
N1A S2A C2A 108.5(8) . . ?
O1A S1A O2A 111.3(8) . . ?
O1A S1A N1A 102.6(7) . . ?
O2A S1A N1A 126.9(6) . . ?
O1A S1A C1A 116.8(7) . . ?
O2A S1A C1A 101.7(6) . . ?
N1A S1A C1A 97.8(6) . . ?
S2A N1A S1A 123.0(7) . . ?
F1A C1A F2A 104.9(10) . . ?
F1A C1A F3A 102.4(11) . . ?
F2A C1A F3A 106.8(11) . . ?
F1A C1A S1A 115.5(9) . . ?
F2A C1A S1A 118.9(10) . . ?
F3A C1A S1A 106.9(9) . . ?
F5A C2A F6A 109.3(14) . . ?
F5A C2A F4A 99.9(14) . . ?
F6A C2A F4A 105.0(13) . . ?
F5A C2A S2A 109.9(11) . . ?
F6A C2A S2A 116.2(12) . . ?
F4A C2A S2A 115.2(13) . . ?
O1H S1H O2H 116.7(14) . . ?
O1H S1H N1H 106.6(12) . . ?
O2H S1H N1H 102.8(12) . . ?
O1H S1H C1H 120.8(13) . . ?
O2H S1H C1H 101.2(11) . . ?
N1H S1H C1H 107.1(11) . . ?
O4H S2H O3H 124.0(17) . . ?
O4H S2H N1H 106.7(14) . . ?
O3H S2H N1H 110.3(13) . . ?
O4H S2H C2H 118.2(16) . . ?
O3H S2H C2H 95.8(12) . . ?
N1H S2H C2H 99.0(12) . . ?
S2H N1H S1H 132.6(12) . . ?
F2H C1H F1H 103.1(18) . . ?
F2H C1H F3H 95.0(17) . . ?
F1H C1H F3H 116.2(18) . . ?
F2H C1H S1H 105.5(15) . . ?
F1H C1H S1H 116.3(15) . . ?
F3H C1H S1H 116.3(15) . . ?
F5H C2H F4H 113(2) . . ?
F5H C2H F6H 98(2) . . ?
F4H C2H F6H 108(2) . . ?
F5H C2H S2H 122(2) . . ?
F4H C2H S2H 105.2(18) . . ?
F6H C2H S2H 109.3(18) . . ?
O2B S1B O1B 118.3(3) . . ?
O2B S1B N1B 107.7(4) . . ?
O1B S1B N1B 115.5(3) . . ?
O2B S1B C1B 103.3(3) . . ?
O1B S1B C1B 105.5(3) . . ?
N1B S1B C1B 104.9(4) . . ?
O4B S2B O3B 117.3(4) . . ?
O4B S2B N1B 111.5(4) . . ?
O3B S2B N1B 116.1(4) . . ?
O4B S2B C2B 104.8(3) . . ?
O3B S2B C2B 106.7(3) . . ?
N1B S2B C2B 97.6(4) . . ?
S2B N1B S1B 124.2(4) . . ?
F3B C1B F1B 109.7(6) . . ?
F3B C1B F2B 107.4(5) . . ?
F1B C1B F2B 107.7(6) . . ?
F3B C1B S1B 111.3(5) . . ?
F1B C1B S1B 109.1(4) . . ?
F2B C1B S1B 111.6(5) . . ?
F6B C2B F4B 109.0(6) . . ?
F6B C2B F5B 105.1(7) . . ?
F4B C2B F5B 106.8(6) . . ?
F6B C2B S2B 113.3(5) . . ?
F4B C2B S2B 113.8(5) . . ?
F5B C2B S2B 108.3(5) . . ?
O33 Re9 O36 115(2) . . ?
O33 Re9 O35 110(2) . . ?
O36 Re9 O35 108(2) . . ?
O33 Re9 O34 107(2) . . ?
O36 Re9 O34 108(2) . . ?
O35 Re9 O34 108(2) . . ?
O1C S1C O2C 118.0(6) . . ?
O1C S1C N1C 109.6(6) . . ?
O2C S1C N1C 117.8(6) . . ?
O1C S1C C1C 101.7(6) . . ?
O2C S1C C1C 106.8(5) . . ?
N1C S1C C1C 99.8(6) . . ?
O4C S2C O3C 124.0(8) . . ?
O4C S2C N1C 99.4(7) . . ?
O3C S2C N1C 112.2(7) . . ?
O4C S2C C2C 108.9(8) . . ?
O3C S2C C2C 106.5(8) . . ?
N1C S2C C2C 104.2(6) . . ?
S1C N1C S2C 122.0(6) . . ?
F3C C1C F2C 111.0(10) . . ?
F3C C1C F1C 112.4(10) . . ?
F2C C1C F1C 106.6(10) . . ?
F3C C1C S1C 111.9(8) . . ?
F2C C1C S1C 107.6(8) . . ?
F1C C1C S1C 107.1(7) . . ?
F4C C2C F5C 114.4(13) . . ?
F4C C2C F6C 106.0(13) . . ?
F5C C2C F6C 113.4(14) . . ?
F4C C2C S2C 111.0(10) . . ?
F5C C2C S2C 111.3(11) . . ?
F6C C2C S2C 99.8(9) . . ?
O1G S1G O2G 109.9(14) . . ?
O1G S1G N1G 134.4(14) . . ?
O2G S1G N1G 108.5(12) . . ?
O1G S1G C1G 102.6(12) . . ?
O2G S1G C1G 97.9(11) . . ?
N1G S1G C1G 95.6(11) . . ?
O3G S2G O4G 114.6(19) . . ?
O3G S2G N1G 133.8(19) . . ?
O4G S2G N1G 98.1(15) . . ?
O3G S2G C2G 98.7(15) . . ?
O4G S2G C2G 108.4(17) . . ?
N1G S2G C2G 100.8(13) . . ?
S1G N1G S2G 120.9(12) . . ?
F2G C1G F1G 117.7(17) . . ?
F2G C1G F3G 105.1(17) . . ?
F1G C1G F3G 96.5(16) . . ?
F2G C1G S1G 119.1(14) . . ?
F1G C1G S1G 109.6(13) . . ?
F3G C1G S1G 105.2(13) . . ?
F5G C2G F4G 124(2) . . ?
F5G C2G F6G 107(2) . . ?
F4G C2G F6G 108(2) . . ?
F5G C2G S2G 107.7(19) . . ?
F4G C2G S2G 104.8(14) . . ?
F6G C2G S2G 103.4(17) . . ?
O2E S1E O1E 120.0(4) . . ?
O2E S1E N1E 109.5(4) . . ?
O1E S1E N1E 115.2(4) . . ?
O2E S1E C1E 104.5(5) . . ?
O1E S1E C1E 104.8(4) . . ?
N1E S1E C1E 100.0(4) . . ?
O4E S2E O3E 119.1(5) . . ?
O4E S2E N1E 107.9(4) . . ?
O3E S2E N1E 116.7(5) . . ?
O4E S2E C2E 103.5(6) . . ?
O3E S2E C2E 105.5(6) . . ?
N1E S2E C2E 101.7(6) . . ?
S1E N1E S2E 128.0(5) . . ?
F1E C1E F2E 103.4(8) . . ?
F1E C1E F3E 109.6(8) . . ?
F2E C1E F3E 108.3(9) . . ?
F1E C1E S1E 110.1(7) . . ?
F2E C1E S1E 112.7(7) . . ?
F3E C1E S1E 112.3(7) . . ?
F4E C2E F5E 105.7(12) . . ?
F4E C2E F6E 111.2(12) . . ?
F5E C2E F6E 107.6(11) . . ?
F4E C2E S2E 115.5(9) . . ?
F5E C2E S2E 114.6(10) . . ?
F6E C2E S2E 102.0(9) . . ?
O2K S1K O1K 114.9(18) . . ?
O2K S1K N1K 105.6(15) . . ?
O1K S1K N1K 103.0(15) . . ?
O2K S1K C1K 119.9(16) . . ?
O1K S1K C1K 108.5(14) . . ?
N1K S1K C1K 102.7(12) . . ?
O3K S2K O4K 128(2) . . ?
O3K S2K N1K 106.5(17) . . ?
O4K S2K N1K 100.0(15) . . ?
O3K S2K C2K 97.9(17) . . ?
O4K S2K C2K 105.4(15) . . ?
N1K S2K C2K 121.1(14) . . ?
S2K N1K S1K 156.3(19) . . ?
F5K C2K F4K 105(2) . . ?
F5K C2K F6K 106(2) . . ?
F4K C2K F6K 111(2) . . ?
F5K C2K S2K 114(2) . . ?
F4K C2K S2K 116(2) . . ?
F6K C2K S2K 104.2(17) . . ?
F1K C1K F3K 121(2) . . ?
F1K C1K F2K 128(3) . . ?
F3K C1K F2K 100(2) . . ?
F1K C1K S1K 95.5(16) . . ?
F3K C1K S1K 105.6(19) . . ?
F2K C1K S1K 104.6(18) . . ?
O38 Re10 O39 115(2) . . ?
O38 Re10 O37 110(3) . . ?
O39 Re10 O37 107(3) . . ?
O38 Re10 O40 112(3) . . ?
O39 Re10 O40 108(2) . . ?
O37 Re10 O40 104(3) . . ?
O1F S1F O2F 124.0(8) . . ?
O1F S1F N1F 109.4(7) . . ?
O2F S1F N1F 97.9(7) . . ?
O1F S1F C1F 108.9(7) . . ?
O2F S1F C1F 105.7(7) . . ?
N1F S1F C1F 110.1(7) . . ?
O4F S2F O3F 115.8(7) . . ?
O4F S2F N1F 111.5(7) . . ?
O3F S2F N1F 92.7(7) . . ?
O4F S2F C2F 103.3(6) . . ?
O3F S2F C2F 118.8(8) . . ?
N1F S2F C2F 114.9(7) . . ?
S2F N1F S1F 135.5(9) . . ?
F1F C1F F2F 107.1(11) . . ?
F1F C1F F3F 106.4(10) . . ?
F2F C1F F3F 105.5(11) . . ?
F1F C1F S1F 116.0(9) . . ?
F2F C1F S1F 108.9(9) . . ?
F3F C1F S1F 112.4(8) . . ?
F6F C2F F4F 106.6(9) . . ?
F6F C2F F5F 103.8(9) . . ?
F4F C2F F5F 105.9(9) . . ?
F6F C2F S2F 110.7(9) . . ?
F4F C2F S2F 112.6(9) . . ?
F5F C2F S2F 116.5(9) . . ?
O2I S1I O1I 118.9(12) . . ?
O2I S1I N1I 104.3(11) . . ?
O1I S1I N1I 88.9(13) . . ?
O2I S1I C1I 104.5(9) . . ?
O1I S1I C1I 98.6(11) . . ?
N1I S1I C1I 141.8(11) . . ?
O3I S2I O4I 106.3(15) . . ?
O3I S2I N1I 111.1(14) . . ?
O4I S2I N1I 108.4(17) . . ?
O3I S2I C2I 129.1(15) . . ?
O4I S2I C2I 110.0(13) . . ?
N1I S2I C2I 89.9(11) . . ?
S1I N1I S2I 130.1(16) . . ?
F4I C2I F6I 110.7(18) . . ?
F4I C2I F5I 113.9(17) . . ?
F6I C2I F5I 104.5(17) . . ?
F4I C2I S2I 109.4(14) . . ?
F6I C2I S2I 102.2(14) . . ?
F5I C2I S2I 115.3(15) . . ?
F1I C1I F2I 107.3(15) . . ?
F1I C1I F3I 106.3(15) . . ?
F2I C1I F3I 102.1(15) . . ?
F1I C1I S1I 114.1(12) . . ?
F2I C1I S1I 112.1(13) . . ?
F3I C1I S1I 114.0(13) . . ?
O19 Re5 O17 120.3(19) . . ?
O19 Re5 O18 111.7(12) . . ?
O17 Re5 O18 95.3(17) . . ?
O19 Re5 O20 101.3(12) . . ?
O17 Re5 O20 114.0(18) . . ?
O18 Re5 O20 115.0(13) . . ?
N1S C1S C2S 142(4) . . ?
N1S' C1S' C2S' 169(2) . . ?
N2S C3S C4S 171(2) . . ?
C3S C4S H4S1 109.5 . . ?
C3S C4S H4S2 109.5 . . ?
H4S1 C4S H4S2 109.5 . . ?
C3S C4S H4S3 109.5 . . ?
H4S1 C4S H4S3 109.5 . . ?
H4S2 C4S H4S3 109.5 . . ?
N2S' C3S' C4S' 161(4) . . ?
C3S' C4S' H4S4 109.5 . . ?
C3S' C4S' H4S5 109.5 . . ?
H4S4 C4S' H4S5 109.5 . . ?
C3S' C4S' H4S6 109.5 . . ?
H4S4 C4S' H4S6 109.5 . . ?
H4S5 C4S' H4S6 109.5 . . ?
C51S O1S C52S 114.8(8) . . ?
C51S C50S H50A 109.5 . . ?
C51S C50S H50B 109.5 . . ?
H50A C50S H50B 109.5 . . ?
C51S C50S H50C 109.5 . . ?
H50A C50S H50C 109.5 . . ?
H50B C50S H50C 109.5 . . ?
O1S C51S C50S 110.6(7) . . ?
O1S C51S H51A 109.5 . . ?
C50S C51S H51A 109.5 . . ?
O1S C51S H51B 109.5 . . ?
C50S C51S H51B 109.5 . . ?
H51A C51S H51B 108.1 . . ?
C53S C52S O1S 109.8(11) . . ?
C53S C52S H52A 109.7 . . ?
O1S C52S H52A 109.7 . . ?
C53S C52S H52B 109.7 . . ?
O1S C52S H52B 109.7 . . ?
H52A C52S H52B 108.2 . . ?
C52S C53S H53A 109.5 . . ?
C52S C53S H53B 109.5 . . ?
H53A C53S H53B 109.5 . . ?
C52S C53S H53C 109.5 . . ?
H53A C53S H53C 109.5 . . ?
H53B C53S H53C 109.5 . . ?
C56S O2S C55S 115.7(7) . . ?
C55S C54S H54A 109.5 . . ?
C55S C54S H54B 109.5 . . ?
H54A C54S H54B 109.5 . . ?
C55S C54S H54C 109.5 . . ?
H54A C54S H54C 109.5 . . ?
H54B C54S H54C 109.5 . . ?
C54S C55S O2S 109.0(6) . . ?
C54S C55S H55A 109.9 . . ?
O2S C55S H55A 109.9 . . ?
C54S C55S H55B 109.9 . . ?
O2S C55S H55B 109.9 . . ?
H55A C55S H55B 108.3 . . ?
O2S C56S C57S 111.3(8) . . ?
O2S C56S H56A 109.4 . . ?
C57S C56S H56A 109.4 . . ?
O2S C56S H56B 109.4 . . ?
C57S C56S H56B 109.4 . . ?
H56A C56S H56B 108.0 . . ?
C56S C57S H57A 109.5 . . ?
C56S C57S H57B 109.5 . . ?
H57A C57S H57B 109.5 . . ?
C56S C57S H57C 109.5 . . ?
H57A C57S H57C 109.5 . . ?
H57B C57S H57C 109.5 . . ?
O32 Re8 O30 111(2) . . ?
O32 Re8 O29 113(2) . . ?
O30 Re8 O29 113(2) . . ?
O32 Re8 O31 110(2) . . ?
O30 Re8 O31 106(2) . . ?
O29 Re8 O31 104.0(19) . . ?
N3S C5S C6S 164(3) . . ?
C5S C6S H6S1 110.0 . . ?
C5S C6S H6S2 108.5 . . ?
H6S1 C6S H6S2 109.5 . . ?
C5S C6S H6S3 109.9 . . ?
H6S1 C6S H6S3 109.5 . . ?
H6S2 C6S H6S3 109.5 . . ?
N3A C5A C6A 147(4) . . ?
C5A C6A H6A1 109.5 . . ?
C5A C6A H6A2 109.5 . . ?
H6A1 C6A H6A2 109.5 . . ?
C5A C6A H6A3 109.5 . . ?
H6A1 C6A H6A3 109.5 . . ?
H6A2 C6A H6A3 109.5 . . ?
O1J S1J O2J 121.4(14) . . ?
O1J S1J N1J 107.7(12) . . ?
O2J S1J N1J 116.0(13) . . ?
O1J S1J C1J 101.0(12) . . ?
O2J S1J C1J 101.1(12) . . ?
N1J S1J C1J 107.4(12) . . ?
O3J S2J O4J 121.5(19) . . ?
O3J S2J N1J 105.4(17) . . ?
O4J S2J N1J 105.7(14) . . ?
O3J S2J C2J 115.2(18) . . ?
O4J S2J C2J 101.2(13) . . ?
N1J S2J C2J 106.8(12) . . ?
F3J C1J F1J 116(2) . . ?
F3J C1J F2J 102.7(19) . . ?
F1J C1J F2J 116(2) . . ?
F3J C1J S1J 110.5(15) . . ?
F1J C1J S1J 107.2(16) . . ?
F2J C1J S1J 104.4(16) . . ?
S1J N1J S2J 121.4(12) . . ?
F5J C2J F6J 110(2) . . ?
F5J C2J F4J 111(2) . . ?
F6J C2J F4J 106(2) . . ?
F5J C2J S2J 118.1(17) . . ?
F6J C2J S2J 105.8(17) . . ?
F4J C2J S2J 105.9(15) . . ?
N4S C7S C8S 172(2) . . ?
C7S C8S H8S1 109.4 . . ?
C7S C8S H8S2 109.6 . . ?
H8S1 C8S H8S2 109.5 . . ?
C7S C8S H8S3 109.4 . . ?
H8S1 C8S H8S3 109.5 . . ?
H8S2 C8S H8S3 109.5 . . ?
O28 Re7 O25 120.2(16) . . ?
O28 Re7 O27 103.4(15) . . ?
O25 Re7 O27 106.5(15) . . ?
O28 Re7 O26 109.8(17) . . ?
O25 Re7 O26 109.3(16) . . ?
O27 Re7 O26 106.5(17) . . ?
O28' Re7' O26' 112.5(16) . . ?
O28' Re7' O25' 114.1(17) . . ?
O26' Re7' O25' 107.7(17) . . ?
O28' Re7' O27' 104.6(16) . . ?
O26' Re7' O27' 110.6(16) . . ?
O25' Re7' O27' 107.2(17) . . ?
C64S C65S H65A 109.5 . . ?
C64S C65S H65B 109.5 . . ?
H65A C65S H65B 109.5 . . ?
C64S C65S H65C 109.5 . . ?
H65A C65S H65C 109.5 . . ?
H65B C65S H65C 109.5 . . ?
O4S C62S C63S 116(2) . . ?
O4S C62S H62A 108.3 . . ?
C63S C62S H62A 108.3 . . ?
O4S C62S H62B 108.3 . . ?
C63S C62S H62B 108.3 . . ?
H62A C62S H62B 107.4 . . ?
C64S O4S C62S 115.3(17) . . ?
O4S C64S C65S 109.9(19) . . ?
O4S C64S H64A 109.7 . . ?
C65S C64S H64A 109.7 . . ?
O4S C64S H64B 109.7 . . ?
C65S C64S H64B 109.7 . . ?
H64A C64S H64B 108.2 . . ?
C62S C63S H63A 99.8 . . ?
C62S C63S H63B 108.5 . . ?
H63A C63S H63B 109.5 . . ?
C62S C63S H63C 119.5 . . ?
H63A C63S H63C 109.5 . . ?
H63B C63S H63C 109.5 . . ?

loop_
_geom_bond_atom_site_label_1
_geom_bond_atom_site_label_2
_geom_bond_distance
_geom_bond_site_symmetry_2
_geom_bond_publ_flag
Co1 N2 2.033(5) . ?
Co1 N17 2.052(5) . ?
Co1 N3 2.180(4) . ?
Co1 N18 2.199(4) . ?
Co1 N16 2.206(5) . ?
Co1 N1 2.238(4) . ?
Co2 N5 2.031(5) . ?
Co2 N29 2.032(5) . ?
Co2 N30 2.158(4) . ?
Co2 N4 2.180(5) . ?
Co2 N28 2.201(5) . ?
Co2 N6 2.245(5) . ?
Co3 N26 2.041(4) . ?
Co3 N8 2.048(4) . ?
Co3 N9 2.174(4) . ?
Co3 N7 2.202(4) . ?
Co3 N27 2.206(4) . ?
Co3 N25 2.210(4) . ?
Co4 N11 2.043(4) . ?
Co4 N23 2.044(5) . ?
Co4 N12 2.177(4) . ?
Co4 N22 2.195(5) . ?
Co4 N10 2.241(4) . ?
Co4 N24 2.244(4) . ?
Co5 N14 2.009(6) . ?
Co5 N20 2.023(5) . ?
Co5 N21 2.169(5) . ?
Co5 N15 2.205(5) . ?
Co5 N19 2.223(5) . ?
Co5 N13 2.236(5) . ?
S1 C201 1.759(5) . ?
S1 C17 1.784(5) . ?
S2 C204 1.760(5) . ?
S2 C37 1.787(5) . ?
S3 C207 1.775(5) . ?
S3 C57 1.778(5) . ?
S4 C77 1.774(5) . ?
S4 C210 1.788(5) . ?
S5 C213 1.765(5) . ?
S5 C97 1.777(6) . ?
N1 C1 1.317(7) . ?
N1 C5 1.374(7) . ?
N2 C12 1.319(6) . ?
N2 C6 1.360(6) . ?
N3 C13 1.269(7) . ?
N3 C14 1.423(6) . ?
N4 C21 1.321(9) . ?
N4 C25 1.375(8) . ?
N5 C32 1.311(8) . ?
N5 C26 1.358(7) . ?
N6 C33 1.280(7) . ?
N6 C34 1.430(7) . ?
N7 C41 1.332(6) . ?
N7 C45 1.360(6) . ?
N8 C52 1.334(6) . ?
N8 C46 1.339(6) . ?
N9 C53 1.282(6) . ?
N9 C54 1.426(6) . ?
N10 C61 1.313(6) . ?
N10 C65 1.361(6) . ?
N11 C72 1.339(6) . ?
N11 C66 1.341(6) . ?
N12 C73 1.253(7) . ?
N12 C74 1.435(6) . ?
N13 C81 1.293(8) . ?
N13 C85 1.380(8) . ?
N14 C92 1.332(9) . ?
N14 C86 1.347(8) . ?
N15 C93 1.259(8) . ?
N15 C94 1.399(7) . ?
C1 C2 1.408(7) . ?
C1 H1 0.9500 . ?
C2 C3 1.353(10) . ?
C2 H2 0.9500 . ?
C3 C4 1.386(9) . ?
C3 H3 0.9500 . ?
C4 C5 1.400(7) . ?
C4 C9 1.463(9) . ?
C5 C6 1.428(7) . ?
C6 C7 1.378(8) . ?
C7 C10 1.444(9) . ?
C7 C8 1.442(7) . ?
C8 C9 1.334(9) . ?
C8 H8 0.9500 . ?
C9 H9 0.9500 . ?
C10 C11 1.393(8) . ?
C10 H10 0.9500 . ?
C11 C12 1.393(8) . ?
C11 H11 0.9500 . ?
C12 C13 1.470(7) . ?
C13 H13 0.9500 . ?
C14 C19 1.382(7) . ?
C14 C15 1.409(6) . ?
C15 C16 1.386(7) . ?
C15 H15 0.9500 . ?
C16 C17 1.383(7) . ?
C16 H16 0.9500 . ?
C17 C18 1.394(6) . ?
C18 C19 1.396(7) . ?
C18 H18 0.9500 . ?
C19 H19 0.9500 . ?
C21 C22 1.432(10) . ?
C21 H21 0.9500 . ?
C22 C23 1.377(12) . ?
C22 H22 0.9500 . ?
C23 C24 1.406(11) . ?
C23 H23 0.9500 . ?
C24 C25 1.416(8) . ?
C24 C29 1.437(11) . ?
C25 C26 1.418(9) . ?
C26 C27 1.392(8) . ?
C27 C30 1.373(10) . ?
C27 C28 1.473(9) . ?
C28 C29 1.320(11) . ?
C28 H28 0.9500 . ?
C29 H29 0.9500 . ?
C30 C31 1.387(10) . ?
C30 H30 0.9500 . ?
C31 C32 1.420(8) . ?
C31 H31 0.9500 . ?
C32 C33 1.468(8) . ?
C33 H33 0.9500 . ?
C34 C35 1.384(7) . ?
C34 C39 1.387(7) . ?
C35 C36 1.391(7) . ?
C35 H35 0.9500 . ?
C36 C37 1.369(8) . ?
C36 H36 0.9500 . ?
C37 C38 1.401(7) . ?
C38 C39 1.364(7) . ?
C38 H38 0.9500 . ?
C39 H39 0.9500 . ?
C41 C42 1.428(7) . ?
C41 H41 0.9500 . ?
C42 C43 1.350(8) . ?
C42 H42 0.9500 . ?
C43 C44 1.396(7) . ?
C43 H43 0.9500 . ?
C44 C45 1.404(7) . ?
C44 C49 1.461(8) . ?
C45 C46 1.435(6) . ?
C46 C47 1.405(7) . ?
C47 C50 1.418(7) . ?
C47 C48 1.456(7) . ?
C48 C49 1.376(8) . ?
C48 H48 0.9500 . ?
C49 H49 0.9500 . ?
C50 C51 1.405(8) . ?
C50 H50 0.9500 . ?
C51 C52 1.400(7) . ?
C51 H51 0.9500 . ?
C52 C53 1.481(7) . ?
C53 H53 0.9500 . ?
C54 C59 1.391(6) . ?
C54 C55 1.400(7) . ?
C55 C56 1.380(7) . ?
C55 H55 0.9500 . ?
C56 C57 1.417(7) . ?
C56 H56 0.9500 . ?
C57 C58 1.368(7) . ?
C58 C59 1.402(7) . ?
C58 H58 0.9500 . ?
C59 H59 0.9500 . ?
C61 C62 1.411(7) . ?
C61 H61 0.9500 . ?
C62 C63 1.360(8) . ?
C62 H62 0.9500 . ?
C63 C64 1.403(7) . ?
C63 H63 0.9500 . ?
C64 C65 1.426(6) . ?
C64 C69 1.449(8) . ?
C65 C66 1.445(6) . ?
C66 C67 1.396(7) . ?
C67 C70 1.418(7) . ?
C67 C68 1.437(7) . ?
C68 C69 1.348(8) . ?
C68 H68 0.9500 . ?
C69 H69 0.9500 . ?
C70 C71 1.384(7) . ?
C70 H70 0.9500 . ?
C71 C72 1.400(7) . ?
C71 H71 0.9500 . ?
C72 C73 1.471(6) . ?
C73 H73 0.9500 . ?
C74 C79 1.382(7) . ?
C74 C75 1.404(6) . ?
C75 C76 1.370(7) . ?
C75 H75 0.9500 . ?
C76 C77 1.390(7) . ?
C76 H76 0.9500 . ?
C77 C78 1.410(6) . ?
C78 C79 1.387(7) . ?
C78 H78 0.9500 . ?
C79 H79 0.9500 . ?
C81 C82 1.416(8) . ?
C81 H81 0.9500 . ?
C82 C83 1.343(11) . ?
C82 H82 0.9500 . ?
C83 C84 1.418(12) . ?
C83 H83 0.9500 . ?
C84 C85 1.425(9) . ?
C84 C89 1.452(12) . ?
C85 C86 1.452(10) . ?
C86 C87 1.402(10) . ?
C87 C90 1.400(12) . ?
C87 C88 1.436(11) . ?
C88 C89 1.373(14) . ?
C88 H88 0.9500 . ?
C89 H89 0.9500 . ?
C90 C91 1.356(12) . ?
C90 H90 0.9500 . ?
C91 C92 1.417(10) . ?
C91 H91 0.9500 . ?
C92 C93 1.487(10) . ?
C93 H93 0.9500 . ?
C94 C99 1.372(9) . ?
C94 C95 1.429(8) . ?
C95 C96 1.385(8) . ?
C95 H95 0.9500 . ?
C96 C97 1.370(8) . ?
C96 H96 0.9500 . ?
C97 C98 1.402(8) . ?
C98 C99 1.370(8) . ?
C98 H98 0.9500 . ?
C99 H99 0.9500 . ?
S6 C117 1.763(5) . ?
S6 C221 1.771(5) . ?
S7 C224 1.755(5) . ?
S7 C137 1.775(5) . ?
S8 C227 1.774(5) . ?
S8 C157 1.797(5) . ?
S9 C230 1.775(5) . ?
S9 C177 1.776(5) . ?
S10 C197 1.778(6) . ?
S10 C233 1.785(5) . ?
N16 C101 1.317(8) . ?
N16 C105 1.360(7) . ?
N17 C112 1.308(8) . ?
N17 C106 1.362(7) . ?
N18 C113 1.287(7) . ?
N18 C114 1.423(6) . ?
N19 C121 1.313(8) . ?
N19 C125 1.357(7) . ?
N20 C126 1.345(7) . ?
N20 C132 1.348(7) . ?
N21 C133 1.298(7) . ?
N21 C134 1.422(6) . ?
N22 C141 1.324(8) . ?
N22 C145 1.364(8) . ?
N23 C152 1.342(8) . ?
N23 C146 1.349(7) . ?
N24 C153 1.253(7) . ?
N24 C154 1.431(6) . ?
N25 C161 1.327(7) . ?
N25 C165 1.352(7) . ?
N26 C172 1.310(6) . ?
N26 C166 1.347(6) . ?
N27 C173 1.282(6) . ?
N27 C174 1.437(6) . ?
N28 C181 1.317(7) . ?
N28 C185 1.356(7) . ?
N29 C186 1.332(6) . ?
N29 C192 1.332(6) . ?
N30 C193 1.297(7) . ?
N30 C194 1.413(6) . ?
C101 C102 1.395(9) . ?
C101 H101 0.9500 . ?
C102 C103 1.343(10) . ?
C102 H102 0.9500 . ?
C103 C104 1.390(10) . ?
C103 H103 0.9500 . ?
C104 C105 1.415(8) . ?
C104 C109 1.475(10) . ?
C105 C106 1.427(8) . ?
C106 C107 1.382(9) . ?
C107 C110 1.431(11) . ?
C107 C108 1.440(9) . ?
C108 C109 1.338(10) . ?
C108 H108 0.9500 . ?
C109 H109 0.9500 . ?
C110 C111 1.424(10) . ?
C110 H110 0.9500 . ?
C111 C112 1.427(9) . ?
C111 H111 0.9500 . ?
C112 C113 1.460(8) . ?
C113 H113 0.9500 . ?
C114 C115 1.378(8) . ?
C114 C119 1.392(7) . ?
C115 C116 1.375(7) . ?
C115 H115 0.9500 . ?
C116 C117 1.398(7) . ?
C116 H116 0.9500 . ?
C117 C118 1.386(7) . ?
C118 C119 1.407(7) . ?
C118 H118 0.9500 . ?
C119 H119 0.9500 . ?
C121 C122 1.434(9) . ?
C121 H121 0.9500 . ?
C122 C123 1.344(10) . ?
C122 H122 0.9500 . ?
C123 C124 1.410(9) . ?
C123 H123 0.9500 . ?
C124 C125 1.418(8) . ?
C124 C129 1.428(9) . ?
C125 C126 1.432(7) . ?
C126 C127 1.389(8) . ?
C127 C130 1.401(8) . ?
C127 C128 1.471(8) . ?
C128 C129 1.325(9) . ?
C128 H128 0.9500 . ?
C129 H129 0.9500 . ?
C130 C131 1.406(8) . ?
C130 H130 0.9500 . ?
C131 C132 1.404(8) . ?
C131 H131 0.9500 . ?
C132 C133 1.448(7) . ?
C133 H133 0.9500 . ?
C134 C139 1.375(7) . ?
C134 C135 1.396(8) . ?
C135 C136 1.384(8) . ?
C135 H135 0.9500 . ?
C136 C137 1.379(7) . ?
C136 H136 0.9500 . ?
C137 C138 1.359(7) . ?
C138 C139 1.391(7) . ?
C138 H138 0.9500 . ?
C139 H139 0.9500 . ?
C141 C142 1.437(9) . ?
C141 H141 0.9500 . ?
C142 C143 1.393(12) . ?
C142 H142 0.9500 . ?
C143 C144 1.407(11) . ?
C143 H143 0.9500 . ?
C144 C145 1.402(8) . ?
C144 C149 1.461(11) . ?
C145 C146 1.434(9) . ?
C146 C147 1.396(9) . ?
C147 C150 1.407(11) . ?
C147 C148 1.426(9) . ?
C148 C149 1.356(12) . ?
C148 H148 0.9500 . ?
C149 H149 0.9500 . ?
C150 C151 1.381(10) . ?
C150 H150 0.9500 . ?
C151 C152 1.400(8) . ?
C151 H151 0.9500 . ?
C152 C153 1.477(8) . ?
C153 H153 0.9500 . ?
C154 C159 1.396(7) . ?
C154 C155 1.397(7) . ?
C155 C156 1.380(7) . ?
C155 H155 0.9500 . ?
C156 C157 1.381(8) . ?
C156 H156 0.9500 . ?
C157 C158 1.379(7) . ?
C158 C159 1.410(6) . ?
C158 H158 0.9500 . ?
C159 H159 0.9500 . ?
C161 C162 1.417(9) . ?
C161 H161 0.9500 . ?
C162 C163 1.341(10) . ?
C162 H162 0.9500 . ?
C163 C164 1.412(9) . ?
C163 H163 0.9500 . ?
C164 C165 1.423(7) . ?
C164 C169 1.433(9) . ?
C165 C166 1.438(7) . ?
C166 C167 1.420(7) . ?
C167 C170 1.390(8) . ?
C167 C168 1.452(8) . ?
C168 C169 1.354(9) . ?
C168 H168 0.9500 . ?
C169 H169 0.9500 . ?
C170 C171 1.385(8) . ?
C170 H170 0.9500 . ?
C171 C172 1.403(7) . ?
C171 H171 0.9500 . ?
C172 C173 1.474(7) . ?
C173 H173 0.9500 . ?
C174 C175 1.385(6) . ?
C174 C179 1.388(7) . ?
C175 C176 1.391(7) . ?
C175 H175 0.9500 . ?
C176 C177 1.405(7) . ?
C176 H176 0.9500 . ?
C177 C178 1.409(7) . ?
C178 C179 1.379(7) . ?
C178 H178 0.9500 . ?
C179 H179 0.9500 . ?
C181 C182 1.426(10) . ?
C181 H181 0.9500 . ?
C182 C183 1.328(10) . ?
C182 H182 0.9500 . ?
C183 C184 1.412(9) . ?
C183 H183 0.9500 . ?
C184 C189 1.427(9) . ?
C184 C185 1.429(8) . ?
C185 C186 1.450(7) . ?
C186 C187 1.392(8) . ?
C187 C190 1.400(8) . ?
C187 C188 1.445(9) . ?
C188 C189 1.351(9) . ?
C188 H188 0.9500 . ?
C189 H189 0.9500 . ?
C190 C191 1.376(9) . ?
C190 H190 0.9500 . ?
C191 C192 1.395(8) . ?
C191 H191 0.9500 . ?
C192 C193 1.466(8) . ?
C193 H193 0.9500 . ?
C194 C195 1.384(8) . ?
C194 C199 1.404(7) . ?
C195 C196 1.373(8) . ?
C195 H195 0.9500 . ?
C196 C197 1.389(7) . ?
C196 H196 0.9500 . ?
C197 C198 1.384(7) . ?
C198 C199 1.378(7) . ?
C198 H198 0.9500 . ?
C199 H199 0.9500 . ?
C201 C215 1.392(6) . ?
C201 C202 1.469(7) . ?
C202 C216 1.375(6) . ?
C202 C203 1.446(7) . ?
C203 C204 1.396(7) . ?
C203 H203 0.9500 . ?
C204 C205 1.468(6) . ?
C205 C217 1.391(6) . ?
C205 C206 1.443(7) . ?
C206 C207 1.385(6) . ?
C206 H206 0.9500 . ?
C207 C208 1.451(6) . ?
C208 C218 1.388(7) . ?
C208 C209 1.437(6) . ?
C209 C210 1.392(7) . ?
C209 H209 0.9500 . ?
C210 C211 1.445(7) . ?
C211 C219 1.374(6) . ?
C211 C212 1.450(7) . ?
C212 C213 1.400(7) . ?
C212 H212 0.9500 . ?
C213 C214 1.457(6) . ?
C214 C220 1.387(7) . ?
C214 C215 1.447(6) . ?
C215 H215 0.9500 . ?
C216 C217 1.427(7) . ?
C216 C220 1.427(6) . ?
C217 C218 1.409(6) . ?
C218 C219 1.420(7) . ?
C219 C220 1.409(6) . ?
C221 C235 1.389(7) . ?
C221 C222 1.456(7) . ?
C222 C236 1.379(6) . ?
C222 C223 1.452(7) . ?
C223 C224 1.390(7) . ?
C223 H223 0.9500 . ?
C224 C225 1.478(6) . ?
C225 C237 1.373(7) . ?
C225 C226 1.442(7) . ?
C226 C227 1.398(6) . ?
C226 H226 0.9500 . ?
C227 C228 1.456(7) . ?
C228 C238 1.358(7) . ?
C228 C229 1.438(6) . ?
C229 C230 1.402(7) . ?
C229 H229 0.9500 . ?
C230 C231 1.451(7) . ?
C231 C239 1.388(6) . ?
C231 C232 1.440(7) . ?
C232 C233 1.377(7) . ?
C232 H232 0.9500 . ?
C233 C234 1.466(6) . ?
C234 C240 1.386(7) . ?
C234 C235 1.446(7) . ?
C235 H235 0.9500 . ?
C236 C237 1.409(7) . ?
C236 C240 1.434(6) . ?
C237 C238 1.436(6) . ?
C238 C239 1.422(7) . ?
C239 C240 1.409(6) . ?
C241 C242 1.391(19) . ?
C241 C255 1.455(19) . ?
C241 H24A 0.9500 . ?
C242 C243 1.491(18) . ?
C242 H242 0.9500 . ?
C243 C244 1.362(17) . ?
C243 C257 1.401(15) . ?
C244 C245 1.333(18) . ?
C244 H244 0.9500 . ?
C245 C246 1.479(18) . ?
C245 H245 0.9500 . ?
C246 C247 1.362(17) . ?
C246 C258 1.427(16) . ?
C247 C248 1.366(19) . ?
C247 H247 0.9500 . ?
C248 C249 1.457(17) . ?
C248 H248 0.9500 . ?
C249 C259 1.399(16) . ?
C249 C250 1.434(18) . ?
C250 C251 1.349(18) . ?
C250 H250 0.9500 . ?
C251 C252 1.474(17) . ?
C251 H251 0.9500 . ?
C252 C260 1.332(15) . ?
C252 C253 1.448(18) . ?
C253 C254 1.37(2) . ?
C253 H253 0.9500 . ?
C254 C255 1.455(19) . ?
C254 H254 0.9500 . ?
C255 C256 1.378(16) . ?
C256 C260 1.370(15) . ?
C256 C257 1.457(15) . ?
C257 C258 1.355(15) . ?
C258 C259 1.416(15) . ?
C259 C260 1.433(15) . ?
Re1 O2 1.707(8) . ?
Re1 O3 1.715(9) . ?
Re1 O1 1.735(8) . ?
Re1 O4 1.765(9) . ?
Re1' O4' 1.686(16) . ?
Re1' O1' 1.683(17) . ?
Re1' O2' 1.735(15) . ?
Re1' O3' 1.754(17) . ?
Re2 O5 1.627(14) . ?
Re2 O7 1.691(12) . ?
Re2 O6 1.727(11) . ?
Re2 O8 1.785(14) . ?
Re2' O5' 1.685(19) . ?
Re2' O6' 1.700(19) . ?
Re2' O7' 1.718(19) . ?
Re2' O8' 1.75(2) . ?
Re3 O11 1.700(14) . ?
Re3 O10 1.722(12) . ?
Re3 O9 1.727(9) . ?
Re3 O12 1.813(18) . ?
Re3' O10' 1.693(10) . ?
Re3' O9' 1.699(14) . ?
Re3' O11' 1.711(12) . ?
Re3' O12' 1.893(14) . ?
Re3A O11A 1.65(2) . ?
Re3A O9A 1.71(2) . ?
Re3A O12A 1.76(3) . ?
Re3A O10A 1.77(3) . ?
Re4 O16 1.721(4) . ?
Re4 O13 1.720(4) . ?
Re4 O15 1.721(4) . ?
Re4 O14 1.727(4) . ?
S2A O3A 1.391(10) . ?
S2A O4A 1.463(10) . ?
S2A N1A 1.592(9) . ?
S2A C2A 1.826(9) . ?
S1A O1A 1.338(9) . ?
S1A O2A 1.416(8) . ?
S1A N1A 1.603(9) . ?
S1A C1A 1.854(8) . ?
C1A F1A 1.268(12) . ?
C1A F2A 1.355(13) . ?
C1A F3A 1.368(13) . ?
F4A C2A 1.314(15) . ?
F5A C2A 1.282(15) . ?
F6A C2A 1.295(14) . ?
S1H O1H 1.411(11) . ?
S1H O2H 1.415(11) . ?
S1H N1H 1.653(11) . ?
S1H C1H 1.827(9) . ?
S2H O4H 1.415(12) . ?
S2H O3H 1.442(11) . ?
S2H N1H 1.642(12) . ?
S2H C2H 1.844(10) . ?
C1H F2H 1.334(17) . ?
C1H F1H 1.359(17) . ?
C1H F3H 1.379(17) . ?
F4H C2H 1.312(18) . ?
F5H C2H 1.291(17) . ?
F6H C2H 1.333(18) . ?
S1B O2B 1.426(5) . ?
S1B O1B 1.446(5) . ?
S1B N1B 1.565(7) . ?
S1B C1B 1.805(7) . ?
S2B O4B 1.416(5) . ?
S2B O3B 1.426(5) . ?
S2B N1B 1.559(7) . ?
S2B C2B 1.815(7) . ?
F1B C1B 1.327(8) . ?
F2B C1B 1.335(7) . ?
F3B C1B 1.319(7) . ?
F4B C2B 1.310(8) . ?
F5B C2B 1.328(9) . ?
F6B C2B 1.297(8) . ?
Re9 O33 1.673(19) . ?
Re9 O36 1.692(19) . ?
Re9 O35 1.719(19) . ?
Re9 O34 1.732(19) . ?
S1C O1C 1.435(8) . ?
S1C O2C 1.437(8) . ?
S1C N1C 1.608(8) . ?
S1C C1C 1.843(8) . ?
S2C O4C 1.410(9) . ?
S2C O3C 1.417(10) . ?
S2C N1C 1.620(8) . ?
S2C C2C 1.844(9) . ?
F1C C1C 1.336(12) . ?
F2C C1C 1.288(14) . ?
F3C C1C 1.283(12) . ?
F4C C2C 1.210(13) . ?
F5C C2C 1.304(14) . ?
F6C C2C 1.419(15) . ?
S1G O1G 1.411(11) . ?
S1G O2G 1.448(11) . ?
S1G N1G 1.614(11) . ?
S1G C1G 1.832(9) . ?
S2G O3G 1.412(12) . ?
S2G O4G 1.439(12) . ?
S2G N1G 1.649(12) . ?
S2G C2G 1.834(10) . ?
C1G F2G 1.282(16) . ?
C1G F1G 1.315(16) . ?
C1G F3G 1.393(16) . ?
F4G C2G 1.314(18) . ?
F6G C2G 1.359(18) . ?
F5G C2G 1.306(18) . ?
S1E O2E 1.372(8) . ?
S1E O1E 1.433(6) . ?
S1E N1E 1.609(7) . ?
S1E C1E 1.779(9) . ?
S2E O4E 1.410(8) . ?
S2E O3E 1.432(8) . ?
S2E N1E 1.613(8) . ?
S2E C2E 1.890(16) . ?
F1E C1E 1.338(12) . ?
F2E C1E 1.362(11) . ?
F3E C1E 1.381(13) . ?
F4E C2E 1.283(15) . ?
F5E C2E 1.303(15) . ?
F6E C2E 1.453(16) . ?
S1K O2K 1.421(12) . ?
S1K O1K 1.444(12) . ?
S1K N1K 1.683(11) . ?
S1K C1K 1.811(10) . ?
S2K O3K 1.428(12) . ?
S2K O4K 1.430(12) . ?
S2K N1K 1.681(11) . ?
S2K C2K 1.822(10) . ?
F2K C1K 1.326(18) . ?
C2K F5K 1.313(18) . ?
C2K F4K 1.326(18) . ?
C2K F6K 1.332(18) . ?
F3K C1K 1.315(18) . ?
F1K C1K 1.288(17) . ?
Re10 O38 1.68(3) . ?
Re10 O39 1.72(3) . ?
Re10 O37 1.73(3) . ?
Re10 O40 1.74(3) . ?
S1F O1F 1.404(9) . ?
S1F O2F 1.421(9) . ?
S1F N1F 1.511(9) . ?
S1F C1F 1.823(8) . ?
S2F O4F 1.400(8) . ?
S2F O3F 1.468(9) . ?
S2F N1F 1.482(9) . ?
S2F C2F 1.838(8) . ?
F1F C1F 1.294(13) . ?
F2F C1F 1.302(13) . ?
F3F C1F 1.353(13) . ?
C2F F6F 1.290(13) . ?
C2F F4F 1.337(13) . ?
C2F F5F 1.365(12) . ?
S1I O2I 1.429(11) . ?
S1I O1I 1.450(11) . ?
S1I N1I 1.591(11) . ?
S1I C1I 1.820(9) . ?
S2I O3I 1.433(12) . ?
S2I O4I 1.439(12) . ?
S2I N1I 1.597(12) . ?
S2I C2I 1.811(10) . ?
F1I C1I 1.330(16) . ?
F4I C2I 1.248(17) . ?
F2I C1I 1.358(17) . ?
F3I C1I 1.362(16) . ?
F5I C2I 1.355(17) . ?
C2I F6I 1.351(18) . ?
Re5 O19 1.700(15) . ?
Re5 O17 1.702(18) . ?
Re5 O18 1.707(16) . ?
Re5 O20 1.724(17) . ?
N1S C1S 1.188(19) . ?
C1S C2S 1.528(19) . ?
N1S' C1S' 1.141(13) . ?
C1S' C2S' 1.426(13) . ?
N2S C3S 1.181(12) . ?
C3S C4S 1.413(13) . ?
C4S H4S1 0.9800 . ?
C4S H4S2 0.9800 . ?
C4S H4S3 0.9800 . ?
N2S' C3S' 1.17(2) . ?
C3S' C4S' 1.41(2) . ?
C4S' H4S4 0.9800 . ?
C4S' H4S5 0.9800 . ?
C4S' H4S6 0.9800 . ?
O1S C51S 1.390(10) . ?
O1S C52S 1.493(12) . ?
C50S C51S 1.441(12) . ?
C50S H50A 0.9800 . ?
C50S H50B 0.9800 . ?
C50S H50C 0.9800 . ?
C51S H51A 0.9900 . ?
C51S H51B 0.9900 . ?
C52S C53S 1.480(17) . ?
C52S H52A 0.9900 . ?
C52S H52B 0.9900 . ?
C53S H53A 0.9800 . ?
C53S H53B 0.9800 . ?
C53S H53C 0.9800 . ?
O2S C56S 1.411(10) . ?
O2S C55S 1.472(10) . ?
C54S C55S 1.475(12) . ?
C54S H54A 0.9800 . ?
C54S H54B 0.9800 . ?
C54S H54C 0.9800 . ?
C55S H55A 0.9900 . ?
C55S H55B 0.9900 . ?
C56S C57S 1.458(14) . ?
C56S H56A 0.9900 . ?
C56S H56B 0.9900 . ?
C57S H57A 0.9800 . ?
C57S H57B 0.9800 . ?
C57S H57C 0.9800 . ?
Re8 O32 1.684(19) . ?
Re8 O30 1.696(19) . ?
Re8 O29 1.704(18) . ?
Re8 O31 1.729(19) . ?
N3S C5S 1.150(16) . ?
C5S C6S 1.458(16) . ?
C6S H6S1 0.9800 . ?
C6S H6S2 0.9800 . ?
C6S H6S3 0.9800 . ?
O1W O2W 1.356(18) . ?
N3A C5A 1.201(18) . ?
C5A C6A 1.469(18) . ?
C6A H6A1 0.9800 . ?
C6A H6A2 0.9800 . ?
C6A H6A3 0.9800 . ?
S1J O1J 1.421(11) . ?
S1J O2J 1.442(11) . ?
S1J N1J 1.620(11) . ?
S1J C1J 1.824(9) . ?
O3J S2J 1.417(12) . ?
S2J O4J 1.438(12) . ?
S2J N1J 1.647(12) . ?
S2J C2J 1.826(10) . ?
C1J F3J 1.320(17) . ?
C1J F1J 1.334(17) . ?
C1J F2J 1.345(17) . ?
F6J C2J 1.317(18) . ?
F5J C2J 1.296(17) . ?
C2J F4J 1.348(18) . ?
N4S C7S 1.142(12) . ?
C7S C8S 1.455(14) . ?
C8S H8S1 0.9800 . ?
C8S H8S2 0.9800 . ?
C8S H8S3 0.9800 . ?
Re7 O28 1.643(17) . ?
Re7 O25 1.695(17) . ?
Re7 O27 1.722(18) . ?
Re7 O26 1.729(18) . ?
Re7' O28' 1.666(17) . ?
Re7' O26' 1.710(17) . ?
Re7' O25' 1.714(18) . ?
Re7' O27' 1.737(18) . ?
C65S C64S 1.452(17) . ?
C65S H65A 0.9800 . ?
C65S H65B 0.9800 . ?
C65S H65C 0.9800 . ?
C62S O4S 1.429(16) . ?
C62S C63S 1.517(19) . ?
C62S H62A 0.9900 . ?
C62S H62B 0.9900 . ?
O4S C64S 1.414(17) . ?
C64S H64A 0.9900 . ?
C64S H64B 0.9900 . ?
C63S H63A 0.9800 . ?
C63S H63B 0.9800 . ?
C63S H63C 0.9800 . ?

loop_
_geom_torsion_atom_site_label_1
_geom_torsion_atom_site_label_2
_geom_torsion_atom_site_label_3
_geom_torsion_atom_site_label_4
_geom_torsion
_geom_torsion_site_symmetry_1
_geom_torsion_site_symmetry_2
_geom_torsion_site_symmetry_3
_geom_torsion_site_symmetry_4
_geom_torsion_publ_flag
C5 N1 C1 C2 1.5(9) . . . . ?
Co1 N1 C1 C2 -177.9(5) . . . . ?
N1 C1 C2 C3 -2.5(11) . . . . ?
C1 C2 C3 C4 2.5(11) . . . . ?
C2 C3 C4 C5 -1.6(10) . . . . ?
C2 C3 C4 C9 179.4(7) . . . . ?
C1 N1 C5 C4 -0.5(8) . . . . ?
Co1 N1 C5 C4 179.0(5) . . . . ?
C1 N1 C5 C6 179.1(5) . . . . ?
Co1 N1 C5 C6 -1.4(6) . . . . ?
C3 C4 C5 N1 0.6(9) . . . . ?
C9 C4 C5 N1 179.7(6) . . . . ?
C3 C4 C5 C6 -179.0(6) . . . . ?
C9 C4 C5 C6 0.1(9) . . . . ?
C12 N2 C6 C7 -1.1(9) . . . . ?
Co1 N2 C6 C7 -179.7(5) . . . . ?
C12 N2 C6 C5 179.5(5) . . . . ?
Co1 N2 C6 C5 0.8(6) . . . . ?
N1 C5 C6 N2 0.5(7) . . . . ?
C4 C5 C6 N2 -179.9(5) . . . . ?
N1 C5 C6 C7 -178.9(5) . . . . ?
C4 C5 C6 C7 0.7(9) . . . . ?
N2 C6 C7 C10 -0.4(10) . . . . ?
C5 C6 C7 C10 179.0(6) . . . . ?
N2 C6 C7 C8 -179.9(6) . . . . ?
C5 C6 C7 C8 -0.5(10) . . . . ?
C6 C7 C8 C9 -0.5(12) . . . . ?
C10 C7 C8 C9 -179.9(8) . . . . ?
C7 C8 C9 C4 1.3(12) . . . . ?
C3 C4 C9 C8 177.9(8) . . . . ?
C5 C4 C9 C8 -1.1(11) . . . . ?
C6 C7 C10 C11 1.7(10) . . . . ?
C8 C7 C10 C11 -178.9(7) . . . . ?
C7 C10 C11 C12 -1.5(11) . . . . ?
C6 N2 C12 C11 1.3(9) . . . . ?
Co1 N2 C12 C11 180.0(5) . . . . ?
C6 N2 C12 C13 178.9(5) . . . . ?
Co1 N2 C12 C13 -2.5(6) . . . . ?
C10 C11 C12 N2 0.0(10) . . . . ?
C10 C11 C12 C13 -177.2(6) . . . . ?
C14 N3 C13 C12 -170.3(5) . . . . ?
Co1 N3 C13 C12 2.1(7) . . . . ?
N2 C12 C13 N3 0.0(8) . . . . ?
C11 C12 C13 N3 177.5(6) . . . . ?
C13 N3 C14 C19 -149.8(5) . . . . ?
Co1 N3 C14 C19 38.5(6) . . . . ?
C13 N3 C14 C15 34.6(7) . . . . ?
Co1 N3 C14 C15 -137.0(4) . . . . ?
C19 C14 C15 C16 1.9(8) . . . . ?
N3 C14 C15 C16 177.5(5) . . . . ?
C14 C15 C16 C17 -0.6(8) . . . . ?
C15 C16 C17 C18 -1.1(8) . . . . ?
C15 C16 C17 S1 175.8(4) . . . . ?
C201 S1 C17 C16 21.4(5) . . . . ?
C201 S1 C17 C18 -161.7(4) . . . . ?
C16 C17 C18 C19 1.3(8) . . . . ?
S1 C17 C18 C19 -175.7(4) . . . . ?
C15 C14 C19 C18 -1.7(8) . . . . ?
N3 C14 C19 C18 -177.3(5) . . . . ?
C17 C18 C19 C14 0.1(9) . . . . ?
C25 N4 C21 C22 0.7(14) . . . . ?
Co2 N4 C21 C22 -172.4(8) . . . . ?
N4 C21 C22 C23 -1.7(17) . . . . ?
C21 C22 C23 C24 2.6(18) . . . . ?
C22 C23 C24 C25 -2.4(15) . . . . ?
C22 C23 C24 C29 -179.3(10) . . . . ?
C21 N4 C25 C24 -0.6(11) . . . . ?
Co2 N4 C25 C24 173.8(6) . . . . ?
C21 N4 C25 C26 177.2(7) . . . . ?
Co2 N4 C25 C26 -8.4(7) . . . . ?
C23 C24 C25 N4 1.4(12) . . . . ?
C29 C24 C25 N4 178.6(7) . . . . ?
C23 C24 C25 C26 -176.4(8) . . . . ?
C29 C24 C25 C26 0.8(11) . . . . ?
C32 N5 C26 C27 0.1(9) . . . . ?
Co2 N5 C26 C27 -171.9(5) . . . . ?
C32 N5 C26 C25 -180.0(6) . . . . ?
Co2 N5 C26 C25 8.0(7) . . . . ?
N4 C25 C26 N5 0.9(8) . . . . ?
C24 C25 C26 N5 178.8(6) . . . . ?
N4 C25 C26 C27 -179.1(6) . . . . ?
C24 C25 C26 C27 -1.2(10) . . . . ?
N5 C26 C27 C30 0.2(10) . . . . ?
C25 C26 C27 C30 -179.8(7) . . . . ?
N5 C26 C27 C28 179.7(6) . . . . ?
C25 C26 C27 C28 -0.2(10) . . . . ?
C30 C27 C28 C29 -178.3(9) . . . . ?
C26 C27 C28 C29 2.2(12) . . . . ?
C27 C28 C29 C24 -2.7(15) . . . . ?
C23 C24 C29 C28 178.0(10) . . . . ?
C25 C24 C29 C28 1.2(14) . . . . ?
C26 C27 C30 C31 -1.4(12) . . . . ?
C28 C27 C30 C31 179.1(8) . . . . ?
C27 C30 C31 C32 2.2(12) . . . . ?
C26 N5 C32 C31 0.8(10) . . . . ?
Co2 N5 C32 C31 172.5(5) . . . . ?
C26 N5 C32 C33 176.9(6) . . . . ?
Co2 N5 C32 C33 -11.3(8) . . . . ?
C30 C31 C32 N5 -2.0(11) . . . . ?
C30 C31 C32 C33 -177.6(7) . . . . ?
C34 N6 C33 C32 -173.3(5) . . . . ?
Co2 N6 C33 C32 0.9(8) . . . . ?
N5 C32 C33 N6 6.1(9) . . . . ?
C31 C32 C33 N6 -177.8(7) . . . . ?
C33 N6 C34 C35 36.5(8) . . . . ?
Co2 N6 C34 C35 -136.7(5) . . . . ?
C33 N6 C34 C39 -148.0(5) . . . . ?
Co2 N6 C34 C39 38.7(6) . . . . ?
C39 C34 C35 C36 4.3(8) . . . . ?
N6 C34 C35 C36 179.7(5) . . . . ?
C34 C35 C36 C37 -3.1(9) . . . . ?
C35 C36 C37 C38 0.8(8) . . . . ?
C35 C36 C37 S2 177.9(4) . . . . ?
C204 S2 C37 C36 45.4(5) . . . . ?
C204 S2 C37 C38 -137.4(4) . . . . ?
C36 C37 C38 C39 0.4(7) . . . . ?
S2 C37 C38 C39 -176.9(4) . . . . ?
C37 C38 C39 C34 0.9(7) . . . . ?
C35 C34 C39 C38 -3.2(7) . . . . ?
N6 C34 C39 C38 -178.7(4) . . . . ?
C45 N7 C41 C42 -0.3(8) . . . . ?
Co3 N7 C41 C42 -172.6(4) . . . . ?
N7 C41 C42 C43 2.6(9) . . . . ?
C41 C42 C43 C44 -4.4(9) . . . . ?
C42 C43 C44 C45 4.0(8) . . . . ?
C42 C43 C44 C49 -177.9(6) . . . . ?
C41 N7 C45 C44 -0.1(7) . . . . ?
Co3 N7 C45 C44 173.6(4) . . . . ?
C41 N7 C45 C46 176.9(4) . . . . ?
Co3 N7 C45 C46 -9.4(5) . . . . ?
C43 C44 C45 N7 -1.7(8) . . . . ?
C49 C44 C45 N7 -180.0(5) . . . . ?
C43 C44 C45 C46 -178.6(5) . . . . ?
C49 C44 C45 C46 3.1(7) . . . . ?
C52 N8 C46 C47 2.0(7) . . . . ?
Co3 N8 C46 C47 -173.4(4) . . . . ?
C52 N8 C46 C45 -174.8(4) . . . . ?
Co3 N8 C46 C45 9.8(6) . . . . ?
N7 C45 C46 N8 0.5(6) . . . . ?
C44 C45 C46 N8 177.6(4) . . . . ?
N7 C45 C46 C47 -176.3(5) . . . . ?
C44 C45 C46 C47 0.9(7) . . . . ?
N8 C46 C47 C50 -2.1(8) . . . . ?
C45 C46 C47 C50 174.5(5) . . . . ?
N8 C46 C47 C48 179.7(5) . . . . ?
C45 C46 C47 C48 -3.7(8) . . . . ?
C46 C47 C48 C49 2.5(9) . . . . ?
C50 C47 C48 C49 -175.6(6) . . . . ?
C47 C48 C49 C44 1.6(9) . . . . ?
C43 C44 C49 C48 177.5(6) . . . . ?
C45 C44 C49 C48 -4.5(9) . . . . ?
C46 C47 C50 C51 0.1(9) . . . . ?
C48 C47 C50 C51 178.2(6) . . . . ?
C47 C50 C51 C52 1.9(10) . . . . ?
C46 N8 C52 C51 0.2(8) . . . . ?
Co3 N8 C52 C51 175.5(4) . . . . ?
C46 N8 C52 C53 176.9(4) . . . . ?
Co3 N8 C52 C53 -7.8(6) . . . . ?
C50 C51 C52 N8 -2.1(9) . . . . ?
C50 C51 C52 C53 -178.3(6) . . . . ?
C54 N9 C53 C52 -172.2(5) . . . . ?
Co3 N9 C53 C52 -0.3(6) . . . . ?
N8 C52 C53 N9 5.0(7) . . . . ?
C51 C52 C53 N9 -178.5(6) . . . . ?
C53 N9 C54 C59 42.9(7) . . . . ?
Co3 N9 C54 C59 -128.2(4) . . . . ?
C53 N9 C54 C55 -142.4(5) . . . . ?
Co3 N9 C54 C55 46.5(6) . . . . ?
C59 C54 C55 C56 -3.0(8) . . . . ?
N9 C54 C55 C56 -177.8(5) . . . . ?
C54 C55 C56 C57 1.5(8) . . . . ?
C55 C56 C57 C58 2.2(7) . . . . ?
C55 C56 C57 S3 -177.7(4) . . . . ?
C207 S3 C57 C58 14.5(5) . . . . ?
C207 S3 C57 C56 -165.6(4) . . . . ?
C56 C57 C58 C59 -4.5(7) . . . . ?
S3 C57 C58 C59 175.4(4) . . . . ?
C55 C54 C59 C58 0.8(7) . . . . ?
N9 C54 C59 C58 175.4(4) . . . . ?
C57 C58 C59 C54 3.0(7) . . . . ?
C65 N10 C61 C62 -1.8(7) . . . . ?
Co4 N10 C61 C62 -173.0(4) . . . . ?
N10 C61 C62 C63 2.1(8) . . . . ?
C61 C62 C63 C64 -2.0(8) . . . . ?
C62 C63 C64 C65 1.6(7) . . . . ?
C62 C63 C64 C69 -178.0(5) . . . . ?
C61 N10 C65 C64 1.4(7) . . . . ?
Co4 N10 C65 C64 174.4(4) . . . . ?
C61 N10 C65 C66 -179.2(4) . . . . ?
Co4 N10 C65 C66 -6.2(5) . . . . ?
C63 C64 C65 N10 -1.3(7) . . . . ?
C69 C64 C65 N10 178.3(5) . . . . ?
C63 C64 C65 C66 179.3(4) . . . . ?
C69 C64 C65 C66 -1.1(7) . . . . ?
C72 N11 C66 C67 0.6(7) . . . . ?
Co4 N11 C66 C67 -175.0(4) . . . . ?
C72 N11 C66 C65 179.7(4) . . . . ?
Co4 N11 C66 C65 4.1(5) . . . . ?
N10 C65 C66 N11 2.0(6) . . . . ?
C64 C65 C66 N11 -178.6(4) . . . . ?
N10 C65 C66 C67 -178.8(5) . . . . ?
C64 C65 C66 C67 0.6(7) . . . . ?
N11 C66 C67 C70 0.6(8) . . . . ?
C65 C66 C67 C70 -178.5(5) . . . . ?
N11 C66 C67 C68 178.3(5) . . . . ?
C65 C66 C67 C68 -0.8(8) . . . . ?
C66 C67 C68 C69 1.7(10) . . . . ?
C70 C67 C68 C69 179.2(7) . . . . ?
C67 C68 C69 C64 -2.4(10) . . . . ?
C63 C64 C69 C68 -178.4(6) . . . . ?
C65 C64 C69 C68 2.0(9) . . . . ?
C66 C67 C70 C71 -0.1(9) . . . . ?
C68 C67 C70 C71 -177.6(6) . . . . ?
C67 C70 C71 C72 -1.4(9) . . . . ?
C66 N11 C72 C71 -2.1(7) . . . . ?
Co4 N11 C72 C71 173.4(4) . . . . ?
C66 N11 C72 C73 178.4(4) . . . . ?
Co4 N11 C72 C73 -6.1(5) . . . . ?
C70 C71 C72 N11 2.6(8) . . . . ?
C70 C71 C72 C73 -178.1(5) . . . . ?
C74 N12 C73 C72 -172.1(4) . . . . ?
Co4 N12 C73 C72 -3.0(6) . . . . ?
N11 C72 C73 N12 5.8(6) . . . . ?
C71 C72 C73 N12 -173.6(5) . . . . ?
C73 N12 C74 C79 -134.7(6) . . . . ?
Co4 N12 C74 C79 56.9(6) . . . . ?
C73 N12 C74 C75 48.0(7) . . . . ?
Co4 N12 C74 C75 -120.3(5) . . . . ?
C79 C74 C75 C76 1.0(8) . . . . ?
N12 C74 C75 C76 178.2(5) . . . . ?
C74 C75 C76 C77 2.2(8) . . . . ?
C75 C76 C77 C78 -3.4(8) . . . . ?
C75 C76 C77 S4 175.9(4) . . . . ?
C210 S4 C77 C76 -4.1(5) . . . . ?
C210 S4 C77 C78 175.2(4) . . . . ?
C76 C77 C78 C79 1.5(9) . . . . ?
S4 C77 C78 C79 -177.8(5) . . . . ?
C75 C74 C79 C78 -2.8(9) . . . . ?
N12 C74 C79 C78 179.9(6) . . . . ?
C77 C78 C79 C74 1.6(10) . . . . ?
C85 N13 C81 C82 -1.4(9) . . . . ?
Co5 N13 C81 C82 -173.7(4) . . . . ?
N13 C81 C82 C83 -1.1(10) . . . . ?
C81 C82 C83 C84 2.0(11) . . . . ?
C82 C83 C84 C85 -0.4(12) . . . . ?
C82 C83 C84 C89 172.9(10) . . . . ?
C81 N13 C85 C84 3.1(9) . . . . ?
Co5 N13 C85 C84 177.1(6) . . . . ?
C81 N13 C85 C86 179.7(6) . . . . ?
Co5 N13 C85 C86 -6.3(7) . . . . ?
C83 C84 C85 N13 -2.2(11) . . . . ?
C89 C84 C85 N13 -176.4(8) . . . . ?
C83 C84 C85 C86 -178.7(7) . . . . ?
C89 C84 C85 C86 7.1(12) . . . . ?
C92 N14 C86 C87 1.9(13) . . . . ?
Co5 N14 C86 C87 -169.3(8) . . . . ?
C92 N14 C86 C85 -177.0(8) . . . . ?
Co5 N14 C86 C85 11.8(9) . . . . ?
N13 C85 C86 N14 -2.6(10) . . . . ?
C84 C85 C86 N14 174.1(7) . . . . ?
N13 C85 C86 C87 178.5(8) . . . . ?
C84 C85 C86 C87 -4.9(12) . . . . ?
N14 C86 C87 C90 -2.2(16) . . . . ?
C85 C86 C87 C90 176.7(10) . . . . ?
N14 C86 C87 C88 -178.4(9) . . . . ?
C85 C86 C87 C88 0.4(15) . . . . ?
C90 C87 C88 C89 -174.7(13) . . . . ?
C86 C87 C88 C89 1.2(18) . . . . ?
C87 C88 C89 C84 2(2) . . . . ?
C83 C84 C89 C88 -179.1(11) . . . . ?
C85 C84 C89 C88 -5.7(17) . . . . ?
C86 C87 C90 C91 1.4(19) . . . . ?
C88 C87 C90 C91 177.3(13) . . . . ?
C87 C90 C91 C92 0(2) . . . . ?
C86 N14 C92 C91 -0.7(14) . . . . ?
Co5 N14 C92 C91 170.2(9) . . . . ?
C86 N14 C92 C93 178.8(7) . . . . ?
Co5 N14 C92 C93 -10.3(10) . . . . ?
C90 C91 C92 N14 0.0(19) . . . . ?
C90 C91 C92 C93 -179.5(11) . . . . ?
C94 N15 C93 C92 -172.4(7) . . . . ?
Co5 N15 C93 C92 2.1(10) . . . . ?
N14 C92 C93 N15 4.7(12) . . . . ?
C91 C92 C93 N15 -175.8(11) . . . . ?
C93 N15 C94 C99 -137.1(8) . . . . ?
Co5 N15 C94 C99 49.0(8) . . . . ?
C93 N15 C94 C95 49.9(10) . . . . ?
Co5 N15 C94 C95 -123.9(5) . . . . ?
C99 C94 C95 C96 0.7(9) . . . . ?
N15 C94 C95 C96 173.7(6) . . . . ?
C94 C95 C96 C97 -0.5(9) . . . . ?
C95 C96 C97 C98 1.6(9) . . . . ?
C95 C96 C97 S5 179.1(4) . . . . ?
C213 S5 C97 C96 22.5(5) . . . . ?
C213 S5 C97 C98 -159.9(4) . . . . ?
C96 C97 C98 C99 -3.1(9) . . . . ?
S5 C97 C98 C99 179.1(5) . . . . ?
C97 C98 C99 C94 3.4(10) . . . . ?
N15 C94 C99 C98 -175.2(6) . . . . ?
C95 C94 C99 C98 -2.2(10) . . . . ?
C105 N16 C101 C102 -2.4(10) . . . . ?
Co1 N16 C101 C102 -176.0(5) . . . . ?
N16 C101 C102 C103 3.4(12) . . . . ?
C101 C102 C103 C104 -1.0(12) . . . . ?
C102 C103 C104 C105 -2.0(10) . . . . ?
C102 C103 C104 C109 178.0(7) . . . . ?
C101 N16 C105 C104 -0.9(8) . . . . ?
Co1 N16 C105 C104 174.0(4) . . . . ?
C101 N16 C105 C106 177.2(6) . . . . ?
Co1 N16 C105 C106 -8.0(6) . . . . ?
C103 C104 C105 N16 3.0(8) . . . . ?
C109 C104 C105 N16 -177.0(5) . . . . ?
C103 C104 C105 C106 -175.0(6) . . . . ?
C109 C104 C105 C106 5.0(8) . . . . ?
C112 N17 C106 C107 1.8(10) . . . . ?
Co1 N17 C106 C107 -166.9(5) . . . . ?
C112 N17 C106 C105 -175.7(6) . . . . ?
Co1 N17 C106 C105 15.6(6) . . . . ?
N16 C105 C106 N17 -4.1(7) . . . . ?
C104 C105 C106 N17 174.1(5) . . . . ?
N16 C105 C106 C107 178.4(6) . . . . ?
C104 C105 C106 C107 -3.5(9) . . . . ?
N17 C106 C107 C110 1.3(11) . . . . ?
C105 C106 C107 C110 178.6(7) . . . . ?
N17 C106 C107 C108 -177.6(6) . . . . ?
C105 C106 C107 C108 -0.3(11) . . . . ?
C106 C107 C108 C109 2.3(12) . . . . ?
C110 C107 C108 C109 -176.5(9) . . . . ?
C107 C108 C109 C104 -0.6(12) . . . . ?
C103 C104 C109 C108 176.9(8) . . . . ?
C105 C104 C109 C108 -3.1(10) . . . . ?
C106 C107 C110 C111 -2.1(13) . . . . ?
C108 C107 C110 C111 176.7(9) . . . . ?
C107 C110 C111 C112 0.0(14) . . . . ?
C106 N17 C112 C111 -4.1(11) . . . . ?
Co1 N17 C112 C111 164.3(7) . . . . ?
C106 N17 C112 C113 175.2(6) . . . . ?
Co1 N17 C112 C113 -16.4(8) . . . . ?
C110 C111 C112 N17 3.2(14) . . . . ?
C110 C111 C112 C113 -176.0(8) . . . . ?
C114 N18 C113 C112 -169.0(6) . . . . ?
Co1 N18 C113 C112 2.0(8) . . . . ?
N17 C112 C113 N18 8.6(10) . . . . ?
C111 C112 C113 N18 -172.1(8) . . . . ?
C113 N18 C114 C115 -134.5(6) . . . . ?
Co1 N18 C114 C115 55.3(7) . . . . ?
C113 N18 C114 C119 50.0(8) . . . . ?
Co1 N18 C114 C119 -120.2(5) . . . . ?
C119 C114 C115 C116 -0.2(9) . . . . ?
N18 C114 C115 C116 -175.8(5) . . . . ?
C114 C115 C116 C117 0.1(9) . . . . ?
C115 C116 C117 C118 0.9(8) . . . . ?
C115 C116 C117 S6 -177.2(5) . . . . ?
C221 S6 C117 C118 16.2(5) . . . . ?
C221 S6 C117 C116 -165.8(4) . . . . ?
C116 C117 C118 C119 -1.8(8) . . . . ?
S6 C117 C118 C119 176.0(4) . . . . ?
C115 C114 C119 C118 -0.7(8) . . . . ?
N18 C114 C119 C118 174.7(5) . . . . ?
C117 C118 C119 C114 1.7(8) . . . . ?
C125 N19 C121 C122 -0.7(9) . . . . ?
Co5 N19 C121 C122 -174.9(5) . . . . ?
N19 C121 C122 C123 1.1(10) . . . . ?
C121 C122 C123 C124 1.4(11) . . . . ?
C122 C123 C124 C125 -3.9(9) . . . . ?
C122 C123 C124 C129 -179.2(7) . . . . ?
C121 N19 C125 C124 -2.2(8) . . . . ?
Co5 N19 C125 C124 173.1(4) . . . . ?
C121 N19 C125 C126 179.1(5) . . . . ?
Co5 N19 C125 C126 -5.6(6) . . . . ?
C123 C124 C125 N19 4.5(8) . . . . ?
C129 C124 C125 N19 -179.9(5) . . . . ?
C123 C124 C125 C126 -176.8(5) . . . . ?
C129 C124 C125 C126 -1.2(8) . . . . ?
C132 N20 C126 C127 0.3(8) . . . . ?
Co5 N20 C126 C127 -168.9(4) . . . . ?
C132 N20 C126 C125 -177.5(5) . . . . ?
Co5 N20 C126 C125 13.3(6) . . . . ?
N19 C125 C126 N20 -4.1(7) . . . . ?
C124 C125 C126 N20 177.1(5) . . . . ?
N19 C125 C126 C127 178.1(5) . . . . ?
C124 C125 C126 C127 -0.6(8) . . . . ?
N20 C126 C127 C130 1.1(8) . . . . ?
C125 C126 C127 C130 178.7(5) . . . . ?
N20 C126 C127 C128 -177.4(5) . . . . ?
C125 C126 C127 C128 0.2(8) . . . . ?
C126 C127 C128 C129 2.2(9) . . . . ?
C130 C127 C128 C129 -176.1(6) . . . . ?
C127 C128 C129 C124 -4.3(10) . . . . ?
C123 C124 C129 C128 178.9(6) . . . . ?
C125 C124 C129 C128 3.8(9) . . . . ?
C126 C127 C130 C131 -1.3(8) . . . . ?
C128 C127 C130 C131 177.0(6) . . . . ?
C127 C130 C131 C132 0.2(9) . . . . ?
C126 N20 C132 C131 -1.5(8) . . . . ?
Co5 N20 C132 C131 167.7(4) . . . . ?
C126 N20 C132 C133 177.8(5) . . . . ?
Co5 N20 C132 C133 -13.0(6) . . . . ?
C130 C131 C132 N20 1.2(9) . . . . ?
C130 C131 C132 C133 -177.9(5) . . . . ?
C134 N21 C133 C132 -173.7(5) . . . . ?
Co5 N21 C133 C132 -3.8(6) . . . . ?
N20 C132 C133 N21 10.6(7) . . . . ?
C131 C132 C133 N21 -170.2(6) . . . . ?
C133 N21 C134 C139 48.1(8) . . . . ?
Co5 N21 C134 C139 -120.6(5) . . . . ?
C133 N21 C134 C135 -135.1(6) . . . . ?
Co5 N21 C134 C135 56.1(7) . . . . ?
C139 C134 C135 C136 -1.1(11) . . . . ?
N21 C134 C135 C136 -178.0(7) . . . . ?
C134 C135 C136 C137 2.4(12) . . . . ?
C135 C136 C137 C138 -0.8(11) . . . . ?
C135 C136 C137 S7 -178.6(6) . . . . ?
C224 S7 C137 C138 4.8(5) . . . . ?
C224 S7 C137 C136 -177.5(5) . . . . ?
C136 C137 C138 C139 -2.1(8) . . . . ?
S7 C137 C138 C139 175.5(4) . . . . ?
C135 C134 C139 C138 -1.7(9) . . . . ?
N21 C134 C139 C138 175.0(5) . . . . ?
C137 C138 C139 C134 3.4(8) . . . . ?
C145 N22 C141 C142 -0.5(9) . . . . ?
Co4 N22 C141 C142 -172.5(5) . . . . ?
N22 C141 C142 C143 1.1(11) . . . . ?
C141 C142 C143 C144 -0.2(12) . . . . ?
C142 C143 C144 C145 -1.1(11) . . . . ?
C142 C143 C144 C149 -177.9(8) . . . . ?
C141 N22 C145 C144 -0.9(9) . . . . ?
Co4 N22 C145 C144 172.4(5) . . . . ?
C141 N22 C145 C146 179.1(5) . . . . ?
Co4 N22 C145 C146 -7.6(6) . . . . ?
C143 C144 C145 N22 1.7(10) . . . . ?
C149 C144 C145 N22 178.9(6) . . . . ?
C143 C144 C145 C146 -178.3(6) . . . . ?
C149 C144 C145 C146 -1.2(9) . . . . ?
C152 N23 C146 C147 -0.2(9) . . . . ?
Co4 N23 C146 C147 -170.7(5) . . . . ?
C152 N23 C146 C145 -176.8(5) . . . . ?
Co4 N23 C146 C145 12.8(7) . . . . ?
N22 C145 C146 N23 -2.6(8) . . . . ?
C144 C145 C146 N23 177.5(5) . . . . ?
N22 C145 C146 C147 -179.1(6) . . . . ?
C144 C145 C146 C147 0.9(9) . . . . ?
N23 C146 C147 C150 1.3(11) . . . . ?
C145 C146 C147 C150 177.6(7) . . . . ?
N23 C146 C147 C148 -177.6(7) . . . . ?
C145 C146 C147 C148 -1.3(11) . . . . ?
C146 C147 C148 C149 2.2(13) . . . . ?
C150 C147 C148 C149 -176.6(9) . . . . ?
C147 C148 C149 C144 -2.6(13) . . . . ?
C145 C144 C149 C148 2.1(12) . . . . ?
C143 C144 C149 C148 178.9(8) . . . . ?
C146 C147 C150 C151 -3.0(13) . . . . ?
C148 C147 C150 C151 175.9(9) . . . . ?
C147 C150 C151 C152 3.4(13) . . . . ?
C146 N23 C152 C151 0.7(10) . . . . ?
Co4 N23 C152 C151 170.9(6) . . . . ?
C146 N23 C152 C153 174.2(5) . . . . ?
Co4 N23 C152 C153 -15.6(7) . . . . ?
C150 C151 C152 N23 -2.3(12) . . . . ?
C150 C151 C152 C153 -174.8(7) . . . . ?
C154 N24 C153 C152 -173.6(5) . . . . ?
Co4 N24 C153 C152 2.1(8) . . . . ?
N23 C152 C153 N24 7.9(9) . . . . ?
C151 C152 C153 N24 -178.9(7) . . . . ?
C153 N24 C154 C159 -149.7(6) . . . . ?
Co4 N24 C154 C159 35.3(7) . . . . ?
C153 N24 C154 C155 36.3(8) . . . . ?
Co4 N24 C154 C155 -138.7(5) . . . . ?
C159 C154 C155 C156 5.4(9) . . . . ?
N24 C154 C155 C156 179.3(5) . . . . ?
C154 C155 C156 C157 -3.8(9) . . . . ?
C155 C156 C157 C158 0.9(9) . . . . ?
C155 C156 C157 S8 176.0(5) . . . . ?
C227 S8 C157 C156 46.1(5) . . . . ?
C227 S8 C157 C158 -138.6(4) . . . . ?
C156 C157 C158 C159 0.5(8) . . . . ?
S8 C157 C158 C159 -174.9(4) . . . . ?
C155 C154 C159 C158 -4.0(8) . . . . ?
N24 C154 C159 C158 -178.1(5) . . . . ?
C157 C158 C159 C154 1.0(8) . . . . ?
C165 N25 C161 C162 1.4(10) . . . . ?
Co3 N25 C161 C162 -171.4(5) . . . . ?
N25 C161 C162 C163 0.4(12) . . . . ?
C161 C162 C163 C164 -1.7(13) . . . . ?
C162 C163 C164 C165 1.3(11) . . . . ?
C162 C163 C164 C169 -179.8(8) . . . . ?
C161 N25 C165 C164 -1.9(8) . . . . ?
Co3 N25 C165 C164 172.4(4) . . . . ?
C161 N25 C165 C166 176.4(5) . . . . ?
Co3 N25 C165 C166 -9.3(6) . . . . ?
C163 C164 C165 N25 0.6(9) . . . . ?
C169 C164 C165 N25 -178.4(6) . . . . ?
C163 C164 C165 C166 -177.7(6) . . . . ?
C169 C164 C165 C166 3.3(8) . . . . ?
C172 N26 C166 C167 0.9(7) . . . . ?
Co3 N26 C166 C167 -169.5(4) . . . . ?
C172 N26 C166 C165 178.9(4) . . . . ?
Co3 N26 C166 C165 8.5(5) . . . . ?
N25 C165 C166 N26 1.3(7) . . . . ?
C164 C165 C166 N26 179.8(5) . . . . ?
N25 C165 C166 C167 179.4(5) . . . . ?
C164 C165 C166 C167 -2.2(8) . . . . ?
N26 C166 C167 C170 -1.5(7) . . . . ?
C165 C166 C167 C170 -179.4(5) . . . . ?
N26 C166 C167 C168 179.0(5) . . . . ?
C165 C166 C167 C168 1.1(7) . . . . ?
C170 C167 C168 C169 179.4(6) . . . . ?
C166 C167 C168 C169 -1.1(8) . . . . ?
C167 C168 C169 C164 2.4(10) . . . . ?
C163 C164 C169 C168 177.6(7) . . . . ?
C165 C164 C169 C168 -3.5(10) . . . . ?
C166 C167 C170 C171 1.0(8) . . . . ?
C168 C167 C170 C171 -179.5(6) . . . . ?
C167 C170 C171 C172 -0.1(8) . . . . ?
C166 N26 C172 C171 0.2(7) . . . . ?
Co3 N26 C172 C171 170.2(4) . . . . ?
C166 N26 C172 C173 -179.4(4) . . . . ?
Co3 N26 C172 C173 -9.3(6) . . . . ?
C170 C171 C172 N26 -0.6(8) . . . . ?
C170 C171 C172 C173 178.9(5) . . . . ?
C174 N27 C173 C172 -174.3(4) . . . . ?
Co3 N27 C173 C172 0.7(6) . . . . ?
N26 C172 C173 N27 5.2(7) . . . . ?
C171 C172 C173 N27 -174.4(5) . . . . ?
C173 N27 C174 C175 40.3(7) . . . . ?
Co3 N27 C174 C175 -134.2(4) . . . . ?
C173 N27 C174 C179 -144.1(5) . . . . ?
Co3 N27 C174 C179 41.4(6) . . . . ?
C179 C174 C175 C176 2.6(7) . . . . ?
N27 C174 C175 C176 178.1(4) . . . . ?
C174 C175 C176 C177 0.2(7) . . . . ?
C175 C176 C177 C178 -2.5(8) . . . . ?
C175 C176 C177 S9 174.3(4) . . . . ?
C230 S9 C177 C176 23.4(5) . . . . ?
C230 S9 C177 C178 -159.7(4) . . . . ?
C176 C177 C178 C179 2.0(8) . . . . ?
S9 C177 C178 C179 -175.1(4) . . . . ?
C177 C178 C179 C174 0.8(8) . . . . ?
C175 C174 C179 C178 -3.1(8) . . . . ?
N27 C174 C179 C178 -178.7(5) . . . . ?
C185 N28 C181 C182 0.7(14) . . . . ?
Co2 N28 C181 C182 -176.4(7) . . . . ?
N28 C181 C182 C183 -1.6(17) . . . . ?
C181 C182 C183 C184 0.8(16) . . . . ?
C182 C183 C184 C189 -179.6(9) . . . . ?
C182 C183 C184 C185 0.6(13) . . . . ?
C181 N28 C185 C184 0.9(10) . . . . ?
Co2 N28 C185 C184 178.6(5) . . . . ?
C181 N28 C185 C186 178.5(7) . . . . ?
Co2 N28 C185 C186 -3.8(7) . . . . ?
C183 C184 C185 N28 -1.6(10) . . . . ?
C189 C184 C185 N28 178.6(7) . . . . ?
C183 C184 C185 C186 -179.2(6) . . . . ?
C189 C184 C185 C186 1.0(9) . . . . ?
C192 N29 C186 C187 1.9(8) . . . . ?
Co2 N29 C186 C187 -178.8(5) . . . . ?
C192 N29 C186 C185 -177.2(5) . . . . ?
Co2 N29 C186 C185 2.1(6) . . . . ?
N28 C185 C186 N29 1.4(8) . . . . ?
C184 C185 C186 N29 179.2(5) . . . . ?
N28 C185 C186 C187 -177.7(6) . . . . ?
C184 C185 C186 C187 0.0(9) . . . . ?
N29 C186 C187 C190 -2.5(10) . . . . ?
C185 C186 C187 C190 176.6(6) . . . . ?
N29 C186 C187 C188 -178.9(6) . . . . ?
C185 C186 C187 C188 0.2(10) . . . . ?
C186 C187 C188 C189 -1.5(12) . . . . ?
C190 C187 C188 C189 -177.6(8) . . . . ?
C187 C188 C189 C184 2.6(13) . . . . ?
C183 C184 C189 C188 177.8(9) . . . . ?
C185 C184 C189 C188 -2.4(12) . . . . ?
C186 C187 C190 C191 2.2(12) . . . . ?
C188 C187 C190 C191 178.4(8) . . . . ?
C187 C190 C191 C192 -1.5(12) . . . . ?
C186 N29 C192 C191 -1.1(8) . . . . ?
Co2 N29 C192 C191 179.7(5) . . . . ?
C186 N29 C192 C193 176.0(5) . . . . ?
Co2 N29 C192 C193 -3.3(6) . . . . ?
C190 C191 C192 N29 0.9(10) . . . . ?
C190 C191 C192 C193 -175.7(7) . . . . ?
C194 N30 C193 C192 -167.0(5) . . . . ?
Co2 N30 C193 C192 -3.0(6) . . . . ?
N29 C192 C193 N30 4.1(7) . . . . ?
C191 C192 C193 N30 -179.1(6) . . . . ?
C193 N30 C194 C195 -137.9(6) . . . . ?
Co2 N30 C194 C195 59.7(7) . . . . ?
C193 N30 C194 C199 48.8(7) . . . . ?
Co2 N30 C194 C199 -113.6(5) . . . . ?
C199 C194 C195 C196 -6.2(10) . . . . ?
N30 C194 C195 C196 -179.5(6) . . . . ?
C194 C195 C196 C197 6.1(11) . . . . ?
C195 C196 C197 C198 -3.2(10) . . . . ?
C195 C196 C197 S10 178.4(6) . . . . ?
C233 S10 C197 C198 -14.7(6) . . . . ?
C233 S10 C197 C196 163.5(5) . . . . ?
C196 C197 C198 C199 0.3(9) . . . . ?
S10 C197 C198 C199 178.6(4) . . . . ?
C197 C198 C199 C194 -0.5(8) . . . . ?
C195 C194 C199 C198 3.4(8) . . . . ?
N30 C194 C199 C198 176.8(5) . . . . ?
C17 S1 C201 C215 -132.9(4) . . . . ?
C17 S1 C201 C202 57.6(5) . . . . ?
C215 C201 C202 C216 10.1(7) . . . . ?
S1 C201 C202 C216 179.2(4) . . . . ?
C215 C201 C202 C203 -157.8(5) . . . . ?
S1 C201 C202 C203 11.4(7) . . . . ?
C216 C202 C203 C204 -11.4(7) . . . . ?
C201 C202 C203 C204 156.5(5) . . . . ?
C202 C203 C204 C205 0.8(8) . . . . ?
C202 C203 C204 S2 -167.8(4) . . . . ?
C37 S2 C204 C203 -147.2(4) . . . . ?
C37 S2 C204 C205 44.4(5) . . . . ?
C203 C204 C205 C217 10.6(7) . . . . ?
S2 C204 C205 C217 178.5(4) . . . . ?
C203 C204 C205 C206 -156.1(5) . . . . ?
S2 C204 C205 C206 11.7(7) . . . . ?
C217 C205 C206 C207 -9.2(7) . . . . ?
C204 C205 C206 C207 157.5(5) . . . . ?
C205 C206 C207 C208 -0.5(7) . . . . ?
C205 C206 C207 S3 -169.3(4) . . . . ?
C57 S3 C207 C206 -131.7(4) . . . . ?
C57 S3 C207 C208 59.3(4) . . . . ?
C206 C207 C208 C218 9.8(7) . . . . ?
S3 C207 C208 C218 178.3(4) . . . . ?
C206 C207 C208 C209 -158.1(5) . . . . ?
S3 C207 C208 C209 10.4(7) . . . . ?
C218 C208 C209 C210 -10.7(7) . . . . ?
C207 C208 C209 C210 157.0(5) . . . . ?
C208 C209 C210 C211 0.1(8) . . . . ?
C208 C209 C210 S4 -168.4(4) . . . . ?
C77 S4 C210 C209 -123.4(4) . . . . ?
C77 S4 C210 C211 68.0(5) . . . . ?
C209 C210 C211 C219 10.4(7) . . . . ?
S4 C210 C211 C219 178.4(4) . . . . ?
C209 C210 C211 C212 -158.1(5) . . . . ?
S4 C210 C211 C212 9.9(8) . . . . ?
C219 C211 C212 C213 -12.0(8) . . . . ?
C210 C211 C212 C213 156.5(6) . . . . ?
C211 C212 C213 C214 2.3(9) . . . . ?
C211 C212 C213 S5 -165.6(4) . . . . ?
C97 S5 C213 C212 -134.6(4) . . . . ?
C97 S5 C213 C214 57.6(5) . . . . ?
C212 C213 C214 C220 8.6(8) . . . . ?
S5 C213 C214 C220 175.5(4) . . . . ?
C212 C213 C214 C215 -157.1(5) . . . . ?
S5 C213 C214 C215 9.8(8) . . . . ?
C202 C201 C215 C214 -1.2(8) . . . . ?
S1 C201 C215 C214 -170.6(4) . . . . ?
C220 C214 C215 C201 -8.0(7) . . . . ?
C213 C214 C215 C201 157.5(5) . . . . ?
C203 C202 C216 C217 10.7(7) . . . . ?
C201 C202 C216 C217 -159.1(5) . . . . ?
C203 C202 C216 C220 159.7(5) . . . . ?
C201 C202 C216 C220 -10.1(7) . . . . ?
C206 C205 C217 C218 9.5(7) . . . . ?
C204 C205 C217 C218 -159.4(4) . . . . ?
C206 C205 C217 C216 157.3(4) . . . . ?
C204 C205 C217 C216 -11.6(7) . . . . ?
C202 C216 C217 C205 0.9(8) . . . . ?
C220 C216 C217 C205 -152.4(5) . . . . ?
C202 C216 C217 C218 152.6(5) . . . . ?
C220 C216 C217 C218 -0.7(5) . . . . ?
C209 C208 C218 C217 160.0(5) . . . . ?
C207 C208 C218 C217 -9.7(7) . . . . ?
C209 C208 C218 C219 11.0(7) . . . . ?
C207 C208 C218 C219 -158.7(4) . . . . ?
C205 C217 C218 C208 0.1(7) . . . . ?
C216 C217 C218 C208 -151.8(5) . . . . ?
C205 C217 C218 C219 152.8(5) . . . . ?
C216 C217 C218 C219 0.9(5) . . . . ?
C210 C211 C219 C220 -159.2(5) . . . . ?
C212 C211 C219 C220 11.1(7) . . . . ?
C210 C211 C219 C218 -10.3(7) . . . . ?
C212 C211 C219 C218 160.0(5) . . . . ?
C208 C218 C219 C211 -0.3(7) . . . . ?
C217 C218 C219 C211 -153.5(5) . . . . ?
C208 C218 C219 C220 152.4(5) . . . . ?
C217 C218 C219 C220 -0.8(5) . . . . ?
C215 C214 C220 C219 158.0(5) . . . . ?
C213 C214 C220 C219 -9.8(7) . . . . ?
C215 C214 C220 C216 8.3(7) . . . . ?
C213 C214 C220 C216 -159.5(5) . . . . ?
C211 C219 C220 C214 -0.1(8) . . . . ?
C218 C219 C220 C214 -152.9(5) . . . . ?
C211 C219 C220 C216 153.1(5) . . . . ?
C218 C219 C220 C216 0.3(6) . . . . ?
C202 C216 C220 C214 0.9(8) . . . . ?
C217 C216 C220 C214 154.1(5) . . . . ?
C202 C216 C220 C219 -152.9(5) . . . . ?
C217 C216 C220 C219 0.3(6) . . . . ?
C117 S6 C221 C235 -131.7(4) . . . . ?
C117 S6 C221 C222 61.7(5) . . . . ?
C235 C221 C222 C236 8.5(8) . . . . ?
S6 C221 C222 C236 174.3(4) . . . . ?
C235 C221 C222 C223 -157.0(5) . . . . ?
S6 C221 C222 C223 8.8(8) . . . . ?
C236 C222 C223 C224 -8.9(7) . . . . ?
C221 C222 C223 C224 156.6(5) . . . . ?
C222 C223 C224 C225 -1.2(8) . . . . ?
C222 C223 C224 S7 -169.4(4) . . . . ?
C137 S7 C224 C223 -124.3(4) . . . . ?
C137 S7 C224 C225 67.6(4) . . . . ?
C223 C224 C225 C237 10.9(7) . . . . ?
S7 C224 C225 C237 178.6(3) . . . . ?
C223 C224 C225 C226 -157.7(5) . . . . ?
S7 C224 C225 C226 10.0(7) . . . . ?
C237 C225 C226 C227 -11.4(7) . . . . ?
C224 C225 C226 C227 157.1(5) . . . . ?
C225 C226 C227 C228 0.6(7) . . . . ?
C225 C226 C227 S8 -166.8(4) . . . . ?
C157 S8 C227 C226 -139.9(4) . . . . ?
C157 S8 C227 C228 52.7(4) . . . . ?
C226 C227 C228 C238 10.4(7) . . . . ?
S8 C227 C228 C238 177.2(4) . . . . ?
C226 C227 C228 C229 -157.9(5) . . . . ?
S8 C227 C228 C229 9.0(7) . . . . ?
C238 C228 C229 C230 -10.4(7) . . . . ?
C227 C228 C229 C230 157.8(5) . . . . ?
C228 C229 C230 C231 -0.1(8) . . . . ?
C228 C229 C230 S9 -171.6(4) . . . . ?
C177 S9 C230 C229 -131.5(4) . . . . ?
C177 S9 C230 C231 56.9(5) . . . . ?
C229 C230 C231 C239 10.1(7) . . . . ?
S9 C230 C231 C239 -178.7(4) . . . . ?
C229 C230 C231 C232 -156.8(5) . . . . ?
S9 C230 C231 C232 14.5(8) . . . . ?
C239 C231 C232 C233 -7.8(8) . . . . ?
C230 C231 C232 C233 158.8(5) . . . . ?
C231 C232 C233 C234 -2.9(9) . . . . ?
C231 C232 C233 S10 -169.9(4) . . . . ?
C197 S10 C233 C232 -120.6(5) . . . . ?
C197 S10 C233 C234 72.0(5) . . . . ?
C232 C233 C234 C240 12.4(8) . . . . ?
S10 C233 C234 C240 179.3(4) . . . . ?
C232 C233 C234 C235 -156.1(6) . . . . ?
S10 C233 C234 C235 10.8(8) . . . . ?
C222 C221 C235 C234 1.8(8) . . . . ?
S6 C221 C235 C234 -164.9(4) . . . . ?
C240 C234 C235 C221 -11.0(8) . . . . ?
C233 C234 C235 C221 157.2(6) . . . . ?
C223 C222 C236 C237 9.5(7) . . . . ?
C221 C222 C236 C237 -158.2(5) . . . . ?
C223 C222 C236 C240 158.1(5) . . . . ?
C221 C222 C236 C240 -9.5(7) . . . . ?
C226 C225 C237 C236 159.5(5) . . . . ?
C224 C225 C237 C236 -10.8(7) . . . . ?
C226 C225 C237 C238 11.1(6) . . . . ?
C224 C225 C237 C238 -159.2(4) . . . . ?
C222 C236 C237 C225 0.5(8) . . . . ?
C240 C236 C237 C225 -152.1(5) . . . . ?
C222 C236 C237 C238 152.4(5) . . . . ?
C240 C236 C237 C238 -0.2(5) . . . . ?
C229 C228 C238 C239 10.8(7) . . . . ?
C227 C228 C238 C239 -159.3(4) . . . . ?
C229 C228 C238 C237 159.0(4) . . . . ?
C227 C228 C238 C237 -11.1(7) . . . . ?
C225 C237 C238 C228 0.3(7) . . . . ?
C236 C237 C238 C228 -152.3(5) . . . . ?
C225 C237 C238 C239 152.8(4) . . . . ?
C236 C237 C238 C239 0.2(5) . . . . ?
C232 C231 C239 C240 8.6(7) . . . . ?
C230 C231 C239 C240 -160.2(5) . . . . ?
C232 C231 C239 C238 158.8(5) . . . . ?
C230 C231 C239 C238 -10.0(7) . . . . ?
C228 C238 C239 C231 -0.5(8) . . . . ?
C237 C238 C239 C231 -153.4(5) . . . . ?
C228 C238 C239 C240 152.9(5) . . . . ?
C237 C238 C239 C240 0.0(6) . . . . ?
C235 C234 C240 C239 158.4(5) . . . . ?
C233 C234 C240 C239 -11.8(7) . . . . ?
C235 C234 C240 C236 10.1(7) . . . . ?
C233 C234 C240 C236 -160.2(5) . . . . ?
C231 C239 C240 C234 1.6(8) . . . . ?
C238 C239 C240 C234 -152.3(5) . . . . ?
C231 C239 C240 C236 153.7(5) . . . . ?
C238 C239 C240 C236 -0.2(6) . . . . ?
C222 C236 C240 C234 0.2(8) . . . . ?
C237 C236 C240 C234 153.0(5) . . . . ?
C222 C236 C240 C239 -152.5(5) . . . . ?
C237 C236 C240 C239 0.3(6) . . . . ?
C255 C241 C242 C243 9(2) . . . . ?
C241 C242 C243 C244 -159.2(14) . . . . ?
C241 C242 C243 C257 1.4(19) . . . . ?
C257 C243 C244 C245 -8.7(17) . . . . ?
C242 C243 C244 C245 151.8(13) . . . . ?
C243 C244 C245 C246 -1.7(19) . . . . ?
C244 C245 C246 C247 -155.5(13) . . . . ?
C244 C245 C246 C258 13.2(16) . . . . ?
C258 C246 C247 C248 -9.7(19) . . . . ?
C245 C246 C247 C248 158.4(13) . . . . ?
C246 C247 C248 C249 0(2) . . . . ?
C247 C248 C249 C259 8.9(18) . . . . ?
C247 C248 C249 C250 -151.9(13) . . . . ?
C259 C249 C250 C251 -8.0(18) . . . . ?
C248 C249 C250 C251 152.7(13) . . . . ?
C249 C250 C251 C252 -2(2) . . . . ?
C250 C251 C252 C260 9.2(18) . . . . ?
C250 C251 C252 C253 -157.8(14) . . . . ?
C260 C252 C253 C254 -15(2) . . . . ?
C251 C252 C253 C254 151.9(14) . . . . ?
C252 C253 C254 C255 5(2) . . . . ?
C242 C241 C255 C256 -16(2) . . . . ?
C242 C241 C255 C254 154.7(14) . . . . ?
C253 C254 C255 C256 9.0(19) . . . . ?
C253 C254 C255 C241 -162.3(14) . . . . ?
C241 C255 C256 C260 159.0(12) . . . . ?
C254 C255 C256 C260 -13.3(18) . . . . ?
C241 C255 C256 C257 13.5(18) . . . . ?
C254 C255 C256 C257 -158.8(11) . . . . ?
C244 C243 C257 C258 6.8(16) . . . . ?
C242 C243 C257 C258 -157.2(11) . . . . ?
C244 C243 C257 C256 159.4(11) . . . . ?
C242 C243 C257 C256 -4.6(17) . . . . ?
C260 C256 C257 C258 2.9(13) . . . . ?
C255 C256 C257 C258 153.4(11) . . . . ?
C260 C256 C257 C243 -153.5(11) . . . . ?
C255 C256 C257 C243 -3.0(18) . . . . ?
C243 C257 C258 C259 154.6(11) . . . . ?
C256 C257 C258 C259 -1.8(13) . . . . ?
C243 C257 C258 C246 5.7(17) . . . . ?
C256 C257 C258 C246 -150.7(11) . . . . ?
C247 C246 C258 C257 155.5(11) . . . . ?
C245 C246 C258 C257 -14.9(15) . . . . ?
C247 C246 C258 C259 9.4(17) . . . . ?
C245 C246 C258 C259 -160.9(10) . . . . ?
C250 C249 C259 C258 155.4(11) . . . . ?
C248 C249 C259 C258 -9.0(17) . . . . ?
C250 C249 C259 C260 10.9(17) . . . . ?
C248 C249 C259 C260 -153.4(11) . . . . ?
C257 C258 C259 C249 -149.5(11) . . . . ?
C246 C258 C259 C249 0.3(17) . . . . ?
C257 C258 C259 C260 0.0(13) . . . . ?
C246 C258 C259 C260 149.8(10) . . . . ?
C253 C252 C260 C256 11.4(17) . . . . ?
C251 C252 C260 C256 -158.0(11) . . . . ?
C253 C252 C260 C259 163.0(11) . . . . ?
C251 C252 C260 C259 -6.4(16) . . . . ?
C255 C256 C260 C252 2.6(18) . . . . ?
C257 C256 C260 C252 152.0(11) . . . . ?
C255 C256 C260 C259 -152.3(12) . . . . ?
C257 C256 C260 C259 -2.9(12) . . . . ?
C249 C259 C260 C252 -3.8(18) . . . . ?
C258 C259 C260 C252 -153.4(11) . . . . ?
C249 C259 C260 C256 151.4(11) . . . . ?
C258 C259 C260 C256 1.9(12) . . . . ?
O3A S2A N1A S1A 42.3(15) . . . . ?
O4A S2A N1A S1A 160.7(10) . . . . ?
C2A S2A N1A S1A -96.3(11) . . . . ?
O1A S1A N1A S2A -127.5(10) . . . . ?
O2A S1A N1A S2A 1.7(14) . . . . ?
C1A S1A N1A S2A 112.7(10) . . . . ?
O1A S1A C1A F1A 172.5(10) . . . . ?
O2A S1A C1A F1A 51.2(11) . . . . ?
N1A S1A C1A F1A -79.1(11) . . . . ?
O1A S1A C1A F2A -61.5(14) . . . . ?
O2A S1A C1A F2A 177.1(11) . . . . ?
N1A S1A C1A F2A 46.9(12) . . . . ?
O1A S1A C1A F3A 59.3(12) . . . . ?
O2A S1A C1A F3A -62.1(10) . . . . ?
N1A S1A C1A F3A 167.6(10) . . . . ?
O3A S2A C2A F5A 177.3(14) . . . . ?
O4A S2A C2A F5A 62.4(15) . . . . ?
N1A S2A C2A F5A -42.3(15) . . . . ?
O3A S2A C2A F6A 52.5(19) . . . . ?
O4A S2A C2A F6A -62.4(16) . . . . ?
N1A S2A C2A F6A -167.0(13) . . . . ?
O3A S2A C2A F4A -70.9(18) . . . . ?
O4A S2A C2A F4A 174.2(15) . . . . ?
N1A S2A C2A F4A 69.6(15) . . . . ?
O4H S2H N1H S1H 8(3) . . . . ?
O3H S2H N1H S1H -129.5(19) . . . . ?
C2H S2H N1H S1H 131(2) . . . . ?
O1H S1H N1H S2H 151(2) . . . . ?
O2H S1H N1H S2H 27(2) . . . . ?
C1H S1H N1H S2H -79(2) . . . . ?
O1H S1H C1H F2H -29(2) . . . . ?
O2H S1H C1H F2H 102.0(18) . . . . ?
N1H S1H C1H F2H -150.7(16) . . . . ?
O1H S1H C1H F1H 85(2) . . . . ?
O2H S1H C1H F1H -144(2) . . . . ?
N1H S1H C1H F1H -37(2) . . . . ?
O1H S1H C1H F3H -132(2) . . . . ?
O2H S1H C1H F3H -2(2) . . . . ?
N1H S1H C1H F3H 105.5(19) . . . . ?
O4H S2H C2H F5H -75(3) . . . . ?
O3H S2H C2H F5H 59(3) . . . . ?
N1H S2H C2H F5H 170(2) . . . . ?
O4H S2H C2H F4H 56(3) . . . . ?
O3H S2H C2H F4H -170(2) . . . . ?
N1H S2H C2H F4H -59(2) . . . . ?
O4H S2H C2H F6H 172(2) . . . . ?
O3H S2H C2H F6H -54(2) . . . . ?
N1H S2H C2H F6H 57(2) . . . . ?
O4B S2B N1B S1B -76.8(7) . . . . ?
O3B S2B N1B S1B 61.1(8) . . . . ?
C2B S2B N1B S1B 174.0(6) . . . . ?
O2B S1B N1B S2B 137.6(6) . . . . ?
O1B S1B N1B S2B 2.8(8) . . . . ?
C1B S1B N1B S2B -112.9(6) . . . . ?
O2B S1B C1B F3B 179.2(5) . . . . ?
O1B S1B C1B F3B -55.9(5) . . . . ?
N1B S1B C1B F3B 66.5(5) . . . . ?
O2B S1B C1B F1B -59.6(6) . . . . ?
O1B S1B C1B F1B 65.3(5) . . . . ?
N1B S1B C1B F1B -172.3(5) . . . . ?
O2B S1B C1B F2B 59.3(5) . . . . ?
O1B S1B C1B F2B -175.9(4) . . . . ?
N1B S1B C1B F2B -53.4(5) . . . . ?
O4B S2B C2B F6B -51.0(7) . . . . ?
O3B S2B C2B F6B -176.0(6) . . . . ?
N1B S2B C2B F6B 63.7(7) . . . . ?
O4B S2B C2B F4B -176.2(6) . . . . ?
O3B S2B C2B F4B 58.7(6) . . . . ?
N1B S2B C2B F4B -61.5(6) . . . . ?
O4B S2B C2B F5B 65.2(6) . . . . ?
O3B S2B C2B F5B -59.9(6) . . . . ?
N1B S2B C2B F5B 179.9(6) . . . . ?
O1C S1C N1C S2C -139.0(8) . . . . ?
O2C S1C N1C S2C -0.2(10) . . . . ?
C1C S1C N1C S2C 114.7(8) . . . . ?
O4C S2C N1C S1C 169.4(8) . . . . ?
O3C S2C N1C S1C 36.6(11) . . . . ?
C2C S2C N1C S1C -78.3(9) . . . . ?
O1C S1C C1C F3C 176.1(9) . . . . ?
O2C S1C C1C F3C 51.8(10) . . . . ?
N1C S1C C1C F3C -71.3(10) . . . . ?
O1C S1C C1C F2C 54.0(10) . . . . ?
O2C S1C C1C F2C -70.4(10) . . . . ?
N1C S1C C1C F2C 166.5(9) . . . . ?
O1C S1C C1C F1C -60.3(9) . . . . ?
O2C S1C C1C F1C 175.4(8) . . . . ?
N1C S1C C1C F1C 52.3(9) . . . . ?
O4C S2C C2C F4C 46.5(14) . . . . ?
O3C S2C C2C F4C -177.6(12) . . . . ?
N1C S2C C2C F4C -58.8(13) . . . . ?
O4C S2C C2C F5C 175.2(12) . . . . ?
O3C S2C C2C F5C -49.0(14) . . . . ?
N1C S2C C2C F5C 69.9(13) . . . . ?
O4C S2C C2C F6C -64.9(12) . . . . ?
O3C S2C C2C F6C 71.0(12) . . . . ?
N1C S2C C2C F6C -170.2(10) . . . . ?
O1G S1G N1G S2G -157.9(19) . . . . ?
O2G S1G N1G S2G -12(2) . . . . ?
C1G S1G N1G S2G 88.4(19) . . . . ?
O3G S2G N1G S1G -54(3) . . . . ?
O4G S2G N1G S1G 170(2) . . . . ?
C2G S2G N1G S1G 60(2) . . . . ?
O1G S1G C1G F2G -80(2) . . . . ?
O2G S1G C1G F2G 167.6(19) . . . . ?
N1G S1G C1G F2G 58.1(18) . . . . ?
O1G S1G C1G F1G 59.9(19) . . . . ?
O2G S1G C1G F1G -52.6(18) . . . . ?
N1G S1G C1G F1G -162.2(15) . . . . ?
O1G S1G C1G F3G 162.7(17) . . . . ?
O2G S1G C1G F3G 50.1(17) . . . . ?
N1G S1G C1G F3G -59.4(15) . . . . ?
O3G S2G C2G F5G -67(3) . . . . ?
O4G S2G C2G F5G 52(3) . . . . ?
N1G S2G C2G F5G 155(2) . . . . ?
O3G S2G C2G F4G 66(2) . . . . ?
O4G S2G C2G F4G -174(2) . . . . ?
N1G S2G C2G F4G -71.7(19) . . . . ?
O3G S2G C2G F6G 180(2) . . . . ?
O4G S2G C2G F6G -61(2) . . . . ?
N1G S2G C2G F6G 42(2) . . . . ?
O2E S1E N1E S2E 119.9(6) . . . . ?
O1E S1E N1E S2E -19.0(8) . . . . ?
C1E S1E N1E S2E -130.7(7) . . . . ?
O4E S2E N1E S1E -169.4(6) . . . . ?
O3E S2E N1E S1E -32.1(9) . . . . ?
C2E S2E N1E S1E 82.1(7) . . . . ?
O2E S1E C1E F1E -61.0(8) . . . . ?
O1E S1E C1E F1E 66.1(8) . . . . ?
N1E S1E C1E F1E -174.3(7) . . . . ?
O2E S1E C1E F2E 53.9(9) . . . . ?
O1E S1E C1E F2E -179.0(7) . . . . ?
N1E S1E C1E F2E -59.4(9) . . . . ?
O2E S1E C1E F3E 176.6(7) . . . . ?
O1E S1E C1E F3E -56.3(8) . . . . ?
N1E S1E C1E F3E 63.3(8) . . . . ?
O4E S2E C2E F4E -177.4(10) . . . . ?
O3E S2E C2E F4E 56.7(11) . . . . ?
N1E S2E C2E F4E -65.5(11) . . . . ?
O4E S2E C2E F5E -54.1(12) . . . . ?
O3E S2E C2E F5E -180.0(10) . . . . ?
N1E S2E C2E F5E 57.8(11) . . . . ?
O4E S2E C2E F6E 61.9(9) . . . . ?
O3E S2E C2E F6E -64.0(9) . . . . ?
N1E S2E C2E F6E 173.7(7) . . . . ?
O3K S2K N1K S1K 115(5) . . . . ?
O4K S2K N1K S1K -20(6) . . . . ?
C2K S2K N1K S1K -135(5) . . . . ?
O2K S1K N1K S2K -18(6) . . . . ?
O1K S1K N1K S2K -139(5) . . . . ?
C1K S1K N1K S2K 108(5) . . . . ?
O3K S2K C2K F5K 160(3) . . . . ?
O4K S2K C2K F5K -67(3) . . . . ?
N1K S2K C2K F5K 45(3) . . . . ?
O3K S2K C2K F4K 37(3) . . . . ?
O4K S2K C2K F4K 170(3) . . . . ?
N1K S2K C2K F4K -78(3) . . . . ?
O3K S2K C2K F6K -85(3) . . . . ?
O4K S2K C2K F6K 48(2) . . . . ?
N1K S2K C2K F6K 160(2) . . . . ?
O2K S1K C1K F1K -59(3) . . . . ?
O1K S1K C1K F1K 76(2) . . . . ?
N1K S1K C1K F1K -176(2) . . . . ?
O2K S1K C1K F3K 65(3) . . . . ?
O1K S1K C1K F3K -161(2) . . . . ?
N1K S1K C1K F3K -52(2) . . . . ?
O2K S1K C1K F2K 169(2) . . . . ?
O1K S1K C1K F2K -56(2) . . . . ?
N1K S1K C1K F2K 53(2) . . . . ?
O4F S2F N1F S1F -55.0(15) . . . . ?
O3F S2F N1F S1F -174.2(13) . . . . ?
C2F S2F N1F S1F 62.1(15) . . . . ?
O1F S1F N1F S2F 6.5(16) . . . . ?
O2F S1F N1F S2F 136.9(13) . . . . ?
C1F S1F N1F S2F -113.1(13) . . . . ?
O1F S1F C1F F1F -51.6(13) . . . . ?
O2F S1F C1F F1F 173.1(11) . . . . ?
N1F S1F C1F F1F 68.3(12) . . . . ?
O1F S1F C1F F2F 69.2(11) . . . . ?
O2F S1F C1F F2F -66.1(11) . . . . ?
N1F S1F C1F F2F -170.9(10) . . . . ?
O1F S1F C1F F3F -174.3(10) . . . . ?
O2F S1F C1F F3F 50.4(12) . . . . ?
N1F S1F C1F F3F -54.3(11) . . . . ?
O4F S2F C2F F6F 66.0(10) . . . . ?
O3F S2F C2F F6F -164.1(10) . . . . ?
N1F S2F C2F F6F -55.7(12) . . . . ?
O4F S2F C2F F4F -174.8(9) . . . . ?
O3F S2F C2F F4F -44.9(12) . . . . ?
N1F S2F C2F F4F 63.5(12) . . . . ?
O4F S2F C2F F5F -52.2(12) . . . . ?
O3F S2F C2F F5F 77.7(12) . . . . ?
N1F S2F C2F F5F -173.9(10) . . . . ?
O2I S1I N1I S2I -147(2) . . . . ?
O1I S1I N1I S2I 94(3) . . . . ?
C1I S1I N1I S2I -9(4) . . . . ?
O3I S2I N1I S1I 10(3) . . . . ?
O4I S2I N1I S1I -107(3) . . . . ?
C2I S2I N1I S1I 142(3) . . . . ?
O3I S2I C2I F4I -95(2) . . . . ?
O4I S2I C2I F4I 38(2) . . . . ?
N1I S2I C2I F4I 147.5(19) . . . . ?
O3I S2I C2I F6I 147.6(18) . . . . ?
O4I S2I C2I F6I -80(2) . . . . ?
N1I S2I C2I F6I 30.1(17) . . . . ?
O3I S2I C2I F5I 35(2) . . . . ?
O4I S2I C2I F5I 167.8(19) . . . . ?
N1I S2I C2I F5I -83(2) . . . . ?
O2I S1I C1I F1I 178.6(15) . . . . ?
O1I S1I C1I F1I -58.5(17) . . . . ?
N1I S1I C1I F1I 41(3) . . . . ?
O2I S1I C1I F2I -59.2(16) . . . . ?
O1I S1I C1I F2I 63.7(17) . . . . ?
N1I S1I C1I F2I 163(2) . . . . ?
O2I S1I C1I F3I 56.2(17) . . . . ?
O1I S1I C1I F3I 179.2(16) . . . . ?
N1I S1I C1I F3I -82(3) . . . . ?
C52S O1S C51S C50S 176.0(7) . . . . ?
C51S O1S C52S C53S -176.9(9) . . . . ?
C56S O2S C55S C54S 174.7(6) . . . . ?
C55S O2S C56S C57S -177.4(6) . . . . ?
O1J S1J C1J F3J -71(2) . . . . ?
O2J S1J C1J F3J 55(2) . . . . ?
N1J S1J C1J F3J 176.6(17) . . . . ?
O1J S1J C1J F1J 56(2) . . . . ?
O2J S1J C1J F1J -179(2) . . . . ?
N1J S1J C1J F1J -57(2) . . . . ?
O1J S1J C1J F2J 179.4(18) . . . . ?
O2J S1J C1J F2J -55(2) . . . . ?
N1J S1J C1J F2J 66.8(19) . . . . ?
O1J S1J N1J S2J 157.7(18) . . . . ?
O2J S1J N1J S2J 18(3) . . . . ?
C1J S1J N1J S2J -94(2) . . . . ?
O3J S2J N1J S1J 27(3) . . . . ?
O4J S2J N1J S1J 157.0(19) . . . . ?
C2J S2J N1J S1J -96(2) . . . . ?
O3J S2J C2J F5J 63(3) . . . . ?
O4J S2J C2J F5J -70(2) . . . . ?
N1J S2J C2J F5J 180.0(19) . . . . ?
O3J S2J C2J F6J -60(3) . . . . ?
O4J S2J C2J F6J 167(2) . . . . ?
N1J S2J C2J F6J 57(2) . . . . ?
O3J S2J C2J F4J -172(2) . . . . ?
O4J S2J C2J F4J 55(2) . . . . ?
N1J S2J C2J F4J -55.0(19) . . . . ?
C63S C62S O4S C64S -180(4) . . . . ?
C62S O4S C64S C65S 178(2) . . . . ?
